data_7719943
loop_
_publ_author_name
'Sugiarto, Sugiarto'
'Shinogi, Jun'
'Ebied, Sherif E.'
'Hong, Dachao'
'Kon, Yoshihiro'
'Sadakane, Masahiro'

_publ_section_title
;
 Reaction of a Cp*Ir(III) Cation with mono-and di-lacunary Keggintype
 heterpolytungstates, and dimer of hexa-lacunary Dawsontype
 phosphopolytungstate
;
_journal_name_full 'Dalton Transactions'
_journal_paper_doi 10.1039/D5DT02418H
_journal_year 2025
_chemical_formula_sum 'C40 H0 Ir4 K29.8 O257.31 P8 W48.62'
_chemical_formula_weight 15717.22
_space_group_crystal_system triclinic
_space_group_IT_number 2
_space_group_name_Hall '-P 1'
_space_group_name_H-M_alt 'P -1'
_audit_creation_method SHELXL-2014/7
_audit_update_record
;
2024-05-20 deposited with the CCDC.	2025-12-01 downloaded from the CCDC.
;
_cell_angle_alpha 65.3730(10)
_cell_angle_beta 67.6970(10)
_cell_angle_gamma 85.6080(10)
_cell_formula_units_Z 1
_cell_length_a 17.5552(16)
_cell_length_b 22.843(2)
_cell_length_c 23.043(2)
_cell_measurement_reflns_used 9880
_cell_measurement_temperature 123(2)
_cell_measurement_theta_max 27.46
_cell_measurement_theta_min 2.33
_cell_volume 7735.0(12)
_computing_cell_refinement 'Bruker SAINT'
_computing_data_collection 'Bruker APEX2'
_computing_data_reduction 'Bruker SAINT'
_computing_structure_refinement 'SHELXL-2014/7 (Sheldrick, 2014)'
_diffrn_ambient_temperature 123(2)
_diffrn_measured_fraction_theta_full 0.997
_diffrn_measured_fraction_theta_max 0.988
_diffrn_measurement_device_type 'Bruker SMART APEX2 CCD'
_diffrn_measurement_method '\f and \w scans'
_diffrn_radiation_type MoK\a
_diffrn_radiation_wavelength 0.71073
_diffrn_reflns_av_R_equivalents 0.0338
_diffrn_reflns_av_unetI/netI 0.0445
_diffrn_reflns_Laue_measured_fraction_full 0.997
_diffrn_reflns_Laue_measured_fraction_max 0.988
_diffrn_reflns_limit_h_max 22
_diffrn_reflns_limit_h_min -22
_diffrn_reflns_limit_k_max 29
_diffrn_reflns_limit_k_min -29
_diffrn_reflns_limit_l_max 29
_diffrn_reflns_limit_l_min -29
_diffrn_reflns_number 90891
_diffrn_reflns_point_group_measured_fraction_full 0.997
_diffrn_reflns_point_group_measured_fraction_max 0.988
_diffrn_reflns_theta_full 25.242
_diffrn_reflns_theta_max 27.487
_diffrn_reflns_theta_min 1.260
_diffrn_source 'rotating anode'
_exptl_absorpt_coefficient_mu 20.249
_exptl_absorpt_correction_T_max 0.7456
_exptl_absorpt_correction_T_min 0.5353
_exptl_absorpt_correction_type multi-scan
_exptl_absorpt_process_details '(SADABS, Bruker)'
_exptl_crystal_colour yellow
_exptl_crystal_density_diffrn 3.374
_exptl_crystal_description block
_exptl_crystal_F_000 6890
_exptl_crystal_size_max 0.127
_exptl_crystal_size_mid 0.101
_exptl_crystal_size_min 0.087
_refine_diff_density_max 2.351
_refine_diff_density_min -3.162
_refine_diff_density_rms 0.296
_refine_ls_extinction_method none
_refine_ls_goodness_of_fit_ref 1.028
_refine_ls_hydrogen_treatment undef
_refine_ls_matrix_type full
_refine_ls_number_parameters 1897
_refine_ls_number_reflns 35055
_refine_ls_number_restraints 445
_refine_ls_restrained_S_all 1.030
_refine_ls_R_factor_all 0.0453
_refine_ls_R_factor_gt 0.0331
_refine_ls_shift/su_max 0.003
_refine_ls_shift/su_mean 0.000
_refine_ls_structure_factor_coef Fsqd
_refine_ls_weighting_details 'w=1/[\s^2^(Fo^2^)+(0.0359P)^2^+67.6436P] where P=(Fo^2^+2Fc^2^)/3'
_refine_ls_weighting_scheme calc
_refine_ls_wR_factor_gt 0.0788
_refine_ls_wR_factor_ref 0.0836
_reflns_Friedel_coverage 0.000
_reflns_number_gt 28700
_reflns_number_total 35055
_reflns_threshold_expression 'I > 2\s(I)'
_cod_data_source_file d5dt02418h2.cif
_cod_data_source_block Ir4P8W48
_cod_original_cell_volume 7734.8(12)
_cod_original_formula_sum 'C40 H0 Ir4 K29.80 O257.31 P8 W48.62'
_cod_database_code 7719943
_shelx_shelxl_version_number 2014/7
_shelx_space_group_comment
;
The symmetry employed for this shelxl refinement is uniquely defined
by the following loop, which should always be used as a source of
symmetry information in preference to the above space-group names.
They are only intended as comments.
;

loop_
_space_group_symop_operation_xyz
'x, y, z'
'-x, -y, -z'

loop_
_atom_site_label
_atom_site_type_symbol
_atom_site_fract_x
_atom_site_fract_y
_atom_site_fract_z
_atom_site_U_iso_or_equiv
_atom_site_adp_type
_atom_site_occupancy
_atom_site_site_symmetry_order
_atom_site_calc_flag
_atom_site_refinement_flags_posn
_atom_site_refinement_flags_adp
_atom_site_refinement_flags_occupancy
_atom_site_disorder_assembly
_atom_site_disorder_group
W1_1 W 0.49552(2) 0.95665(2) 0.24635(2) 0.01421(7) Uani 1 1 d . . . . .
W2_1 W 0.30748(2) 0.90343(2) 0.27224(2) 0.01782(8) Uani 1 1 d . . . . .
W3_1 W 0.57779(2) 0.86151(2) 0.38348(2) 0.00947(7) Uani 1 1 d . . . . .
W4_1 W 0.19944(2) 0.75570(2) 0.43262(2) 0.01093(7) Uani 1 1 d . . . . .
W5_1 W 0.40633(2) 0.96737(2) 0.41517(2) 0.01684(8) Uani 1 1 d . . . . .
W6_1 W 0.21752(2) 0.91405(2) 0.44162(2) 0.02119(9) Uani 1 1 d . . . . .
W7_1 W 0.52877(2) 0.77181(2) 0.57532(2) 0.01023(7) Uani 1 1 d . . . . .
W8_1 W 0.15029(2) 0.67118(2) 0.62340(2) 0.01618(8) Uani 1 1 d . . . . .
W9_1 W 0.35851(2) 0.88042(2) 0.60636(2) 0.01701(8) Uani 1 1 d . . . . .
W10_1 W 0.16944(2) 0.82882(2) 0.63258(2) 0.02050(9) Uani 1 1 d . . . . .
W11_1 W 0.36399(2) 0.72777(2) 0.75104(2) 0.01446(7) Uani 1 1 d . . . . .
W12_1 W 0.17735(2) 0.67421(2) 0.77504(2) 0.01661(8) Uani 1 1 d . . . . .
W13_1 W 0.19549(2) 0.51300(2) 0.89733(2) 0.01577(8) Uani 1 1 d . . . . .
W14_1 W 0.38122(2) 0.56536(2) 0.87625(2) 0.01365(7) Uani 1 1 d . . . . .
W15_1 W 0.18918(2) 0.38168(2) 0.84178(2) 0.01365(7) Uani 1 1 d . . . . .
W16_1 W 0.22681(2) 0.34562(2) 1.00330(2) 0.01758(8) Uani 1 1 d . . . . .
W17_1 W 0.41495(2) 0.39747(2) 0.98021(2) 0.01606(8) Uani 1 1 d . . . . .
W18_1 W 0.56380(2) 0.49003(2) 0.79581(2) 0.01129(7) Uani 1 1 d . . . . .
W19_1 W 0.40676(2) 0.09775(2) 0.89623(2) 0.01320(7) Uani 1 1 d . . . . .
W20_1 W 0.30700(2) 0.18916(2) 1.00225(2) 0.01654(8) Uani 1 1 d . . . . .
W21_1 W 0.49493(2) 0.23941(2) 0.97962(2) 0.01749(8) Uani 1 1 d . . . . .
W22_1 W 0.64400(2) 0.33173(2) 0.79688(2) 0.00980(7) Uani 1 1 d . . . . .
W23_1 W 0.26718(2) 0.22358(2) 0.84299(2) 0.01018(7) Uani 1 1 d . . . . .
W24_1 W 0.59568(2) 0.15202(2) 0.86928(2) 0.01594(8) Uani 1 1 d . . . . .
W25_1 W 0.19129(8) 0.50107(6) 0.67863(6) 0.0112(2) Uani 0.267 1 d . U P A 1
OA_1 O 0.1046(9) 0.4691(7) 0.6768(8) 0.025(5) Uiso 0.54(4) 1 d . U . A 1
OB_1 O 0.1037(14) 0.5235(11) 0.7661(12) 0.017(5) Uiso 0.267 1 d . . P A 1
OC_1 O 0.2809(14) 0.4930(11) 0.6137(12) 0.016(4) Uiso 0.267 1 d . U P A 1
O93_1 O 0.0756(19) 0.4814(13) 0.7032(16) 0.051(11) Uiso 0.38(4) 1 d . . . B 2
W26_1 W 0.6011(4) 0.6140(3) 0.6253(4) 0.0037(14) Uiso 0.0413 1 d . . P A .
P1_1 P 0.38268(13) 0.82793(10) 0.39921(11) 0.0074(4) Uani 1 1 d . . . . .
P2_1 P 0.32801(13) 0.73151(10) 0.61289(11) 0.0082(4) Uani 1 1 d . . . . .
P3_1 P 0.36506(13) 0.43772(10) 0.83915(11) 0.0085(4) Uani 1 1 d . . . . .
P4_1 P 0.45526(13) 0.26096(10) 0.83818(11) 0.0075(4) Uani 1 1 d . . . . .
O1_1 O 0.5368(4) 0.9086(3) 0.1905(3) 0.0139(12) Uani 1 1 d . . . . .
O2_1 O 0.3667(4) 0.8597(3) 0.2139(3) 0.0140(13) Uani 1 1 d . . . . .
O3_1 O 0.5612(4) 0.9121(3) 0.2959(3) 0.0119(12) Uani 1 1 d . . . . .
O4_1 O 0.4032(3) 0.8658(3) 0.3200(3) 0.0082(11) Uani 1 1 d . . . . .
O5_1 O 0.2460(4) 0.8243(3) 0.3371(3) 0.0116(12) Uani 1 1 d . . . . .
O6_1 O 0.5546(4) 1.0285(3) 0.1872(3) 0.0131(12) Uani 1 1 d . . . . .
O7_1 O 0.4001(4) 0.9681(3) 0.2226(3) 0.0098(12) Uani 1 1 d . . . . .
O8_1 O 0.2463(4) 0.9415(3) 0.2264(3) 0.0168(13) Uani 1 1 d . . . . .
O9_1 O 0.4383(4) 0.9845(3) 0.3187(3) 0.0130(12) Uani 1 1 d . . . . .
O10_1 O 0.2642(4) 0.9352(3) 0.3420(3) 0.0156(13) Uani 1 1 d . . . . .
O11_1 O 0.6600(4) 0.9126(3) 0.3640(3) 0.0150(13) Uani 1 1 d . . . . .
O12_1 O 0.6333(3) 0.8044(3) 0.3514(3) 0.0118(12) Uani 1 1 d . . . . .
O13_1 O 0.4642(3) 0.8078(3) 0.4083(3) 0.0093(11) Uani 1 1 d . . . . .
O14_1 O 0.4955(4) 0.9211(3) 0.4158(3) 0.0111(12) Uani 1 1 d . . . . .
O15_1 O 0.3232(3) 0.7688(3) 0.4278(3) 0.0104(12) Uani 1 1 d . . . . .
O16_1 O 0.2345(4) 0.6918(3) 0.4038(3) 0.0134(12) Uani 1 1 d . . . . .
O17_1 O 0.1000(4) 0.7556(3) 0.4364(3) 0.0174(13) Uani 1 1 d . . . . .
O18_1 O 0.4404(4) 1.0436(3) 0.3990(3) 0.0157(13) Uani 1 1 d . . . . .
O19_1 O 0.2936(4) 0.9835(3) 0.4206(3) 0.0115(12) Uani 1 1 d . . . . .
O20_1 O 0.1853(3) 0.8333(3) 0.4568(3) 0.0125(12) Uani 1 1 d . . . . .
O21_1 O 0.1315(4) 0.9552(3) 0.4400(3) 0.0194(14) Uani 1 1 d . . . . .
O22_1 O 0.3437(3) 0.8748(3) 0.4333(3) 0.0084(11) Uani 1 1 d . . . . .
O23_1 O 0.5597(3) 0.8118(3) 0.4771(3) 0.0110(12) Uani 1 1 d . . . . .
O24_1 O 0.1768(3) 0.7037(3) 0.5276(3) 0.0120(12) Uani 1 1 d . . . . .
O25_1 O 0.3642(4) 0.9344(3) 0.5153(3) 0.0118(12) Uani 1 1 d . . . . .
O26_1 O 0.1959(4) 0.8859(3) 0.5383(3) 0.0128(12) Uani 1 1 d . . . . .
O27_1 O 0.0734(4) 0.8536(3) 0.6668(3) 0.0214(14) Uani 1 1 d . . . . .
O28_1 O 0.2380(4) 0.8849(3) 0.6387(3) 0.0143(13) Uani 1 1 d . . . . .
O29_1 O 0.3845(4) 0.9422(3) 0.6228(3) 0.0158(13) Uani 1 1 d . . . . .
O30_1 O 0.1447(4) 0.7613(3) 0.6156(3) 0.0132(12) Uani 1 1 d . . . . .
O31_1 O 0.3015(4) 0.8012(3) 0.5963(3) 0.0116(12) Uani 1 1 d . . . . .
O32_1 O 0.4566(4) 0.8492(3) 0.5744(3) 0.0120(12) Uani 1 1 d . . . . .
O33_1 O 0.0450(4) 0.6555(3) 0.6513(3) 0.0212(14) Uani 1 1 d . . . . .
O34_1 O 0.2816(4) 0.6936(3) 0.5935(3) 0.0114(12) Uani 1 1 d . . . . .
O35_1 O 0.4205(4) 0.7320(3) 0.5758(3) 0.0123(12) Uani 1 1 d . . . . .
O36_1 O 0.6085(4) 0.8124(3) 0.5758(3) 0.0167(13) Uani 1 1 d . . . . .
O37_1 O 0.5682(4) 0.6967(3) 0.5818(3) 0.0151(13) Uani 1 1 d . . . . .
O38_1 O 0.1824(4) 0.5896(3) 0.6323(3) 0.0174(13) Uani 1 1 d . . . . .
O39_1 O 0.4620(3) 0.7396(3) 0.6751(3) 0.0117(12) Uani 1 1 d . . . . .
O40_1 O 0.3068(3) 0.6965(3) 0.6926(3) 0.0087(11) Uani 1 1 d . . . . .
O41_1 O 0.1478(4) 0.6523(3) 0.7161(3) 0.0135(12) Uani 1 1 d . . . . .
O42_1 O 0.3393(4) 0.8121(3) 0.6998(3) 0.0129(12) Uani 1 1 d . . . . .
O43_1 O 0.1658(3) 0.7624(3) 0.7218(3) 0.0129(12) Uani 1 1 d . . . . .
O44_1 O 0.3807(4) 0.6356(3) 0.7901(3) 0.0125(12) Uani 1 1 d . . . . .
O45_1 O 0.2114(4) 0.5877(3) 0.8101(3) 0.0126(12) Uani 1 1 d . . . . .
O46_1 O 0.3948(4) 0.7482(3) 0.8036(3) 0.0159(13) Uani 1 1 d . . . . .
O47_1 O 0.2480(3) 0.7034(3) 0.8067(3) 0.0124(12) Uani 1 1 d . . . . .
O48_1 O 0.0848(4) 0.6616(3) 0.8443(3) 0.0203(14) Uani 1 1 d . . . . .
O49_1 O 0.0986(4) 0.5277(3) 0.9432(3) 0.0143(13) Uani 1 1 d . . . . .
O50_1 O 0.2616(3) 0.5631(3) 0.9144(3) 0.0105(12) Uani 1 1 d . . . . .
O51_1 O 0.4038(4) 0.6145(3) 0.9086(3) 0.0140(13) Uani 1 1 d . . . . .
O52_1 O 0.1738(4) 0.4598(3) 0.8612(3) 0.0130(12) Uani 1 1 d . . . . .
O53_1 O 0.3301(3) 0.5027(3) 0.8412(3) 0.0105(12) Uani 1 1 d . . . . .
O54_1 O 0.4852(3) 0.5493(3) 0.8226(3) 0.0112(12) Uani 1 1 d . . . . .
O55_1 O 0.2048(4) 0.4365(3) 0.9718(3) 0.0129(12) Uani 1 1 d . . . . .
O56_1 O 0.3758(4) 0.4854(3) 0.9515(3) 0.0126(12) Uani 1 1 d . . . . .
O57_1 O 0.5903(4) 0.5378(3) 0.7054(3) 0.0146(13) Uani 1 1 d . . . . .
O58_1 O 0.2050(4) 0.4295(3) 0.7524(3) 0.0179(14) Uani 1 1 d . . . . .
O59_1 O 0.0844(4) 0.3573(3) 0.8758(3) 0.0176(13) Uani 1 1 d . . . . .
O60_1 O 0.3186(4) 0.4120(3) 0.8093(3) 0.0118(12) Uani 1 1 d . . . . .
O61_1 O 0.4562(3) 0.4518(3) 0.7924(3) 0.0104(12) Uani 1 1 d . . . . .
O62_1 O 0.6426(4) 0.5182(3) 0.8085(3) 0.0148(13) Uani 1 1 d . . . . .
O63_1 O 0.1961(3) 0.3422(3) 0.9371(3) 0.0112(12) Uani 1 1 d . . . . .
O64_1 O 0.3518(3) 0.3893(3) 0.9141(3) 0.0094(12) Uani 1 1 d . . . . .
O65_1 O 0.5056(3) 0.4307(3) 0.8999(3) 0.0090(11) Uani 1 1 d . . . . .
O66_1 O 0.1369(4) 0.3194(3) 1.0768(3) 0.0188(14) Uani 1 1 d . . . . .
O67_1 O 0.3000(4) 0.3659(3) 1.0399(3) 0.0108(12) Uani 1 1 d . . . . .
O68_1 O 0.4470(4) 0.4080(3) 1.0383(3) 0.0138(13) Uani 1 1 d . . . . .
O69_1 O 0.2723(4) 0.2639(3) 1.0178(3) 0.0133(12) Uani 1 1 d . . . . .
O70_1 O 0.4401(4) 0.3109(3) 0.9985(3) 0.0127(12) Uani 1 1 d . . . . .
O71_1 O 0.2294(3) 0.3062(3) 0.8317(3) 0.0116(12) Uani 1 1 d . . . . .
O72_1 O 0.6101(3) 0.4141(3) 0.7868(3) 0.0111(12) Uani 1 1 d . . . . .
O73_1 O 0.6923(3) 0.3496(3) 0.7052(3) 0.0109(12) Uani 1 1 d . . . . .
O74_1 O 0.2940(4) 0.2354(3) 0.7550(3) 0.0113(12) Uani 1 1 d . . . . .
O75_1 O 0.5268(3) 0.3143(3) 0.7921(3) 0.0090(11) Uani 1 1 d . . . . .
O76_1 O 0.3887(3) 0.2740(3) 0.8077(3) 0.0107(12) Uani 1 1 d . . . . .
O77_1 O 0.1723(4) 0.1785(3) 0.8821(3) 0.0158(13) Uani 1 1 d . . . . .
O78_1 O 0.7303(4) 0.3361(3) 0.8132(3) 0.0144(13) Uani 1 1 d . . . . .
O79_1 O 0.5719(3) 0.2990(3) 0.8995(3) 0.0116(12) Uani 1 1 d . . . . .
O80_1 O 0.4199(3) 0.2552(3) 0.9134(3) 0.0090(11) Uani 1 1 d . . . . .
O81_1 O 0.2632(3) 0.2120(3) 0.9362(3) 0.0117(12) Uani 1 1 d . . . . .
O82_1 O 0.5396(4) 0.2185(3) 1.0398(3) 0.0176(14) Uani 1 1 d . . . . .
O83_1 O 0.3900(4) 0.1873(3) 1.0390(3) 0.0120(12) Uani 1 1 d . . . . .
O84_1 O 0.2321(4) 0.1334(3) 1.0761(3) 0.0169(13) Uani 1 1 d . . . . .
O85_1 O 0.3648(4) 0.1250(3) 0.9698(3) 0.0119(12) Uani 1 1 d . . . . .
O86_1 O 0.5363(4) 0.1728(3) 0.9490(3) 0.0135(12) Uani 1 1 d . . . . .
O87_1 O 0.3318(4) 0.1479(3) 0.8600(3) 0.0120(12) Uani 1 1 d . . . . .
O88_1 O 0.4874(3) 0.1951(3) 0.8402(3) 0.0089(11) Uani 1 1 d . . . . .
O89_1 O 0.6446(3) 0.2366(3) 0.8222(3) 0.0107(12) Uani 1 1 d . . . . .
O90_1 O 0.3575(4) 0.0204(3) 0.9444(3) 0.0153(13) Uani 1 1 d . . . . .
O91_1 O 0.5084(4) 0.0816(3) 0.9121(3) 0.0112(12) Uani 1 1 d . . . . .
O92_1 O 0.6654(4) 0.1083(3) 0.9026(3) 0.0147(13) Uani 1 1 d . . . . .
O1_2 O 0.8019(4) 0.2565(3) 0.7139(3) 0.0293(17) Uani 1 1 d . . . . .
Ir1_2 Ir 0.81594(2) 0.35621(2) 0.63628(2) 0.01330(7) Uani 1 1 d D . . . .
C1_2 C 0.9176(5) 0.4118(4) 0.5423(4) 0.0281(15) Uani 1 1 d D U . . .
C2_2 C 0.8604(5) 0.4539(4) 0.5646(4) 0.0290(16) Uani 1 1 d D U . . .
C3_2 C 0.8567(5) 0.4445(4) 0.6313(5) 0.0312(16) Uani 1 1 d D U . . .
C4_2 C 0.9105(5) 0.3967(4) 0.6497(5) 0.0306(16) Uani 1 1 d D U . . .
C5_2 C 0.9473(5) 0.3754(4) 0.5953(5) 0.0309(16) Uani 1 1 d D U . . .
C6_2 C 0.9436(6) 0.4065(5) 0.4739(5) 0.038(2) Uani 1 1 d D U . . .
C7_2 C 0.8187(7) 0.5036(5) 0.5226(6) 0.046(3) Uani 1 1 d D U . . .
C8_2 C 0.8057(6) 0.4794(5) 0.6746(6) 0.039(2) Uani 1 1 d D U . . .
C9_2 C 0.9255(7) 0.3697(6) 0.7181(6) 0.048(3) Uani 1 1 d D U . . .
C10_2 C 1.0091(6) 0.3254(6) 0.5955(6) 0.041(2) Uani 1 1 d D U . . .
O2_2 O 0.7351(6) 0.8953(5) 0.2163(5) 0.025(2) Uani 0.6539(12) 1 d . . P C 1
Ir2_2 Ir 0.75886(3) 0.80346(3) 0.29086(3) 0.01383(15) Uani 0.6539(12) 1 d D . P C 1
C11_2 C 0.8069(7) 0.7814(5) 0.3696(5) 0.031(3) Uiso 0.6539(12) 1 d D U P C 1
C12_2 C 0.8517(6) 0.8387(5) 0.3102(6) 0.036(3) Uiso 0.6539(12) 1 d D U P C 1
C13_2 C 0.8900(6) 0.8228(6) 0.2520(6) 0.040(4) Uiso 0.6539(12) 1 d D U P C 1
C14_2 C 0.8698(7) 0.7562(5) 0.2755(6) 0.040(3) Uiso 0.6539(12) 1 d D U P C 1
C15_2 C 0.8173(8) 0.7300(5) 0.3481(6) 0.041(3) Uiso 0.6539(12) 1 d D U P C 1
C16_2 C 0.7564(12) 0.7732(10) 0.4434(7) 0.062(6) Uiso 0.6539(12) 1 d D U P C 1
C17_2 C 0.8616(13) 0.9051(8) 0.3068(11) 0.071(6) Uiso 0.6539(12) 1 d D U P C 1
C18_2 C 0.9430(11) 0.8699(10) 0.1789(8) 0.087(8) Uiso 0.6539(12) 1 d D U P C 1
C19_2 C 0.8969(12) 0.7154(10) 0.2324(10) 0.068(7) Uiso 0.6539(12) 1 d D U P C 1
C20_2 C 0.7825(14) 0.6595(7) 0.3898(11) 0.080(6) Uiso 0.6539(12) 1 d D U P C 1
Ir2B_2 Ir 0.71943(7) 0.73656(6) 0.34008(6) 0.0229(3) Uani 0.3461(12) 1 d D U P C 2
C11B_2 C 0.7852(9) 0.7547(7) 0.3936(8) 0.038(4) Uiso 0.3461(12) 1 d D U P C 2
C12B_2 C 0.7667(9) 0.6864(7) 0.4188(7) 0.037(5) Uiso 0.3461(12) 1 d D U P C 2
C13B_2 C 0.8065(9) 0.6687(7) 0.3615(8) 0.036(5) Uiso 0.3461(12) 1 d D U P C 2
C14B_2 C 0.8489(7) 0.7258(8) 0.3027(8) 0.035(4) Uiso 0.3461(12) 1 d D U P C 2
C15B_2 C 0.8345(8) 0.7797(7) 0.3215(8) 0.039(4) Uiso 0.3461(12) 1 d D U P C 2
C16B_2 C 0.7615(16) 0.7977(12) 0.4326(12) 0.033(7) Uiso 0.3461(12) 1 d D U P C 2
C17B_2 C 0.7172(16) 0.6402(11) 0.4919(8) 0.048(7) Uiso 0.3461(12) 1 d D U P C 2
C18B_2 C 0.8037(17) 0.6008(8) 0.3660(15) 0.056(9) Uiso 0.3461(12) 1 d D U P C 2
C19B_2 C 0.9022(13) 0.7349(16) 0.2272(10) 0.049(8) Uiso 0.3461(12) 1 d D U P C 2
C20B_2 C 0.8708(16) 0.8486(9) 0.2719(14) 0.054(7) Uiso 0.3461(12) 1 d D U P C 2
K1 K 0.39670(13) 1.05999(9) 0.51829(10) 0.0191(4) Uani 1 1 d . U . . .
K2 K 0.53712(13) 0.78534(10) 0.28593(11) 0.0112(4) Uani 0.85 1 d . U P C .
K3 K 0.45312(15) 0.39852(10) 0.70088(11) 0.0190(5) Uani 0.9 1 d . U P A .
K4 K 0.61158(13) 0.47432(10) 0.95005(10) 0.0176(4) Uani 0.95 1 d . U P A .
K5 K 0.41741(16) 0.67277(11) 0.48946(12) 0.0172(5) Uani 0.8 1 d . U P A 1
O8 O 0.2931(6) 0.5930(5) 0.5037(5) 0.040(2) Uani 0.8 1 d . U P A 1
O34X O 0.344(2) 0.6363(18) 0.5000(19) 0.031(8) Uiso 0.2 1 d . U P D 2
K6 K 0.38696(16) -0.10294(10) 0.95572(12) 0.0226(5) Uani 0.9 1 d . U P . .
K7 K 0.27925(19) 0.01012(12) 1.08801(13) 0.0459(7) Uani 1 1 d . U . . .
K8 K -0.04526(15) 0.57512(12) 0.92611(13) 0.0289(6) Uani 0.85 1 d . U P E .
K9 K 0.44768(17) 0.59442(13) 0.68567(14) 0.0058(7) Uani 0.594(5) 1 d . U P A .
K10 K 0.4310(2) 0.89645(14) 0.73624(15) 0.0451(8) Uani 0.9 1 d . . P C .
K11 K 0.5113(2) 0.71475(14) 0.87554(17) 0.0291(8) Uani 0.7 1 d . U P C .
K12 K 0.2888(2) 0.55045(19) 0.7036(2) 0.0068(11) Uani 0.406(5) 1 d . U P A .
K13 K 0.0116(3) 0.23330(18) 1.1919(2) 0.108(2) Uani 0.9 1 d . . P . .
K14 K 0.7389(4) 0.6319(3) 0.7492(4) 0.0666(18) Uani 0.5 1 d . U P A .
K15 K 0.1029(5) 0.9765(4) 0.3189(4) 0.0419(18) Uani 0.35 1 d . U P H .
K16 K 0.3648(6) 0.0965(3) 1.1706(3) 0.068(2) Uani 0.45 1 d . U P C .
K17 K -0.0419(6) 0.9477(5) 0.5250(5) 0.062(3) Uani 0.35 1 d . U P . .
K18 K 0.3141(6) 0.2442(5) 1.1487(5) 0.046(2) Uani 0.3 1 d . U P C .
K19 K 0.6626(15) 0.8536(14) 0.6525(12) 0.073(5) Uani 0.15 1 d . U P . .
K19A K 0.7128(12) 0.2788(9) 1.0489(9) 0.127(7) Uani 0.3 1 d . U P A 1
K19B K 0.6467(9) 0.2758(5) 1.0636(6) 0.055(2) Uani 0.3 1 d . U P A 2
K20 K -0.1057(7) 0.6040(7) 0.6789(7) 0.075(3) Uani 0.3 1 d . U P . .
K21 K 0.7112(10) 1.0294(8) 0.2401(8) 0.059(4) Uani 0.2 1 d . . P C .
K22 K 0.8343(8) 0.3931(7) 0.8755(7) 0.100(4) Uani 0.35 1 d . U P A .
K23 K 0.8569(8) 0.6545(7) 0.5602(7) 0.063(3) Uani 0.25 1 d . U P . .
K24 K 0.3932(10) 0.7453(8) 0.3038(8) 0.032(3) Uani 0.15 1 d . U P C .
K25A K 0.1840(15) 0.8422(12) 0.7974(13) 0.030(5) Uiso 0.1 1 d . U P E 1
O25A O 0.019(3) 0.761(2) 0.911(2) 0.127(13) Uiso 0.4 1 d . U P E 1
K25B K 0.1572(18) 0.8074(14) 0.8382(15) 0.042(6) Uiso 0.1 1 d . U P C 2
O25B O -0.0304(16) 0.7347(12) 0.9696(14) 0.035(6) Uiso 0.3 1 d . U P F 2
O1_3 O 0.5501(4) -0.0443(3) 0.9328(3) 0.0255(15) Uani 1 1 d . U . . .
O2_3 O 0.2678(9) -0.2155(7) 1.0583(8) 0.050(6) Uiso 0.61(3) 1 d . U . . .
O3_3 O 0.4144(5) 0.6913(4) 0.3454(4) 0.0234(17) Uani 0.85 1 d . U P . .
O4_3 O 0.5969(5) 0.6625(3) 0.3838(4) 0.042(2) Uani 1 1 d . U . . .
O5_3 O 0.6128(5) 0.4592(4) 0.6345(4) 0.0299(19) Uani 0.85 1 d . U P . .
O6_3 O 0.6620(6) 0.3618(4) 0.9455(5) 0.055(2) Uani 1 1 d . U . . .
O7_3 O 0.6916(6) 0.6494(5) 0.6307(6) 0.064(3) Uani 0.85 1 d . U P A .
O9_3 O 0.2322(7) 1.0287(6) 0.5421(9) 0.063(5) Uani 0.7 1 d . U P . .
O10_3 O 0.5784(9) 0.6791(7) 0.7667(9) 0.082(5) Uani 0.7 1 d . U P . .
O11_3 O 0.0073(8) 0.6202(7) 1.0039(6) 0.107(5) Uani 1 1 d . U . . .
O12_3 O -0.0622(9) 0.4974(8) 0.7650(8) 0.070(4) Uani 0.7 1 d . U P . .
O13_3 O -0.0553(7) 0.6521(10) 0.7896(6) 0.132(7) Uani 1 1 d . U . . .
O14_3 O 0.106(4) -0.029(3) 1.187(3) 0.21(2) Uiso 0.4 1 d . . P A .
O28_3 O 0.166(2) 0.0518(18) 1.005(2) 0.034(9) Uiso 0.2 1 d . U P A 1
O14B_3 O 0.1449(16) -0.0111(13) 1.0778(13) 0.119(8) Uiso 0.6 1 d . U P A 2
O15_3 O 0.5557(10) 0.8424(8) 0.7751(8) 0.045(4) Uiso 0.55 1 d . U P C .
O16_3 O 0.7824(9) 0.4682(9) 0.9439(7) 0.084(3) Uani 0.75 1 d . U P A .
O17_3 O 0.0104(8) 0.8116(7) 0.5572(8) 0.060(4) Uani 0.7 1 d . U P H .
O18_3 O 0.9097(9) 0.7825(7) 0.5055(8) 0.067(4) Uani 0.7 1 d . U P C .
O19_3 O 0.135(2) -0.141(2) 1.135(2) 0.166(15) Uiso 0.5 1 d . . P . .
O20_3 O -0.001(3) 0.037(2) 1.115(2) 0.172(15) Uiso 0.5 1 d . . P . .
O19A_3 O 0.1373(8) 0.7029(7) 0.9356(7) 0.038(3) Uiso 0.6 1 d . U P E 1
O2A_3 O 0.1722(14) 0.6606(11) 0.9572(11) 0.046(5) Uiso 0.4 1 d . U P C 2
O35A_3 O 0.157(2) 0.1678(15) 1.1910(16) 0.085(9) Uiso 0.4 1 d . U P C 1
O35B_3 O 0.1035(14) 0.1373(11) 1.1930(11) 0.089(6) Uiso 0.6 1 d . U P C 2
O21_3 O 0.0005(15) 0.4964(12) 0.8629(12) 0.156(9) Uiso 0.8 1 d . . P . .
O22_3 O 0.7765(14) 0.5898(12) 0.8613(12) 0.047(6) Uiso 0.4 1 d . U P A 1
O22B_3 O 0.770(2) 0.5504(18) 0.8945(18) 0.093(9) Uiso 0.4 1 d . U P A 2
O23_3 O 0.2037(14) 0.0810(10) 1.2670(10) 0.090(6) Uani 0.6 1 d . U P C 1
O23B_3 O 0.1678(17) 0.0358(14) 1.2764(14) 0.069(7) Uiso 0.4 1 d . U P C 2
O24_3 O 0.9308(8) 0.2995(8) 0.9108(12) 0.167(8) Uani 1 1 d . U . . .
O25C_3 O -0.0827(19) 0.7889(15) 0.9946(15) 0.142(10) Uiso 0.6 1 d . U P G 3
O27_3 O 0.169(2) -0.2384(19) 1.127(2) 0.031(14) Uiso 0.18(2) 1 d . U . . .
O26_3 O 0.7606(14) 0.8131(11) 0.5859(11) 0.074(6) Uiso 0.5 1 d . . P E .
O27A_3 O 0.0158(14) 0.9727(11) 0.6108(12) 0.075(6) Uiso 0.5 1 d . U P H 1
O34A_3 O -0.0048(15) 0.9387(12) 0.5639(13) 0.085(7) Uiso 0.5 1 d . U P H 2
O29_3 O 0.3962(12) 0.4908(12) 0.4955(10) 0.148(8) Uani 0.85 1 d . . P . .
O30_3 O 0.2444(12) -0.0748(11) 0.9227(12) 0.092(7) Uani 0.6 1 d . U P . .
O31_3 O 0.7018(16) 0.9081(13) 0.7034(14) 0.096(8) Uiso 0.5 1 d . U P E .
O38_3 O 0.7895(18) 0.9039(11) 0.6278(14) 0.101(8) Uani 0.5 1 d . U P E .
O32_3 O 0.7652(18) 0.7553(15) 0.7239(15) 0.081(9) Uiso 0.4 1 d . . P A .
O33_3 O 0.6996(15) 0.1544(12) 1.1328(13) 0.191(10) Uiso 0.9 1 d . . P . .
O36_3 O 0.0190(16) 0.8550(12) 0.3661(13) 0.129(8) Uiso 0.65 1 d . . P . .
O37_3 O 0.342(2) 0.4416(18) 0.6368(19) 0.108(11) Uiso 0.4 1 d . . P . .
O39_3 O 0.8300(16) 1.0786(12) 0.2556(13) 0.090(8) Uiso 0.5 1 d . . P . .
O40_3 O 0.9217(17) 0.1882(13) 0.7452(14) 0.097(8) Uiso 0.5 1 d . . P . .
O41_3 O 0.5729(15) 0.8213(12) 0.7064(13) 0.085(7) Uiso 0.5 1 d . U P C .
O42_3 O 0.565(2) 0.6497(17) 0.4866(18) 0.135(12) Uiso 0.5 1 d . . P . .
O44_3 O 0.001(2) 0.0424(16) 1.2262(17) 0.128(11) Uiso 0.5 1 d . . P . .
O45_3 O 0.927(2) 0.7650(16) 0.6935(17) 0.131(11) Uiso 0.5 1 d . . P . .
O23X_3 O 0.4574(12) 0.5477(9) 0.5900(9) 0.065(5) Uiso 0.6 1 d . U P A 1
O24Y_3 O 0.4154(16) 0.5218(12) 0.6070(13) 0.053(6) Uiso 0.4 1 d . U P A 2

loop_
_atom_site_aniso_label
_atom_site_aniso_U_11
_atom_site_aniso_U_22
_atom_site_aniso_U_33
_atom_site_aniso_U_23
_atom_site_aniso_U_13
_atom_site_aniso_U_12
W1_1 0.01523(18) 0.00840(16) 0.01271(17) 0.00290(13) -0.00668(14) -0.00124(13)
W2_1 0.01982(19) 0.01100(17) 0.02059(19) 0.00251(15) -0.01562(16) 0.00016(14)
W3_1 0.01041(16) 0.00927(16) 0.00926(16) -0.00367(13) -0.00452(13) 0.00068(13)
W4_1 0.00968(16) 0.01097(16) 0.01351(17) -0.00589(14) -0.00503(14) 0.00113(13)
W5_1 0.01460(18) 0.00912(17) 0.0311(2) -0.01241(16) -0.00917(16) 0.00374(14)
W6_1 0.01490(19) 0.01396(18) 0.0436(3) -0.01748(18) -0.01572(18) 0.00924(15)
W7_1 0.01049(16) 0.00986(16) 0.00966(16) -0.00297(13) -0.00433(13) 0.00033(13)
W8_1 0.01039(17) 0.0270(2) 0.01328(18) -0.01211(16) -0.00182(14) -0.00275(15)
W9_1 0.01458(18) 0.01210(17) 0.0281(2) -0.01404(16) -0.00588(16) 0.00178(14)
W10_1 0.01241(18) 0.0250(2) 0.0350(2) -0.02272(19) -0.01024(17) 0.00918(15)
W11_1 0.01500(18) 0.02040(19) 0.01012(17) -0.00839(15) -0.00415(14) -0.00162(14)
W12_1 0.01278(17) 0.0263(2) 0.01161(17) -0.01215(16) -0.00003(14) -0.00274(15)
W13_1 0.01120(17) 0.01893(18) 0.02222(19) -0.01596(16) -0.00368(15) 0.00323(14)
W14_1 0.01413(17) 0.01523(17) 0.01803(18) -0.01271(15) -0.00671(15) 0.00351(14)
W15_1 0.01156(17) 0.01270(17) 0.02062(19) -0.01078(15) -0.00633(15) 0.00323(13)
W16_1 0.01260(18) 0.0260(2) 0.00895(17) -0.00496(15) -0.00045(14) -0.00364(15)
W17_1 0.01645(18) 0.0227(2) 0.00737(16) -0.00307(15) -0.00541(14) -0.00360(15)
W18_1 0.01218(17) 0.01070(16) 0.01283(17) -0.00670(14) -0.00474(14) 0.00128(13)
W19_1 0.01408(17) 0.00545(15) 0.01594(18) 0.00073(13) -0.00730(14) 0.00046(13)
W20_1 0.01506(18) 0.02182(19) 0.00645(16) -0.00080(14) -0.00245(14) -0.00362(15)
W21_1 0.01929(19) 0.02160(19) 0.00796(17) 0.00052(15) -0.00802(15) -0.00360(15)
W22_1 0.01219(16) 0.00797(16) 0.00983(16) -0.00290(13) -0.00579(13) 0.00120(13)
W23_1 0.01022(16) 0.00897(16) 0.01150(16) -0.00458(13) -0.00418(13) 0.00179(13)
W24_1 0.01643(18) 0.00602(16) 0.0247(2) -0.00083(14) -0.01383(16) 0.00278(13)
W25_1 0.0154(6) 0.0101(6) 0.0096(6) -0.0044(5) -0.0063(5) 0.0016(5)
P1_1 0.0097(10) 0.0053(9) 0.0078(10) -0.0026(8) -0.0044(8) 0.0014(8)
P2_1 0.0098(10) 0.0063(10) 0.0087(10) -0.0021(8) -0.0050(8) 0.0007(8)
P3_1 0.0091(10) 0.0069(10) 0.0095(10) -0.0031(8) -0.0045(8) 0.0023(8)
P4_1 0.0103(10) 0.0046(9) 0.0074(10) -0.0014(8) -0.0046(8) 0.0018(8)
O1_1 0.012(3) 0.014(3) 0.013(3) -0.003(3) -0.004(2) 0.001(2)
O2_1 0.015(3) 0.008(3) 0.017(3) 0.000(2) -0.009(3) -0.003(2)
O3_1 0.018(3) 0.006(3) 0.009(3) 0.001(2) -0.008(3) -0.001(2)
O4_1 0.010(3) 0.007(3) 0.005(3) 0.001(2) -0.005(2) 0.003(2)
O5_1 0.016(3) 0.014(3) 0.006(3) -0.003(2) -0.007(2) 0.002(2)
O6_1 0.019(3) 0.010(3) 0.007(3) -0.001(2) -0.003(2) -0.001(2)
O7_1 0.017(3) 0.005(3) 0.007(3) -0.001(2) -0.006(2) 0.003(2)
O8_1 0.022(3) 0.017(3) 0.016(3) -0.008(3) -0.013(3) 0.008(3)
O9_1 0.020(3) 0.004(3) 0.015(3) -0.003(2) -0.008(3) 0.005(2)
O10_1 0.020(3) 0.012(3) 0.021(3) -0.009(3) -0.013(3) 0.007(3)
O11_1 0.017(3) 0.013(3) 0.018(3) -0.009(3) -0.008(3) 0.004(3)
O12_1 0.010(3) 0.016(3) 0.013(3) -0.010(3) -0.005(2) 0.002(2)
O13_1 0.010(3) 0.006(3) 0.014(3) -0.005(2) -0.006(2) 0.002(2)
O14_1 0.017(3) 0.004(3) 0.009(3) -0.001(2) -0.005(2) 0.001(2)
O15_1 0.015(3) 0.006(3) 0.010(3) -0.001(2) -0.006(2) 0.000(2)
O16_1 0.015(3) 0.013(3) 0.011(3) -0.005(2) -0.005(3) 0.000(2)
O17_1 0.017(3) 0.015(3) 0.022(3) -0.008(3) -0.009(3) 0.003(3)
O18_1 0.018(3) 0.014(3) 0.016(3) -0.009(3) -0.004(3) 0.000(3)
O19_1 0.016(3) 0.006(3) 0.009(3) -0.001(2) -0.004(2) 0.004(2)
O20_1 0.010(3) 0.017(3) 0.011(3) -0.008(3) -0.003(2) 0.007(2)
O21_1 0.024(4) 0.020(3) 0.020(3) -0.012(3) -0.012(3) 0.010(3)
O22_1 0.007(3) 0.007(3) 0.010(3) -0.003(2) -0.003(2) 0.000(2)
O23_1 0.009(3) 0.010(3) 0.010(3) -0.001(2) -0.003(2) 0.001(2)
O24_1 0.010(3) 0.012(3) 0.010(3) -0.003(2) -0.001(2) -0.001(2)
O25_1 0.017(3) 0.008(3) 0.014(3) -0.008(2) -0.007(3) 0.006(2)
O26_1 0.013(3) 0.011(3) 0.020(3) -0.011(3) -0.008(3) 0.005(2)
O27_1 0.018(3) 0.022(4) 0.021(4) -0.010(3) -0.004(3) 0.007(3)
O28_1 0.022(3) 0.012(3) 0.012(3) -0.007(3) -0.008(3) 0.004(3)
O29_1 0.022(3) 0.008(3) 0.019(3) -0.005(3) -0.010(3) 0.003(3)
O30_1 0.018(3) 0.012(3) 0.013(3) -0.006(2) -0.008(3) 0.005(2)
O31_1 0.016(3) 0.010(3) 0.008(3) -0.005(2) -0.003(2) 0.003(2)
O32_1 0.014(3) 0.008(3) 0.010(3) -0.001(2) -0.004(2) 0.002(2)
O33_1 0.018(3) 0.025(4) 0.019(3) -0.010(3) -0.004(3) 0.000(3)
O34_1 0.014(3) 0.010(3) 0.013(3) -0.005(2) -0.008(2) 0.002(2)
O35_1 0.014(3) 0.010(3) 0.013(3) -0.003(2) -0.005(3) -0.002(2)
O36_1 0.017(3) 0.015(3) 0.021(3) -0.008(3) -0.010(3) 0.001(3)
O37_1 0.017(3) 0.011(3) 0.017(3) -0.003(3) -0.010(3) 0.003(2)
O38_1 0.022(3) 0.014(3) 0.013(3) -0.005(3) -0.004(3) -0.001(3)
O39_1 0.013(3) 0.012(3) 0.010(3) -0.004(2) -0.005(2) -0.001(2)
O40_1 0.014(3) 0.006(3) 0.007(3) -0.003(2) -0.005(2) 0.000(2)
O41_1 0.016(3) 0.015(3) 0.007(3) -0.004(2) -0.003(2) -0.001(2)
O42_1 0.015(3) 0.012(3) 0.016(3) -0.009(3) -0.006(3) 0.002(2)
O43_1 0.011(3) 0.013(3) 0.010(3) -0.004(2) -0.001(2) -0.002(2)
O44_1 0.015(3) 0.010(3) 0.012(3) -0.002(2) -0.006(3) -0.001(2)
O45_1 0.018(3) 0.007(3) 0.013(3) -0.004(2) -0.006(3) 0.001(2)
O46_1 0.023(3) 0.011(3) 0.018(3) -0.005(3) -0.014(3) 0.002(3)
O47_1 0.012(3) 0.017(3) 0.010(3) -0.009(3) -0.003(2) 0.003(2)
O48_1 0.019(3) 0.018(3) 0.018(3) -0.006(3) -0.003(3) 0.002(3)
O49_1 0.017(3) 0.012(3) 0.012(3) -0.006(3) -0.003(3) 0.005(2)
O50_1 0.014(3) 0.009(3) 0.007(3) -0.002(2) -0.003(2) 0.001(2)
O51_1 0.020(3) 0.007(3) 0.017(3) -0.007(3) -0.008(3) 0.004(2)
O52_1 0.016(3) 0.009(3) 0.015(3) -0.007(3) -0.007(3) 0.005(2)
O53_1 0.014(3) 0.009(3) 0.007(3) -0.002(2) -0.004(2) 0.002(2)
O54_1 0.012(3) 0.009(3) 0.012(3) -0.005(2) -0.004(2) 0.005(2)
O55_1 0.014(3) 0.011(3) 0.011(3) -0.003(2) -0.004(2) 0.002(2)
O56_1 0.016(3) 0.013(3) 0.011(3) -0.006(2) -0.007(3) 0.002(2)
O57_1 0.018(3) 0.008(3) 0.012(3) -0.002(2) -0.002(3) 0.002(2)
O58_1 0.026(4) 0.013(3) 0.020(3) -0.007(3) -0.014(3) 0.007(3)
O59_1 0.013(3) 0.019(3) 0.025(4) -0.013(3) -0.007(3) 0.002(3)
O60_1 0.016(3) 0.012(3) 0.013(3) -0.009(2) -0.007(3) 0.002(2)
O61_1 0.007(3) 0.013(3) 0.009(3) -0.002(2) -0.004(2) 0.001(2)
O62_1 0.014(3) 0.012(3) 0.020(3) -0.009(3) -0.006(3) 0.005(2)
O63_1 0.013(3) 0.006(3) 0.012(3) -0.002(2) -0.004(2) 0.000(2)
O64_1 0.013(3) 0.004(3) 0.010(3) -0.002(2) -0.003(2) -0.003(2)
O65_1 0.014(3) 0.007(3) 0.008(3) -0.004(2) -0.005(2) 0.001(2)
O66_1 0.018(3) 0.017(3) 0.013(3) -0.003(3) -0.002(3) 0.001(3)
O67_1 0.017(3) 0.008(3) 0.008(3) -0.003(2) -0.006(2) 0.002(2)
O68_1 0.019(3) 0.010(3) 0.014(3) -0.003(2) -0.011(3) 0.004(2)
O69_1 0.018(3) 0.011(3) 0.007(3) -0.001(2) -0.003(2) 0.000(2)
O70_1 0.020(3) 0.009(3) 0.009(3) -0.003(2) -0.008(3) 0.001(2)
O71_1 0.014(3) 0.011(3) 0.012(3) -0.006(2) -0.006(2) 0.007(2)
O72_1 0.012(3) 0.011(3) 0.010(3) -0.003(2) -0.005(2) 0.004(2)
O73_1 0.010(3) 0.006(3) 0.015(3) -0.005(2) -0.003(2) 0.003(2)
O74_1 0.015(3) 0.011(3) 0.011(3) -0.005(2) -0.009(3) 0.006(2)
O75_1 0.013(3) 0.008(3) 0.006(3) -0.002(2) -0.003(2) 0.000(2)
O76_1 0.014(3) 0.011(3) 0.009(3) -0.005(2) -0.006(2) 0.003(2)
O77_1 0.013(3) 0.015(3) 0.019(3) -0.009(3) -0.005(3) 0.002(2)
O78_1 0.015(3) 0.014(3) 0.014(3) -0.006(3) -0.004(3) 0.001(2)
O79_1 0.013(3) 0.012(3) 0.014(3) -0.006(2) -0.009(3) 0.003(2)
O80_1 0.011(3) 0.008(3) 0.007(3) -0.003(2) -0.004(2) 0.002(2)
O81_1 0.012(3) 0.011(3) 0.013(3) -0.007(2) -0.004(2) 0.004(2)
O82_1 0.025(4) 0.020(3) 0.013(3) -0.009(3) -0.011(3) 0.010(3)
O83_1 0.020(3) 0.007(3) 0.011(3) -0.005(2) -0.007(3) 0.005(2)
O84_1 0.019(3) 0.013(3) 0.009(3) -0.001(2) 0.002(3) -0.002(3)
O85_1 0.015(3) 0.007(3) 0.008(3) 0.001(2) -0.003(2) 0.000(2)
O86_1 0.018(3) 0.007(3) 0.016(3) -0.002(2) -0.010(3) 0.004(2)
O87_1 0.017(3) 0.008(3) 0.013(3) -0.004(2) -0.008(3) 0.002(2)
O88_1 0.012(3) 0.006(3) 0.010(3) -0.003(2) -0.006(2) 0.002(2)
O89_1 0.013(3) 0.007(3) 0.012(3) -0.003(2) -0.006(2) 0.003(2)
O90_1 0.017(3) 0.010(3) 0.014(3) -0.003(3) -0.003(3) 0.003(2)
O91_1 0.016(3) 0.003(3) 0.013(3) -0.001(2) -0.008(3) 0.001(2)
O92_1 0.020(3) 0.011(3) 0.015(3) -0.006(3) -0.010(3) 0.005(3)
O1_2 0.036(4) 0.034(4) 0.023(4) -0.015(3) -0.017(3) 0.024(3)
Ir1_2 0.01162(16) 0.01629(17) 0.01654(17) -0.01014(14) -0.00649(14) 0.00184(13)
C1_2 0.018(4) 0.032(4) 0.036(3) -0.022(3) -0.001(3) -0.011(3)
C2_2 0.021(4) 0.024(4) 0.038(4) -0.017(3) -0.002(3) -0.010(3)
C3_2 0.023(4) 0.031(4) 0.044(4) -0.027(3) -0.002(3) -0.007(3)
C4_2 0.018(4) 0.043(4) 0.045(4) -0.032(3) -0.008(3) -0.006(3)
C5_2 0.017(4) 0.042(4) 0.046(4) -0.032(3) -0.009(3) -0.001(3)
C6_2 0.028(6) 0.047(7) 0.031(4) -0.021(4) 0.007(4) -0.015(5)
C7_2 0.043(7) 0.026(6) 0.051(6) -0.005(5) -0.011(5) -0.006(4)
C8_2 0.036(5) 0.029(5) 0.057(5) -0.034(4) -0.003(5) -0.009(4)
C9_2 0.036(6) 0.078(8) 0.056(5) -0.044(6) -0.023(5) 0.000(5)
C10_2 0.020(5) 0.055(6) 0.062(6) -0.041(5) -0.012(4) 0.007(3)
O2_2 0.020(5) 0.030(6) 0.027(6) -0.021(5) 0.002(5) -0.003(5)
Ir2_2 0.0107(3) 0.0159(3) 0.0184(3) -0.0096(2) -0.0065(2) 0.0009(2)
Ir2B_2 0.0233(6) 0.0387(7) 0.0179(6) -0.0180(5) -0.0158(5) 0.0212(5)
K1 0.0320(11) 0.0114(9) 0.0157(10) -0.0062(8) -0.0095(9) -0.0018(8)
K2 0.0155(11) 0.0103(10) 0.0106(10) -0.0057(8) -0.0071(9) 0.0057(8)
K3 0.0322(13) 0.0128(10) 0.0120(10) -0.0044(9) -0.0100(10) 0.0057(9)
K4 0.0226(11) 0.0208(11) 0.0137(10) -0.0103(9) -0.0081(9) 0.0029(9)
K5 0.0261(13) 0.0086(11) 0.0129(11) -0.0043(9) -0.0045(10) 0.0069(10)
O8 0.042(5) 0.036(6) 0.037(5) -0.016(5) -0.009(4) 0.006(4)
K6 0.0497(15) 0.0068(10) 0.0184(11) -0.0040(9) -0.0228(11) 0.0099(10)
K7 0.0663(19) 0.0196(12) 0.0233(13) 0.0004(10) -0.0017(12) 0.0194(12)
K8 0.0103(11) 0.0213(13) 0.0238(13) 0.0049(11) 0.0087(10) 0.0055(10)
K9 0.0094(14) 0.0036(13) 0.0041(14) -0.0011(11) -0.0029(11) 0.0013(10)
K10 0.077(2) 0.0284(15) 0.0346(16) -0.0050(12) -0.0324(16) -0.0125(15)
K11 0.062(2) 0.0090(13) 0.0363(18) -0.0087(13) -0.0398(18) 0.0042(14)
K12 0.007(2) 0.006(2) 0.010(2) -0.0049(17) -0.0048(17) 0.0019(15)
K13 0.058(2) 0.041(2) 0.095(3) 0.016(2) 0.052(2) 0.0159(18)
K14 0.056(4) 0.058(4) 0.064(4) -0.035(3) 0.017(3) -0.032(3)
K15 0.042(4) 0.048(5) 0.051(4) -0.032(4) -0.027(4) 0.030(4)
K16 0.130(7) 0.037(4) 0.025(3) -0.011(3) -0.026(4) 0.036(4)
K17 0.067(6) 0.087(7) 0.057(5) -0.053(5) -0.033(5) 0.061(5)
K18 0.045(5) 0.045(5) 0.030(5) -0.005(4) -0.008(4) 0.006(4)
K19 0.080(13) 0.130(13) 0.071(13) -0.080(12) -0.059(11) 0.055(12)
K19A 0.099(11) 0.124(10) 0.102(10) 0.010(9) -0.054(8) 0.048(9)
K19B 0.101(8) 0.039(5) 0.058(5) -0.026(4) -0.058(5) 0.012(5)
K20 0.050(7) 0.101(9) 0.085(9) -0.043(7) -0.028(6) -0.020(6)
K21 0.064(11) 0.047(9) 0.035(8) 0.003(7) -0.010(8) -0.004(8)
K22 0.076(7) 0.122(10) 0.087(8) -0.058(7) -0.003(6) 0.022(6)
K23 0.039(6) 0.068(8) 0.062(7) -0.020(7) -0.005(5) -0.006(6)
K24 0.033(7) 0.032(8) 0.027(7) -0.006(6) -0.015(7) 0.000(6)
O1_3 0.040(4) 0.016(3) 0.019(4) -0.006(3) -0.014(3) 0.014(3)
O3_3 0.025(4) 0.026(4) 0.019(4) -0.009(3) -0.007(3) -0.002(3)
O4_3 0.038(4) 0.018(4) 0.044(5) 0.010(3) -0.016(4) -0.003(3)
O5_3 0.039(5) 0.029(5) 0.019(4) -0.012(4) -0.007(4) 0.004(4)
O6_3 0.091(6) 0.039(4) 0.074(6) -0.039(4) -0.056(6) 0.026(4)
O7_3 0.027(5) 0.052(7) 0.078(7) 0.010(6) -0.025(5) -0.012(5)
O9_3 0.015(5) 0.051(8) 0.142(14) -0.069(9) -0.020(7) 0.012(5)
O10_3 0.047(7) 0.071(10) 0.130(13) -0.081(11) 0.012(8) -0.013(7)
O11_3 0.079(9) 0.169(14) 0.079(8) -0.095(9) 0.020(6) -0.030(8)
O12_3 0.063(10) 0.079(10) 0.077(11) -0.038(8) -0.023(8) -0.029(8)
O13_3 0.053(7) 0.31(2) 0.060(7) -0.108(10) -0.015(6) 0.044(10)
O16_3 0.074(8) 0.138(9) 0.051(7) -0.055(6) -0.010(7) -0.023(7)
O17_3 0.029(7) 0.068(8) 0.083(9) -0.022(7) -0.030(7) 0.000(6)
O18_3 0.054(8) 0.067(9) 0.081(9) -0.034(7) -0.023(7) 0.000(6)
O23_3 0.106(12) 0.079(11) 0.074(12) -0.037(9) -0.012(9) -0.024(11)
O24_3 0.049(7) 0.125(12) 0.30(2) -0.079(14) -0.054(8) -0.010(7)
O29_3 0.115(15) 0.24(3) 0.119(15) -0.092(17) -0.063(13) 0.067(16)
O30_3 0.069(12) 0.125(18) 0.128(18) -0.071(16) -0.065(13) 0.020(12)
O38_3 0.126(17) 0.054(9) 0.104(18) -0.022(12) -0.039(16) 0.004(13)

loop_
_atom_type_symbol
_atom_type_description
_atom_type_scat_dispersion_real
_atom_type_scat_dispersion_imag
_atom_type_scat_source
C C 0.0033 0.0016 'International Tables Vol C Tables 4.2.6.8 and 6.1.1.4'
H H 0.0000 0.0000 'International Tables Vol C Tables 4.2.6.8 and 6.1.1.4'
Ir Ir -1.4442 7.9887 'International Tables Vol C Tables 4.2.6.8 and 6.1.1.4'
K K 0.2009 0.2494 'International Tables Vol C Tables 4.2.6.8 and 6.1.1.4'
O O 0.0106 0.0060 'International Tables Vol C Tables 4.2.6.8 and 6.1.1.4'
P P 0.1023 0.0942 'International Tables Vol C Tables 4.2.6.8 and 6.1.1.4'
W W -0.8490 6.8722 'International Tables Vol C Tables 4.2.6.8 and 6.1.1.4'

loop_
_geom_angle_atom_site_label_1
_geom_angle_atom_site_label_2
_geom_angle_atom_site_label_3
_geom_angle
_geom_angle_site_symmetry_1
_geom_angle_site_symmetry_3
_geom_angle_publ_flag
O6_1 W1_1 O3_1 103.6(3) . . ?
O6_1 W1_1 O7_1 100.9(3) . . ?
O3_1 W1_1 O7_1 155.5(2) . . ?
O6_1 W1_1 O9_1 96.8(3) . . ?
O3_1 W1_1 O9_1 88.0(2) . . ?
O7_1 W1_1 O9_1 89.7(2) . . ?
O6_1 W1_1 O1_1 97.4(3) . . ?
O3_1 W1_1 O1_1 88.4(2) . . ?
O7_1 W1_1 O1_1 87.9(2) . . ?
O9_1 W1_1 O1_1 165.8(2) . . ?
O6_1 W1_1 O4_1 172.5(2) . . ?
O3_1 W1_1 O4_1 83.9(2) . . ?
O7_1 W1_1 O4_1 71.6(2) . . ?
O9_1 W1_1 O4_1 82.9(2) . . ?
O1_1 W1_1 O4_1 83.1(2) . . ?
O6_1 W1_1 K2 132.4(2) . . ?
O3_1 W1_1 K2 55.63(17) . . ?
O7_1 W1_1 K2 106.05(16) . . ?
O9_1 W1_1 K2 121.48(17) . . ?
O1_1 W1_1 K2 46.39(17) . . ?
O4_1 W1_1 K2 52.45(14) . . ?
O6_1 W1_1 K10 46.90(19) . 2_676 ?
O3_1 W1_1 K10 83.05(18) . 2_676 ?
O7_1 W1_1 K10 114.86(17) . 2_676 ?
O9_1 W1_1 K10 54.05(18) . 2_676 ?
O1_1 W1_1 K10 138.91(18) . 2_676 ?
O4_1 W1_1 K10 135.21(14) . 2_676 ?
K2 W1_1 K10 138.41(6) . 2_676 ?
O6_1 W1_1 K16 66.7(2) . 1_564 ?
O3_1 W1_1 K16 158.3(2) . 1_564 ?
O7_1 W1_1 K16 40.0(2) . 1_564 ?
O9_1 W1_1 K16 74.51(19) . 1_564 ?
O1_1 W1_1 K16 111.6(2) . 1_564 ?
O4_1 W1_1 K16 106.13(19) . 1_564 ?
K2 W1_1 K16 145.29(13) . 1_564 ?
K10 W1_1 K16 76.30(13) 2_676 1_564 ?
O8_1 W2_1 O5_1 103.5(3) . . ?
O8_1 W2_1 O10_1 97.8(3) . . ?
O5_1 W2_1 O10_1 88.3(3) . . ?
O8_1 W2_1 O7_1 99.0(3) . . ?
O5_1 W2_1 O7_1 157.4(2) . . ?
O10_1 W2_1 O7_1 90.5(2) . . ?
O8_1 W2_1 O2_1 95.6(3) . . ?
O5_1 W2_1 O2_1 87.7(2) . . ?
O10_1 W2_1 O2_1 166.5(2) . . ?
O7_1 W2_1 O2_1 88.3(2) . . ?
O8_1 W2_1 O4_1 171.2(3) . . ?
O5_1 W2_1 O4_1 85.2(2) . . ?
O10_1 W2_1 O4_1 83.7(2) . . ?
O7_1 W2_1 O4_1 72.3(2) . . ?
O2_1 W2_1 O4_1 83.2(2) . . ?
O8_1 W2_1 K24 130.9(3) . . ?
O5_1 W2_1 K24 56.2(3) . . ?
O10_1 W2_1 K24 122.5(3) . . ?
O7_1 W2_1 K24 106.7(3) . . ?
O2_1 W2_1 K24 45.6(3) . . ?
O4_1 W2_1 K24 53.1(3) . . ?
O8_1 W2_1 K15 47.3(2) . . ?
O5_1 W2_1 K15 85.3(2) . . ?
O10_1 W2_1 K15 53.6(2) . . ?
O7_1 W2_1 K15 111.8(2) . . ?
O2_1 W2_1 K15 138.7(2) . . ?
O4_1 W2_1 K15 136.44(18) . . ?
K24 W2_1 K15 141.2(3) . . ?
O8_1 W2_1 K16 67.2(2) . 1_564 ?
O5_1 W2_1 K16 158.9(2) . 1_564 ?
O10_1 W2_1 K16 74.9(2) . 1_564 ?
O7_1 W2_1 K16 38.3(2) . 1_564 ?
O2_1 W2_1 K16 111.51(19) . 1_564 ?
O4_1 W2_1 K16 105.10(19) . 1_564 ?
K24 W2_1 K16 144.3(3) . 1_564 ?
K15 W2_1 K16 74.50(18) . 1_564 ?
O8_1 W2_1 K7 29.0(2) . 1_564 ?
O5_1 W2_1 K7 122.79(17) . 1_564 ?
O10_1 W2_1 K7 117.03(18) . 1_564 ?
O7_1 W2_1 K7 77.48(17) . 1_564 ?
O2_1 W2_1 K7 75.77(17) . 1_564 ?
O4_1 W2_1 K7 143.45(14) . 1_564 ?
K24 W2_1 K7 120.2(2) . 1_564 ?
K15 W2_1 K7 74.20(13) . 1_564 ?
K16 W2_1 K7 57.81(12) 1_564 1_564 ?
O11_1 W3_1 O12_1 99.7(3) . . ?
O11_1 W3_1 O23_1 97.2(3) . . ?
O12_1 W3_1 O23_1 97.0(3) . . ?
O11_1 W3_1 O3_1 95.3(3) . . ?
O12_1 W3_1 O3_1 91.7(2) . . ?
O23_1 W3_1 O3_1 163.3(2) . . ?
O11_1 W3_1 O14_1 90.8(2) . . ?
O12_1 W3_1 O14_1 168.2(2) . . ?
O23_1 W3_1 O14_1 86.8(2) . . ?
O3_1 W3_1 O14_1 82.0(2) . . ?
O11_1 W3_1 O13_1 172.4(2) . . ?
O12_1 W3_1 O13_1 87.4(2) . . ?
O23_1 W3_1 O13_1 84.5(2) . . ?
O3_1 W3_1 O13_1 81.6(2) . . ?
O14_1 W3_1 O13_1 81.9(2) . . ?
O11_1 W3_1 K1 51.0(2) . 2_676 ?
O12_1 W3_1 K1 134.88(18) . 2_676 ?
O23_1 W3_1 K1 61.06(18) . 2_676 ?
O3_1 W3_1 K1 120.77(16) . 2_676 ?
O14_1 W3_1 K1 56.53(16) . 2_676 ?
O13_1 W3_1 K1 124.92(15) . 2_676 ?
O11_1 W3_1 K2 131.8(2) . . ?
O12_1 W3_1 K2 49.08(18) . . ?
O23_1 W3_1 K2 119.36(18) . . ?
O3_1 W3_1 K2 57.50(16) . . ?
O14_1 W3_1 K2 119.46(16) . . ?
O13_1 W3_1 K2 51.93(15) . . ?
K1 W3_1 K2 175.94(5) 2_676 . ?
O11_1 W3_1 K21 38.1(3) . . ?
O12_1 W3_1 K21 101.9(3) . . ?
O23_1 W3_1 K21 133.6(3) . . ?
O3_1 W3_1 K21 57.3(3) . . ?
O14_1 W3_1 K21 83.1(3) . . ?
O13_1 W3_1 K21 137.8(3) . . ?
K1 W3_1 K21 75.9(3) 2_676 . ?
K2 W3_1 K21 104.8(3) . . ?
O17_1 W4_1 O16_1 99.7(3) . . ?
O17_1 W4_1 O24_1 98.1(3) . . ?
O16_1 W4_1 O24_1 96.1(2) . . ?
O17_1 W4_1 O5_1 94.9(3) . . ?
O16_1 W4_1 O5_1 92.5(2) . . ?
O24_1 W4_1 O5_1 163.0(2) . . ?
O17_1 W4_1 O20_1 91.2(3) . . ?
O16_1 W4_1 O20_1 168.3(2) . . ?
O24_1 W4_1 O20_1 86.5(2) . . ?
O5_1 W4_1 O20_1 82.3(2) . . ?
O17_1 W4_1 O15_1 172.2(2) . . ?
O16_1 W4_1 O15_1 87.7(2) . . ?
O24_1 W4_1 O15_1 83.3(2) . . ?
O5_1 W4_1 O15_1 82.4(2) . . ?
O20_1 W4_1 O15_1 81.2(2) . . ?
O17_1 W4_1 K24 131.0(3) . . ?
O16_1 W4_1 K24 49.1(3) . . ?
O24_1 W4_1 K24 118.9(3) . . ?
O5_1 W4_1 K24 57.7(3) . . ?
O20_1 W4_1 K24 119.9(3) . . ?
O15_1 W4_1 K24 53.1(3) . . ?
O18_1 W5_1 O14_1 104.6(3) . . ?
O18_1 W5_1 O9_1 95.4(3) . . ?
O14_1 W5_1 O9_1 88.4(2) . . ?
O18_1 W5_1 O25_1 95.6(3) . . ?
O14_1 W5_1 O25_1 90.2(2) . . ?
O9_1 W5_1 O25_1 168.8(2) . . ?
O18_1 W5_1 O19_1 98.4(3) . . ?
O14_1 W5_1 O19_1 157.0(2) . . ?
O9_1 W5_1 O19_1 88.7(2) . . ?
O25_1 W5_1 O19_1 88.3(2) . . ?
O18_1 W5_1 O22_1 170.8(2) . . ?
O14_1 W5_1 O22_1 84.4(2) . . ?
O9_1 W5_1 O22_1 82.9(2) . . ?
O25_1 W5_1 O22_1 85.9(2) . . ?
O19_1 W5_1 O22_1 72.5(2) . . ?
O18_1 W5_1 K1 42.9(2) . . ?
O14_1 W5_1 K1 105.48(18) . . ?
O9_1 W5_1 K1 137.86(17) . . ?
O25_1 W5_1 K1 53.01(16) . . ?
O19_1 W5_1 K1 91.83(17) . . ?
O22_1 W5_1 K1 136.98(14) . . ?
O18_1 W5_1 K10 44.4(2) . 2_676 ?
O14_1 W5_1 K10 83.68(18) . 2_676 ?
O9_1 W5_1 K10 55.78(18) . 2_676 ?
O25_1 W5_1 K10 135.02(17) . 2_676 ?
O19_1 W5_1 K10 113.17(17) . 2_676 ?
O22_1 W5_1 K10 137.14(14) . 2_676 ?
K1 W5_1 K10 85.87(5) . 2_676 ?
O18_1 W5_1 K19 42.9(4) . 2_676 ?
O14_1 W5_1 K19 143.8(4) . 2_676 ?
O9_1 W5_1 K19 81.3(3) . 2_676 ?
O25_1 W5_1 K19 106.1(3) . 2_676 ?
O19_1 W5_1 K19 57.9(4) . 2_676 ?
O22_1 W5_1 K19 128.0(4) . 2_676 ?
K1 W5_1 K19 63.9(3) . 2_676 ?
K10 W5_1 K19 61.8(4) 2_676 2_676 ?
O21_1 W6_1 O20_1 103.8(3) . . ?
O21_1 W6_1 O26_1 97.8(3) . . ?
O20_1 W6_1 O26_1 91.2(2) . . ?
O21_1 W6_1 O19_1 99.5(3) . . ?
O20_1 W6_1 O19_1 156.5(2) . . ?
O26_1 W6_1 O19_1 88.7(2) . . ?
O21_1 W6_1 O10_1 95.1(3) . . ?
O20_1 W6_1 O10_1 87.8(2) . . ?
O26_1 W6_1 O10_1 166.9(2) . . ?
O19_1 W6_1 O10_1 87.0(2) . . ?
O21_1 W6_1 O22_1 171.0(3) . . ?
O20_1 W6_1 O22_1 84.3(2) . . ?
O26_1 W6_1 O22_1 85.6(2) . . ?
O19_1 W6_1 O22_1 72.2(2) . . ?
O10_1 W6_1 O22_1 81.4(2) . . ?
O21_1 W6_1 K15 44.5(2) . . ?
O20_1 W6_1 K15 86.2(2) . . ?
O26_1 W6_1 K15 139.5(2) . . ?
O19_1 W6_1 K15 108.7(2) . . ?
O10_1 W6_1 K15 53.4(2) . . ?
O22_1 W6_1 K15 134.11(18) . . ?
O36_1 W7_1 O37_1 101.7(3) . . ?
O36_1 W7_1 O23_1 96.0(3) . . ?
O37_1 W7_1 O23_1 97.5(3) . . ?
O36_1 W7_1 O39_1 96.0(3) . . ?
O37_1 W7_1 O39_1 94.0(3) . . ?
O23_1 W7_1 O39_1 161.3(2) . . ?
O36_1 W7_1 O32_1 90.8(3) . . ?
O37_1 W7_1 O32_1 167.0(3) . . ?
O23_1 W7_1 O32_1 84.7(2) . . ?
O39_1 W7_1 O32_1 80.9(2) . . ?
O36_1 W7_1 O35_1 172.4(3) . . ?
O37_1 W7_1 O35_1 85.8(2) . . ?
O23_1 W7_1 O35_1 84.0(2) . . ?
O39_1 W7_1 O35_1 82.3(2) . . ?
O32_1 W7_1 O35_1 81.6(2) . . ?
O36_1 W7_1 K1 51.1(2) . 2_676 ?
O37_1 W7_1 K1 137.7(2) . 2_676 ?
O23_1 W7_1 K1 60.88(17) . 2_676 ?
O39_1 W7_1 K1 117.84(17) . 2_676 ?
O32_1 W7_1 K1 54.18(16) . 2_676 ?
O35_1 W7_1 K1 123.31(15) . 2_676 ?
O36_1 W7_1 K9 126.6(2) . . ?
O37_1 W7_1 K9 44.0(2) . . ?
O23_1 W7_1 K9 122.95(18) . . ?
O39_1 W7_1 K9 58.55(17) . . ?
O32_1 W7_1 K9 124.58(16) . . ?
O35_1 W7_1 K9 58.61(15) . . ?
K1 W7_1 K9 176.17(5) 2_676 . ?
O33_1 W8_1 O38_1 99.6(3) . . ?
O33_1 W8_1 O24_1 98.4(3) . . ?
O38_1 W8_1 O24_1 94.4(3) . . ?
O33_1 W8_1 O41_1 94.6(3) . . ?
O38_1 W8_1 O41_1 90.6(3) . . ?
O24_1 W8_1 O41_1 165.1(2) . . ?
O33_1 W8_1 O30_1 94.7(3) . . ?
O38_1 W8_1 O30_1 164.6(3) . . ?
O24_1 W8_1 O30_1 89.2(2) . . ?
O41_1 W8_1 O30_1 82.4(2) . . ?
O33_1 W8_1 O34_1 176.0(3) . . ?
O38_1 W8_1 O34_1 82.8(2) . . ?
O24_1 W8_1 O34_1 84.6(2) . . ?
O41_1 W8_1 O34_1 82.1(2) . . ?
O30_1 W8_1 O34_1 82.7(2) . . ?
O33_1 W8_1 K12 123.7(2) . . ?
O38_1 W8_1 K12 42.2(2) . . ?
O24_1 W8_1 K12 119.13(18) . . ?
O41_1 W8_1 K12 57.64(18) . . ?
O30_1 W8_1 K12 123.76(18) . . ?
O34_1 W8_1 K12 56.21(16) . . ?
O29_1 W9_1 O32_1 104.0(3) . . ?
O29_1 W9_1 O25_1 96.0(3) . . ?
O32_1 W9_1 O25_1 92.6(2) . . ?
O29_1 W9_1 O28_1 98.1(3) . . ?
O32_1 W9_1 O28_1 157.7(2) . . ?
O25_1 W9_1 O28_1 87.6(2) . . ?
O29_1 W9_1 O42_1 94.9(3) . . ?
O32_1 W9_1 O42_1 88.4(2) . . ?
O25_1 W9_1 O42_1 168.5(2) . . ?
O28_1 W9_1 O42_1 87.2(2) . . ?
O29_1 W9_1 O31_1 169.9(2) . . ?
O32_1 W9_1 O31_1 85.7(2) . . ?
O25_1 W9_1 O31_1 86.0(2) . . ?
O28_1 W9_1 O31_1 72.1(2) . . ?
O42_1 W9_1 O31_1 82.6(2) . . ?
O29_1 W9_1 K1 42.8(2) . . ?
O32_1 W9_1 K1 106.67(18) . . ?
O25_1 W9_1 K1 53.38(17) . . ?
O28_1 W9_1 K1 91.29(17) . . ?
O42_1 W9_1 K1 136.96(16) . . ?
O31_1 W9_1 K1 137.22(14) . . ?
O29_1 W9_1 K10 42.4(2) . . ?
O32_1 W9_1 K10 87.49(19) . . ?
O25_1 W9_1 K10 136.30(18) . . ?
O28_1 W9_1 K10 107.61(17) . . ?
O42_1 W9_1 K10 55.17(17) . . ?
O31_1 W9_1 K10 137.43(15) . . ?
K1 W9_1 K10 84.80(5) . . ?
O29_1 W9_1 K25A 78.2(4) . . ?
O32_1 W9_1 K25A 134.3(4) . . ?
O25_1 W9_1 K25A 133.0(4) . . ?
O28_1 W9_1 K25A 48.4(4) . . ?
O42_1 W9_1 K25A 46.3(4) . . ?
O31_1 W9_1 K25A 93.2(4) . . ?
K1 W9_1 K25A 104.7(3) . . ?
K10 W9_1 K25A 63.1(3) . . ?
O29_1 W9_1 K1 74.1(2) . 2_676 ?
O32_1 W9_1 K1 38.36(18) . 2_676 ?
O25_1 W9_1 K1 72.52(18) . 2_676 ?
O28_1 W9_1 K1 157.40(17) . 2_676 ?
O42_1 W9_1 K1 114.30(17) . 2_676 ?
O31_1 W9_1 K1 115.82(14) . 2_676 ?
K1 W9_1 K1 68.43(5) . 2_676 ?
K10 W9_1 K1 81.28(6) . 2_676 ?
K25A W9_1 K1 144.4(3) . 2_676 ?
O27_1 W10_1 O30_1 103.4(3) . . ?
O27_1 W10_1 O26_1 98.1(3) . . ?
O30_1 W10_1 O26_1 89.8(2) . . ?
O27_1 W10_1 O28_1 100.1(3) . . ?
O30_1 W10_1 O28_1 156.3(3) . . ?
O26_1 W10_1 O28_1 89.4(2) . . ?
O27_1 W10_1 O43_1 94.8(3) . . ?
O30_1 W10_1 O43_1 86.6(2) . . ?
O26_1 W10_1 O43_1 167.1(2) . . ?
O28_1 W10_1 O43_1 88.9(2) . . ?
O27_1 W10_1 O31_1 172.0(3) . . ?
O30_1 W10_1 O31_1 83.6(2) . . ?
O26_1 W10_1 O31_1 85.6(2) . . ?
O28_1 W10_1 O31_1 72.7(2) . . ?
O43_1 W10_1 O31_1 81.8(2) . . ?
O27_1 W10_1 K13 44.3(2) . 2_567 ?
O30_1 W10_1 K13 91.3(2) . 2_567 ?
O26_1 W10_1 K13 141.32(19) . 2_567 ?
O28_1 W10_1 K13 104.0(2) . 2_567 ?
O43_1 W10_1 K13 51.21(18) . 2_567 ?
O31_1 W10_1 K13 132.95(16) . 2_567 ?
O27_1 W10_1 K25A 78.8(4) . . ?
O30_1 W10_1 K25A 134.6(4) . . ?
O26_1 W10_1 K25A 135.3(4) . . ?
O28_1 W10_1 K25A 48.6(4) . . ?
O43_1 W10_1 K25A 48.3(4) . . ?
O31_1 W10_1 K25A 93.6(4) . . ?
K13 W10_1 K25A 58.4(4) 2_567 . ?
O46_1 W11_1 O39_1 103.7(3) . . ?
O46_1 W11_1 O42_1 97.0(3) . . ?
O39_1 W11_1 O42_1 89.0(2) . . ?
O46_1 W11_1 O47_1 100.5(3) . . ?
O39_1 W11_1 O47_1 155.7(2) . . ?
O42_1 W11_1 O47_1 89.7(2) . . ?
O46_1 W11_1 O44_1 96.4(3) . . ?
O39_1 W11_1 O44_1 88.1(2) . . ?
O42_1 W11_1 O44_1 166.6(2) . . ?
O47_1 W11_1 O44_1 87.6(2) . . ?
O46_1 W11_1 O40_1 172.7(3) . . ?
O39_1 W11_1 O40_1 83.6(2) . . ?
O42_1 W11_1 O40_1 83.8(2) . . ?
O47_1 W11_1 O40_1 72.2(2) . . ?
O44_1 W11_1 O40_1 82.8(2) . . ?
O46_1 W11_1 K9 126.3(2) . . ?
O39_1 W11_1 K9 56.03(18) . . ?
O42_1 W11_1 K9 127.41(17) . . ?
O47_1 W11_1 K9 107.22(17) . . ?
O44_1 W11_1 K9 41.85(17) . . ?
O40_1 W11_1 K9 57.04(14) . . ?
O46_1 W11_1 K10 48.0(2) . . ?
O39_1 W11_1 K10 87.37(18) . . ?
O42_1 W11_1 K10 51.43(17) . . ?
O47_1 W11_1 K10 110.41(18) . . ?
O44_1 W11_1 K10 141.42(17) . . ?
O40_1 W11_1 K10 134.51(14) . . ?
K9 W11_1 K10 142.29(7) . . ?
O46_1 W11_1 K25A 81.1(4) . . ?
O39_1 W11_1 K25A 134.5(4) . . ?
O42_1 W11_1 K25A 45.9(4) . . ?
O47_1 W11_1 K25A 51.4(4) . . ?
O44_1 W11_1 K25A 136.9(4) . . ?
O40_1 W11_1 K25A 94.5(4) . . ?
K9 W11_1 K25A 150.7(3) . . ?
K10 W11_1 K25A 62.0(4) . . ?
O46_1 W11_1 K25B 79.4(4) . . ?
O39_1 W11_1 K25B 147.3(5) . . ?
O42_1 W11_1 K25B 58.5(5) . . ?
O47_1 W11_1 K25B 40.7(4) . . ?
O44_1 W11_1 K25B 124.2(5) . . ?
O40_1 W11_1 K25B 95.0(4) . . ?
K9 W11_1 K25B 146.2(4) . . ?
K10 W11_1 K25B 70.4(4) . . ?
O48_1 W12_1 O41_1 103.5(3) . . ?
O48_1 W12_1 O43_1 95.8(3) . . ?
O41_1 W12_1 O43_1 87.5(2) . . ?
O48_1 W12_1 O47_1 98.5(3) . . ?
O41_1 W12_1 O47_1 158.0(2) . . ?
O43_1 W12_1 O47_1 89.7(2) . . ?
O48_1 W12_1 O45_1 97.3(3) . . ?
O41_1 W12_1 O45_1 88.1(2) . . ?
O43_1 W12_1 O45_1 166.8(2) . . ?
O47_1 W12_1 O45_1 89.6(2) . . ?
O48_1 W12_1 O40_1 171.2(3) . . ?
O41_1 W12_1 O40_1 85.3(2) . . ?
O43_1 W12_1 O40_1 83.8(2) . . ?
O47_1 W12_1 O40_1 72.7(2) . . ?
O45_1 W12_1 O40_1 83.5(2) . . ?
O48_1 W12_1 K13 44.9(2) . 2_567 ?
O41_1 W12_1 K13 91.0(2) . 2_567 ?
O43_1 W12_1 K13 51.81(18) . 2_567 ?
O47_1 W12_1 K13 104.40(19) . 2_567 ?
O45_1 W12_1 K13 140.73(18) . 2_567 ?
O40_1 W12_1 K13 135.55(15) . 2_567 ?
O48_1 W12_1 K25B 68.8(5) . . ?
O41_1 W12_1 K25B 140.8(5) . . ?
O43_1 W12_1 K25B 56.6(5) . . ?
O47_1 W12_1 K25B 49.1(5) . . ?
O45_1 W12_1 K25B 130.4(5) . . ?
O40_1 W12_1 K25B 103.9(5) . . ?
K13 W12_1 K25B 55.6(4) 2_567 . ?
O48_1 W12_1 K12 128.3(2) . . ?
O41_1 W12_1 K12 57.32(19) . . ?
O43_1 W12_1 K12 126.66(18) . . ?
O47_1 W12_1 K12 108.45(18) . . ?
O45_1 W12_1 K12 41.74(18) . . ?
O40_1 W12_1 K12 57.17(15) . . ?
K13 W12_1 K12 147.14(12) 2_567 . ?
K25B W12_1 K12 156.7(4) . . ?
O48_1 W12_1 K25A 79.5(4) . . ?
O41_1 W12_1 K25A 133.5(4) . . ?
O43_1 W12_1 K25A 46.4(4) . . ?
O47_1 W12_1 K25A 50.5(4) . . ?
O45_1 W12_1 K25A 138.2(4) . . ?
O40_1 W12_1 K25A 94.0(4) . . ?
K13 W12_1 K25A 58.1(3) 2_567 . ?
K12 W12_1 K25A 150.4(4) . . ?
O48_1 W12_1 K8 24.4(2) . . ?
O41_1 W12_1 K8 85.88(18) . . ?
O43_1 W12_1 K8 112.13(17) . . ?
O47_1 W12_1 K8 115.26(17) . . ?
O45_1 W12_1 K8 79.92(18) . . ?
O40_1 W12_1 K8 161.44(14) . . ?
K13 W12_1 K8 60.87(6) 2_567 . ?
K25B W12_1 K8 93.2(4) . . ?
K12 W12_1 K8 104.43(7) . . ?
K25A W12_1 K8 103.9(4) . . ?
O49_1 W13_1 O52_1 103.7(3) . . ?
O49_1 W13_1 O55_1 96.8(3) . . ?
O52_1 W13_1 O55_1 88.3(2) . . ?
O49_1 W13_1 O50_1 99.0(3) . . ?
O52_1 W13_1 O50_1 157.3(2) . . ?
O55_1 W13_1 O50_1 89.4(2) . . ?
O49_1 W13_1 O45_1 96.2(3) . . ?
O52_1 W13_1 O45_1 89.3(2) . . ?
O55_1 W13_1 O45_1 167.0(2) . . ?
O50_1 W13_1 O45_1 87.9(2) . . ?
O49_1 W13_1 O53_1 172.0(2) . . ?
O52_1 W13_1 O53_1 84.2(2) . . ?
O55_1 W13_1 O53_1 83.5(2) . . ?
O50_1 W13_1 O53_1 73.1(2) . . ?
O45_1 W13_1 O53_1 83.6(2) . . ?
O49_1 W13_1 K8 47.0(2) . 2_567 ?
O52_1 W13_1 K8 96.30(19) . 2_567 ?
O55_1 W13_1 K8 49.93(18) . 2_567 ?
O50_1 W13_1 K8 99.47(17) . 2_567 ?
O45_1 W13_1 K8 143.03(18) . 2_567 ?
O53_1 W13_1 K8 133.32(14) . 2_567 ?
O49_1 W13_1 K12 127.1(2) . . ?
O52_1 W13_1 K12 56.43(19) . . ?
O55_1 W13_1 K12 126.92(18) . . ?
O50_1 W13_1 K12 108.55(17) . . ?
O45_1 W13_1 K12 42.89(18) . . ?
O53_1 W13_1 K12 57.24(15) . . ?
K8 W13_1 K12 151.92(8) 2_567 . ?
O51_1 W14_1 O54_1 104.7(3) . . ?
O51_1 W14_1 O56_1 96.7(3) . . ?
O54_1 W14_1 O56_1 89.6(2) . . ?
O51_1 W14_1 O50_1 98.3(3) . . ?
O54_1 W14_1 O50_1 156.8(2) . . ?
O56_1 W14_1 O50_1 90.1(2) . . ?
O51_1 W14_1 O44_1 96.2(3) . . ?
O54_1 W14_1 O44_1 87.3(2) . . ?
O56_1 W14_1 O44_1 167.1(2) . . ?
O50_1 W14_1 O44_1 87.8(2) . . ?
O51_1 W14_1 O53_1 171.0(2) . . ?
O54_1 W14_1 O53_1 84.2(2) . . ?
O56_1 W14_1 O53_1 84.0(2) . . ?
O50_1 W14_1 O53_1 72.7(2) . . ?
O44_1 W14_1 O53_1 83.3(2) . . ?
O51_1 W14_1 K4 49.3(2) . 2_667 ?
O54_1 W14_1 K4 105.87(17) . 2_667 ?
O56_1 W14_1 K4 47.83(17) . 2_667 ?
O50_1 W14_1 K4 90.95(16) . 2_667 ?
O44_1 W14_1 K4 144.90(17) . 2_667 ?
O53_1 W14_1 K4 129.56(14) . 2_667 ?
O51_1 W14_1 K9 128.4(2) . . ?
O54_1 W14_1 K9 55.59(18) . . ?
O56_1 W14_1 K9 126.44(17) . . ?
O50_1 W14_1 K9 107.32(17) . . ?
O44_1 W14_1 K9 42.88(17) . . ?
O53_1 W14_1 K9 56.15(14) . . ?
K4 W14_1 K9 161.38(5) 2_667 . ?
O59_1 W15_1 O58_1 100.0(3) . . ?
O59_1 W15_1 O71_1 97.8(3) . . ?
O58_1 W15_1 O71_1 96.6(3) . . ?
O59_1 W15_1 O52_1 95.0(3) . . ?
O58_1 W15_1 O52_1 91.6(3) . . ?
O71_1 W15_1 O52_1 163.4(2) . . ?
O59_1 W15_1 O63_1 92.9(3) . . ?
O58_1 W15_1 O63_1 165.7(3) . . ?
O71_1 W15_1 O63_1 87.8(2) . . ?
O52_1 W15_1 O63_1 81.0(2) . . ?
O59_1 W15_1 O60_1 174.2(2) . . ?
O58_1 W15_1 O60_1 84.9(3) . . ?
O71_1 W15_1 O60_1 84.5(2) . . ?
O52_1 W15_1 O60_1 81.8(2) . . ?
O63_1 W15_1 O60_1 81.9(2) . . ?
O59_1 W15_1 K12 124.3(2) . . ?
O58_1 W15_1 K12 43.2(2) . . ?
O71_1 W15_1 K12 121.72(19) . . ?
O52_1 W15_1 K12 57.27(18) . . ?
O63_1 W15_1 K12 123.39(17) . . ?
O60_1 W15_1 K12 57.80(16) . . ?
O66_1 W16_1 O63_1 103.8(3) . . ?
O66_1 W16_1 O69_1 98.3(3) . . ?
O63_1 W16_1 O69_1 91.2(2) . . ?
O66_1 W16_1 O67_1 99.5(3) . . ?
O63_1 W16_1 O67_1 156.5(2) . . ?
O69_1 W16_1 O67_1 88.2(2) . . ?
O66_1 W16_1 O55_1 94.4(3) . . ?
O63_1 W16_1 O55_1 87.7(2) . . ?
O69_1 W16_1 O55_1 167.2(2) . . ?
O67_1 W16_1 O55_1 87.7(2) . . ?
O66_1 W16_1 O64_1 170.7(3) . . ?
O63_1 W16_1 O64_1 84.5(2) . . ?
O69_1 W16_1 O64_1 85.5(2) . . ?
O67_1 W16_1 O64_1 72.0(2) . . ?
O55_1 W16_1 O64_1 81.6(2) . . ?
O66_1 W16_1 K8 45.6(2) . 2_567 ?
O63_1 W16_1 K8 95.49(18) . 2_567 ?
O69_1 W16_1 K8 143.78(18) . 2_567 ?
O67_1 W16_1 K8 98.73(17) . 2_567 ?
O55_1 W16_1 K8 49.00(17) . 2_567 ?
O64_1 W16_1 K8 130.48(14) . 2_567 ?
O66_1 W16_1 K18 78.6(2) . . ?
O63_1 W16_1 K18 143.8(2) . . ?
O69_1 W16_1 K18 53.1(2) . . ?
O67_1 W16_1 K18 44.9(2) . . ?
O55_1 W16_1 K18 128.5(2) . . ?
O64_1 W16_1 K18 97.17(19) . . ?
K8 W16_1 K18 109.84(14) 2_567 . ?
O68_1 W17_1 O65_1 102.5(3) . . ?
O68_1 W17_1 O70_1 98.5(2) . . ?
O65_1 W17_1 O70_1 93.1(2) . . ?
O68_1 W17_1 O67_1 99.0(3) . . ?
O65_1 W17_1 O67_1 157.7(2) . . ?
O70_1 W17_1 O67_1 89.3(2) . . ?
O68_1 W17_1 O56_1 92.5(2) . . ?
O65_1 W17_1 O56_1 87.1(2) . . ?
O70_1 W17_1 O56_1 168.7(2) . . ?
O67_1 W17_1 O56_1 86.3(2) . . ?
O68_1 W17_1 O64_1 169.9(2) . . ?
O65_1 W17_1 O64_1 85.2(2) . . ?
O70_1 W17_1 O64_1 87.5(2) . . ?
O67_1 W17_1 O64_1 72.7(2) . . ?
O56_1 W17_1 O64_1 81.2(2) . . ?
O68_1 W17_1 K4 50.4(2) . . ?
O65_1 W17_1 K4 52.21(17) . . ?
O70_1 W17_1 K4 101.44(18) . . ?
O67_1 W17_1 K4 148.49(16) . . ?
O56_1 W17_1 K4 87.64(17) . . ?
O64_1 W17_1 K4 136.52(14) . . ?
O68_1 W17_1 K4 45.88(19) . 2_667 ?
O65_1 W17_1 K4 103.47(17) . 2_667 ?
O70_1 W17_1 K4 142.94(17) . 2_667 ?
O67_1 W17_1 K4 87.44(16) . 2_667 ?
O56_1 W17_1 K4 47.32(16) . 2_667 ?
O64_1 W17_1 K4 126.29(14) . 2_667 ?
K4 W17_1 K4 66.12(5) . 2_667 ?
O68_1 W17_1 K18 76.7(2) . . ?
O65_1 W17_1 K18 143.9(2) . . ?
O70_1 W17_1 K18 52.2(2) . . ?
O67_1 W17_1 K18 48.1(2) . . ?
O56_1 W17_1 K18 128.9(2) . . ?
O64_1 W17_1 K18 101.0(2) . . ?
K4 W17_1 K18 118.20(15) . . ?
K4 W17_1 K18 101.12(15) 2_667 . ?
O68_1 W17_1 K11 45.17(19) . 2_667 ?
O65_1 W17_1 K11 107.76(18) . 2_667 ?
O70_1 W17_1 K11 53.79(17) . 2_667 ?
O67_1 W17_1 K11 91.57(17) . 2_667 ?
O56_1 W17_1 K11 136.70(17) . 2_667 ?
O64_1 W17_1 K11 138.87(14) . 2_667 ?
K4 W17_1 K11 72.25(6) . 2_667 ?
K4 W17_1 K11 89.39(5) 2_667 2_667 ?
K18 W17_1 K11 46.50(16) . 2_667 ?
O62_1 W18_1 O57_1 101.0(3) . . ?
O62_1 W18_1 O72_1 98.4(3) . . ?
O57_1 W18_1 O72_1 95.8(2) . . ?
O62_1 W18_1 O54_1 94.7(2) . . ?
O57_1 W18_1 O54_1 93.5(2) . . ?
O72_1 W18_1 O54_1 162.3(2) . . ?
O62_1 W18_1 O65_1 92.5(3) . . ?
O57_1 W18_1 O65_1 166.0(2) . . ?
O72_1 W18_1 O65_1 86.0(2) . . ?
O54_1 W18_1 O65_1 81.5(2) . . ?
O62_1 W18_1 O61_1 173.3(2) . . ?
O57_1 W18_1 O61_1 85.0(2) . . ?
O72_1 W18_1 O61_1 83.8(2) . . ?
O54_1 W18_1 O61_1 81.9(2) . . ?
O65_1 W18_1 O61_1 81.4(2) . . ?
O62_1 W18_1 K9 125.5(2) . . ?
O57_1 W18_1 K9 45.07(19) . . ?
O72_1 W18_1 K9 121.87(17) . . ?
O54_1 W18_1 K9 57.30(17) . . ?
O65_1 W18_1 K9 122.89(16) . . ?
O61_1 W18_1 K9 57.22(15) . . ?
O62_1 W18_1 K4 43.1(2) . . ?
O57_1 W18_1 K4 142.9(2) . . ?
O72_1 W18_1 K4 98.44(17) . . ?
O54_1 W18_1 K4 82.93(17) . . ?
O65_1 W18_1 K4 49.70(15) . . ?
O61_1 W18_1 K4 130.41(15) . . ?
K9 W18_1 K4 139.39(5) . . ?
O90_1 W19_1 O87_1 105.1(3) . . ?
O90_1 W19_1 O85_1 96.1(3) . . ?
O87_1 W19_1 O85_1 88.1(2) . . ?
O90_1 W19_1 O1_1 98.1(3) . 2_666 ?
O87_1 W19_1 O1_1 88.7(2) . 2_666 ?
O85_1 W19_1 O1_1 165.8(2) . 2_666 ?
O90_1 W19_1 O91_1 98.8(3) . . ?
O87_1 W19_1 O91_1 156.1(2) . . ?
O85_1 W19_1 O91_1 89.1(2) . . ?
O1_1 W19_1 O91_1 88.2(2) 2_666 . ?
O90_1 W19_1 O88_1 170.9(2) . . ?
O87_1 W19_1 O88_1 83.8(2) . . ?
O85_1 W19_1 O88_1 82.1(2) . . ?
O1_1 W19_1 O88_1 83.8(2) 2_666 . ?
O91_1 W19_1 O88_1 72.3(2) . . ?
O90_1 W19_1 K2 134.0(2) . 2_666 ?
O87_1 W19_1 K2 55.55(18) . 2_666 ?
O85_1 W19_1 K2 121.34(17) . 2_666 ?
O1_1 W19_1 K2 46.79(18) 2_666 2_666 ?
O91_1 W19_1 K2 106.91(17) . 2_666 ?
O88_1 W19_1 K2 52.85(14) . 2_666 ?
O90_1 W19_1 K7 49.5(2) . . ?
O87_1 W19_1 K7 103.98(18) . . ?
O85_1 W19_1 K7 46.89(17) . . ?
O1_1 W19_1 K7 147.06(18) 2_666 . ?
O91_1 W19_1 K7 91.22(18) . . ?
O88_1 W19_1 K7 127.17(14) . . ?
K2 W19_1 K7 159.09(5) 2_666 . ?
O84_1 W20_1 O81_1 104.3(3) . . ?
O84_1 W20_1 O69_1 97.5(3) . . ?
O81_1 W20_1 O69_1 91.1(2) . . ?
O84_1 W20_1 O83_1 98.9(3) . . ?
O81_1 W20_1 O83_1 156.7(3) . . ?
O69_1 W20_1 O83_1 87.9(2) . . ?
O84_1 W20_1 O85_1 95.2(3) . . ?
O81_1 W20_1 O85_1 88.2(2) . . ?
O69_1 W20_1 O85_1 167.1(2) . . ?
O83_1 W20_1 O85_1 87.7(2) . . ?
O84_1 W20_1 O80_1 170.9(3) . . ?
O81_1 W20_1 O80_1 84.2(2) . . ?
O69_1 W20_1 O80_1 85.6(2) . . ?
O83_1 W20_1 O80_1 72.5(2) . . ?
O85_1 W20_1 O80_1 81.6(2) . . ?
O84_1 W20_1 K7 46.4(2) . . ?
O81_1 W20_1 K7 105.61(18) . . ?
O69_1 W20_1 K7 142.57(17) . . ?
O83_1 W20_1 K7 88.85(17) . . ?
O85_1 W20_1 K7 49.40(17) . . ?
O80_1 W20_1 K7 128.55(14) . . ?
O84_1 W20_1 K16 62.5(2) . . ?
O81_1 W20_1 K16 165.3(2) . . ?
O69_1 W20_1 K16 96.92(19) . . ?
O83_1 W20_1 K16 36.7(2) . . ?
O85_1 W20_1 K16 86.75(19) . . ?
O80_1 W20_1 K16 108.68(19) . . ?
K7 W20_1 K16 60.95(12) . . ?
O84_1 W20_1 K18 79.2(2) . . ?
O81_1 W20_1 K18 140.1(2) . . ?
O69_1 W20_1 K18 49.5(2) . . ?
O83_1 W20_1 K18 47.0(2) . . ?
O85_1 W20_1 K18 131.5(2) . . ?
O80_1 W20_1 K18 96.57(19) . . ?
K7 W20_1 K18 104.73(14) . . ?
K16 W20_1 K18 47.73(16) . . ?
O82_1 W21_1 O79_1 104.6(3) . . ?
O82_1 W21_1 O86_1 96.3(3) . . ?
O79_1 W21_1 O86_1 89.5(2) . . ?
O82_1 W21_1 O83_1 98.6(3) . . ?
O79_1 W21_1 O83_1 156.6(2) . . ?
O86_1 W21_1 O83_1 89.9(2) . . ?
O82_1 W21_1 O70_1 95.4(3) . . ?
O79_1 W21_1 O70_1 88.8(2) . . ?
O86_1 W21_1 O70_1 168.2(2) . . ?
O83_1 W21_1 O70_1 87.1(2) . . ?
O82_1 W21_1 O80_1 171.2(3) . . ?
O79_1 W21_1 O80_1 84.2(2) . . ?
O86_1 W21_1 O80_1 82.9(2) . . ?
O83_1 W21_1 O80_1 72.6(2) . . ?
O70_1 W21_1 O80_1 85.3(2) . . ?
O82_1 W21_1 K6 47.1(2) . 2_657 ?
O79_1 W21_1 K6 104.83(18) . 2_657 ?
O86_1 W21_1 K6 49.50(17) . 2_657 ?
O83_1 W21_1 K6 92.37(17) . 2_657 ?
O70_1 W21_1 K6 142.02(17) . 2_657 ?
O80_1 W21_1 K6 130.65(14) . 2_657 ?
O82_1 W21_1 K11 41.5(2) . 2_667 ?
O79_1 W21_1 K11 105.60(18) . 2_667 ?
O86_1 W21_1 K11 137.24(17) . 2_667 ?
O83_1 W21_1 K11 90.49(17) . 2_667 ?
O70_1 W21_1 K11 54.28(17) . 2_667 ?
O80_1 W21_1 K11 137.28(15) . 2_667 ?
K6 W21_1 K11 87.77(6) 2_657 2_667 ?
O82_1 W21_1 K18 75.3(2) . . ?
O79_1 W21_1 K18 135.8(2) . . ?
O86_1 W21_1 K18 134.7(2) . . ?
O83_1 W21_1 K18 49.3(2) . . ?
O70_1 W21_1 K18 48.1(2) . . ?
O80_1 W21_1 K18 98.9(2) . . ?
K6 W21_1 K18 105.83(14) 2_657 . ?
K11 W21_1 K18 45.47(16) 2_667 . ?
O82_1 W21_1 K16 64.0(3) . . ?
O79_1 W21_1 K16 167.9(2) . . ?
O86_1 W21_1 K16 88.0(2) . . ?
O83_1 W21_1 K16 35.2(2) . . ?
O70_1 W21_1 K16 96.07(19) . . ?
O80_1 W21_1 K16 107.21(19) . . ?
K6 W21_1 K16 64.84(12) 2_657 . ?
K11 W21_1 K16 68.96(12) 2_667 . ?
K18 W21_1 K16 47.94(16) . . ?
O82_1 W21_1 K19B 26.4(3) . . ?
O79_1 W21_1 K19B 81.6(2) . . ?
O86_1 W21_1 K19B 109.2(2) . . ?
O83_1 W21_1 K19B 120.5(2) . . ?
O70_1 W21_1 K19B 82.1(2) . . ?
O80_1 W21_1 K19B 161.2(2) . . ?
K6 W21_1 K19B 65.56(15) 2_657 . ?
K11 W21_1 K19B 38.18(19) 2_667 . ?
K18 W21_1 K19B 83.0(2) . . ?
K16 W21_1 K19B 88.1(2) . . ?
O78_1 W22_1 O73_1 99.8(3) . . ?
O78_1 W22_1 O72_1 99.3(3) . . ?
O73_1 W22_1 O72_1 97.4(2) . . ?
O78_1 W22_1 O89_1 93.6(3) . . ?
O73_1 W22_1 O89_1 90.9(2) . . ?
O72_1 W22_1 O89_1 163.2(2) . . ?
O78_1 W22_1 O79_1 90.6(2) . . ?
O73_1 W22_1 O79_1 167.5(2) . . ?
O72_1 W22_1 O79_1 87.7(2) . . ?
O89_1 W22_1 O79_1 81.5(2) . . ?
O78_1 W22_1 O75_1 171.2(2) . . ?
O73_1 W22_1 O75_1 87.4(2) . . ?
O72_1 W22_1 O75_1 84.7(2) . . ?
O89_1 W22_1 O75_1 81.1(2) . . ?
O79_1 W22_1 O75_1 81.7(2) . . ?
O78_1 W22_1 K24 129.8(3) . 2_666 ?
O73_1 W22_1 K24 48.9(3) . 2_666 ?
O72_1 W22_1 K24 120.0(3) . 2_666 ?
O89_1 W22_1 K24 56.4(3) . 2_666 ?
O79_1 W22_1 K24 118.8(3) . 2_666 ?
O75_1 W22_1 K24 52.4(3) . 2_666 ?
O77_1 W23_1 O74_1 100.1(3) . . ?
O77_1 W23_1 O71_1 98.8(3) . . ?
O74_1 W23_1 O71_1 96.3(2) . . ?
O77_1 W23_1 O87_1 95.1(3) . . ?
O74_1 W23_1 O87_1 91.1(2) . . ?
O71_1 W23_1 O87_1 162.9(2) . . ?
O77_1 W23_1 O81_1 90.6(3) . . ?
O74_1 W23_1 O81_1 167.9(2) . . ?
O71_1 W23_1 O81_1 87.4(2) . . ?
O87_1 W23_1 O81_1 82.4(2) . . ?
O77_1 W23_1 O76_1 171.9(2) . . ?
O74_1 W23_1 O76_1 87.2(2) . . ?
O71_1 W23_1 O76_1 83.8(2) . . ?
O87_1 W23_1 O76_1 81.1(2) . . ?
O81_1 W23_1 O76_1 81.8(2) . . ?
O77_1 W23_1 K2 131.5(2) . 2_666 ?
O74_1 W23_1 K2 49.02(18) . 2_666 ?
O71_1 W23_1 K2 118.37(18) . 2_666 ?
O87_1 W23_1 K2 56.76(17) . 2_666 ?
O81_1 W23_1 K2 119.24(16) . 2_666 ?
O76_1 W23_1 K2 51.80(15) . 2_666 ?
O92_1 W24_1 O89_1 104.1(3) . . ?
O92_1 W24_1 O2_1 98.0(3) . 2_666 ?
O89_1 W24_1 O2_1 91.7(2) . 2_666 ?
O92_1 W24_1 O91_1 97.9(3) . . ?
O89_1 W24_1 O91_1 157.5(2) . . ?
O2_1 W24_1 O91_1 89.8(2) 2_666 . ?
O92_1 W24_1 O86_1 94.7(3) . . ?
O89_1 W24_1 O86_1 86.9(2) . . ?
O2_1 W24_1 O86_1 167.2(2) 2_666 . ?
O91_1 W24_1 O86_1 86.7(2) . . ?
O92_1 W24_1 O88_1 170.1(2) . . ?
O89_1 W24_1 O88_1 85.1(2) . . ?
O2_1 W24_1 O88_1 85.3(2) 2_666 . ?
O91_1 W24_1 O88_1 72.7(2) . . ?
O86_1 W24_1 O88_1 81.9(2) . . ?
O92_1 W24_1 K24 134.1(3) . 2_666 ?
O89_1 W24_1 K24 58.1(3) . 2_666 ?
O2_1 W24_1 K24 47.1(3) 2_666 2_666 ?
O91_1 W24_1 K24 108.7(3) . 2_666 ?
O86_1 W24_1 K24 122.9(3) . 2_666 ?
O88_1 W24_1 K24 54.2(3) . 2_666 ?
O92_1 W24_1 K6 48.5(2) . 2_657 ?
O89_1 W24_1 K6 101.07(17) . 2_657 ?
O2_1 W24_1 K6 146.03(18) 2_666 2_657 ?
O91_1 W24_1 K6 89.92(17) . 2_657 ?
O86_1 W24_1 K6 46.38(17) . 2_657 ?
O88_1 W24_1 K6 126.75(14) . 2_657 ?
K24 W24_1 K6 158.9(3) 2_666 2_657 ?
O92_1 W24_1 K7 30.0(2) . 2_657 ?
O89_1 W24_1 K7 125.03(18) . 2_657 ?
O2_1 W24_1 K7 76.53(18) 2_666 2_657 ?
O91_1 W24_1 K7 77.05(17) . 2_657 ?
O86_1 W24_1 K7 114.55(16) . 2_657 ?
O88_1 W24_1 K7 144.61(14) . 2_657 ?
K24 W24_1 K7 122.4(3) 2_666 2_657 ?
K6 W24_1 K7 70.33(5) 2_657 2_657 ?
OA_1 W25_1 OC_1 108.0(9) . . ?
OA_1 W25_1 O38_1 98.9(5) . . ?
OC_1 W25_1 O38_1 98.7(8) . . ?
OA_1 W25_1 O58_1 99.4(5) . . ?
OC_1 W25_1 O58_1 95.1(8) . . ?
O38_1 W25_1 O58_1 152.4(3) . . ?
OA_1 W25_1 OB_1 87.9(8) . . ?
OC_1 W25_1 OB_1 164.1(9) . . ?
O38_1 W25_1 OB_1 78.4(6) . . ?
O58_1 W25_1 OB_1 81.8(6) . . ?
OA_1 W25_1 K12 166.7(6) . . ?
OC_1 W25_1 K12 85.3(7) . . ?
O38_1 W25_1 K12 78.8(2) . . ?
O58_1 W25_1 K12 78.7(2) . . ?
OB_1 W25_1 K12 78.8(6) . . ?
W25_1 OB_1 K12 53.8(5) . . ?
O37_3 OC_1 W25_1 118.6(19) . . ?
O37_3 OC_1 K12 90.6(16) . . ?
W25_1 OC_1 K12 57.5(6) . . ?
O57_1 W26_1 O37_1 150.7(5) . . ?
O57_1 W26_1 O7_3 91.0(5) . . ?
O37_1 W26_1 O7_3 93.0(5) . . ?
O57_1 W26_1 K9 79.2(3) . . ?
O37_1 W26_1 K9 78.4(3) . . ?
O7_3 W26_1 K9 138.1(5) . . ?
O15_1 P1_1 O13_1 110.5(3) . . ?
O15_1 P1_1 O22_1 111.4(3) . . ?
O13_1 P1_1 O22_1 110.9(3) . . ?
O15_1 P1_1 O4_1 109.0(3) . . ?
O13_1 P1_1 O4_1 107.5(3) . . ?
O22_1 P1_1 O4_1 107.3(3) . . ?
O15_1 P1_1 K2 95.8(2) . . ?
O13_1 P1_1 K2 57.5(2) . . ?
O22_1 P1_1 K2 152.7(2) . . ?
O4_1 P1_1 K2 60.3(2) . . ?
O15_1 P1_1 K24 58.6(4) . . ?
O13_1 P1_1 K24 95.1(3) . . ?
O22_1 P1_1 K24 153.8(4) . . ?
O4_1 P1_1 K24 60.4(3) . . ?
K2 P1_1 K24 44.7(3) . . ?
O15_1 P1_1 K5 55.8(2) . . ?
O13_1 P1_1 K5 55.2(2) . . ?
O22_1 P1_1 K5 123.4(2) . . ?
O4_1 P1_1 K5 129.3(2) . . ?
K2 P1_1 K5 72.75(7) . . ?
K24 P1_1 K5 73.3(3) . . ?
O35_1 P2_1 O34_1 109.3(3) . . ?
O35_1 P2_1 O31_1 111.5(3) . . ?
O34_1 P2_1 O31_1 111.3(3) . . ?
O35_1 P2_1 O40_1 108.0(3) . . ?
O34_1 P2_1 O40_1 108.8(3) . . ?
O31_1 P2_1 O40_1 107.7(3) . . ?
O35_1 P2_1 K5 55.0(2) . . ?
O34_1 P2_1 K5 54.8(2) . . ?
O31_1 P2_1 K5 123.4(2) . . ?
O40_1 P2_1 K5 128.9(2) . . ?
O35_1 P2_1 K12 94.8(2) . . ?
O34_1 P2_1 K12 58.4(2) . . ?
O31_1 P2_1 K12 153.7(2) . . ?
O40_1 P2_1 K12 60.2(2) . . ?
K5 P2_1 K12 72.79(8) . . ?
O35_1 P2_1 K9 58.2(2) . . ?
O34_1 P2_1 K9 95.9(2) . . ?
O31_1 P2_1 K9 152.8(2) . . ?
O40_1 P2_1 K9 59.2(2) . . ?
K5 P2_1 K9 73.75(7) . . ?
K12 P2_1 K9 44.56(8) . . ?
O61_1 P3_1 O60_1 109.2(3) . . ?
O61_1 P3_1 O64_1 111.4(3) . . ?
O60_1 P3_1 O64_1 111.1(3) . . ?
O61_1 P3_1 O53_1 108.7(3) . . ?
O60_1 P3_1 O53_1 108.5(3) . . ?
O64_1 P3_1 O53_1 107.9(3) . . ?
O61_1 P3_1 K3 55.5(2) . . ?
O60_1 P3_1 K3 54.1(2) . . ?
O64_1 P3_1 K3 122.6(2) . . ?
O53_1 P3_1 K3 129.4(2) . . ?
O61_1 P3_1 K9 58.6(2) . . ?
O60_1 P3_1 K9 95.9(2) . . ?
O64_1 P3_1 K9 152.9(2) . . ?
O53_1 P3_1 K9 59.3(2) . . ?
K3 P3_1 K9 74.66(7) . . ?
O61_1 P3_1 K12 96.0(2) . . ?
O60_1 P3_1 K12 58.7(2) . . ?
O64_1 P3_1 K12 152.6(2) . . ?
O53_1 P3_1 K12 59.1(2) . . ?
K3 P3_1 K12 74.22(8) . . ?
K9 P3_1 K12 44.99(8) . . ?
O75_1 P4_1 O76_1 109.8(3) . . ?
O75_1 P4_1 O80_1 110.7(3) . . ?
O76_1 P4_1 O80_1 111.8(3) . . ?
O75_1 P4_1 O88_1 109.2(3) . . ?
O76_1 P4_1 O88_1 107.6(3) . . ?
O80_1 P4_1 O88_1 107.7(3) . . ?
O75_1 P4_1 K2 96.3(2) . 2_666 ?
O76_1 P4_1 K2 57.1(2) . 2_666 ?
O80_1 P4_1 K2 153.0(2) . 2_666 ?
O88_1 P4_1 K2 60.1(2) . 2_666 ?
O75_1 P4_1 K24 59.3(3) . 2_666 ?
O76_1 P4_1 K24 94.5(3) . 2_666 ?
O80_1 P4_1 K24 153.7(3) . 2_666 ?
O88_1 P4_1 K24 59.9(3) . 2_666 ?
K2 P4_1 K24 44.6(3) 2_666 2_666 ?
O75_1 P4_1 K3 55.6(2) . . ?
O76_1 P4_1 K3 54.7(2) . . ?
O80_1 P4_1 K3 122.6(2) . . ?
O88_1 P4_1 K3 129.7(2) . . ?
K2 P4_1 K3 73.55(6) 2_666 . ?
K24 P4_1 K3 74.0(3) 2_666 . ?
W19_1 O1_1 W1_1 153.0(3) 2_666 . ?
W19_1 O1_1 K2 102.6(2) 2_666 . ?
W1_1 O1_1 K2 103.1(2) . . ?
W24_1 O2_1 W2_1 153.5(3) 2_666 . ?
W24_1 O2_1 K24 102.0(4) 2_666 . ?
W2_1 O2_1 K24 103.6(4) . . ?
W1_1 O3_1 W3_1 152.2(3) . . ?
W1_1 O3_1 K2 94.1(2) . . ?
W3_1 O3_1 K2 89.45(19) . . ?
W1_1 O3_1 K21 101.6(3) . . ?
W3_1 O3_1 K21 93.0(3) . . ?
K2 O3_1 K21 140.2(4) . . ?
P1_1 O4_1 W2_1 124.7(3) . . ?
P1_1 O4_1 W1_1 125.6(3) . . ?
W2_1 O4_1 W1_1 94.23(19) . . ?
P1_1 O4_1 K2 92.2(2) . . ?
W2_1 O4_1 K2 128.8(2) . . ?
W1_1 O4_1 K2 89.19(17) . . ?
P1_1 O4_1 K24 92.2(4) . . ?
W2_1 O4_1 K24 89.0(3) . . ?
W1_1 O4_1 K24 128.4(4) . . ?
K2 O4_1 K24 51.8(3) . . ?
W2_1 O5_1 W4_1 151.3(3) . . ?
W2_1 O5_1 K24 93.5(4) . . ?
W4_1 O5_1 K24 89.3(3) . . ?
W1_1 O6_1 K6 137.9(3) . 2_666 ?
W1_1 O6_1 K10 108.4(2) . 2_676 ?
K6 O6_1 K10 112.4(2) 2_666 2_676 ?
W1_1 O6_1 K21 104.3(3) . . ?
K6 O6_1 K21 107.9(3) 2_666 . ?
K10 O6_1 K21 53.6(3) 2_676 . ?
W1_1 O7_1 W2_1 121.8(3) . . ?
W1_1 O7_1 K16 113.8(3) . 1_564 ?
W2_1 O7_1 K16 116.4(3) . 1_564 ?
W2_1 O8_1 K7 133.2(3) . 1_564 ?
W2_1 O8_1 K15 107.0(3) . . ?
K7 O8_1 K15 115.2(3) 1_564 . ?
W1_1 O9_1 W5_1 147.0(3) . . ?
W1_1 O9_1 K10 96.6(2) . 2_676 ?
W5_1 O9_1 K10 93.9(2) . 2_676 ?
W2_1 O10_1 W6_1 146.9(3) . . ?
W2_1 O10_1 K15 96.4(3) . . ?
W6_1 O10_1 K15 95.7(3) . . ?
W3_1 O11_1 K1 100.8(3) . 2_676 ?
W3_1 O11_1 K21 120.0(5) . . ?
K1 O11_1 K21 110.7(4) 2_676 . ?
W3_1 O12_1 Ir2B_2 157.7(3) . . ?
W3_1 O12_1 Ir2_2 133.1(3) . . ?
W3_1 O12_1 K2 101.9(2) . . ?
Ir2B_2 O12_1 K2 99.9(2) . . ?
Ir2_2 O12_1 K2 107.4(2) . . ?
P1_1 O13_1 W3_1 133.6(3) . . ?
P1_1 O13_1 K5 98.5(3) . . ?
W3_1 O13_1 K5 127.4(2) . . ?
P1_1 O13_1 K2 95.7(3) . . ?
W3_1 O13_1 K2 91.40(19) . . ?
K5 O13_1 K2 89.99(16) . . ?
W5_1 O14_1 W3_1 151.6(3) . . ?
W5_1 O14_1 K1 119.4(2) . 2_676 ?
W3_1 O14_1 K1 88.4(2) . 2_676 ?
P1_1 O15_1 W4_1 133.4(3) . . ?
P1_1 O15_1 K5 98.2(3) . . ?
W4_1 O15_1 K5 128.1(2) . . ?
P1_1 O15_1 K24 94.9(4) . . ?
W4_1 O15_1 K24 90.3(4) . . ?
K5 O15_1 K24 89.8(4) . . ?
W4_1 O16_1 Ir1_2 132.4(3) . 2_666 ?
W4_1 O16_1 K24 101.6(4) . . ?
Ir1_2 O16_1 K24 105.8(4) 2_666 . ?
W5_1 O18_1 K1 111.8(3) . . ?
W5_1 O18_1 K10 110.8(3) . 2_676 ?
K1 O18_1 K10 133.9(2) . 2_676 ?
W5_1 O18_1 K19 113.8(6) . 2_676 ?
K1 O18_1 K19 91.6(4) . 2_676 ?
K10 O18_1 K19 87.0(5) 2_676 2_676 ?
W6_1 O19_1 W5_1 120.0(3) . . ?
W6_1 O19_1 K19 145.0(4) . 2_676 ?
W5_1 O19_1 K19 92.9(4) . 2_676 ?
W6_1 O20_1 W4_1 152.5(3) . . ?
W6_1 O21_1 K17 143.2(4) . 2_576 ?
W6_1 O21_1 K15 110.6(3) . . ?
K17 O21_1 K15 100.1(3) 2_576 . ?
W6_1 O21_1 K17 140.6(4) . . ?
K17 O21_1 K17 51.2(4) 2_576 . ?
K15 O21_1 K17 94.7(3) . . ?
P1_1 O22_1 W5_1 126.7(3) . . ?
P1_1 O22_1 W6_1 125.5(3) . . ?
W5_1 O22_1 W6_1 95.0(2) . . ?
W3_1 O23_1 W7_1 170.3(3) . . ?
W3_1 O23_1 K1 87.3(2) . 2_676 ?
W7_1 O23_1 K1 86.9(2) . 2_676 ?
W8_1 O24_1 W4_1 166.3(3) . . ?
W9_1 O25_1 W5_1 156.5(3) . . ?
W9_1 O25_1 K1 96.0(2) . . ?
W5_1 O25_1 K1 95.9(2) . . ?
W10_1 O26_1 W6_1 158.9(3) . . ?
W10_1 O27_1 K13 110.6(3) . 2_567 ?
W10_1 O28_1 W9_1 120.0(3) . . ?
W10_1 O28_1 K25A 104.2(5) . . ?
W9_1 O28_1 K25A 103.5(5) . . ?
W9_1 O29_1 K1 111.4(3) . . ?
W9_1 O29_1 K10 112.8(3) . . ?
K1 O29_1 K10 134.6(2) . . ?
W9_1 O29_1 K21 127.3(4) . 2_676 ?
K1 O29_1 K21 102.1(3) . 2_676 ?
K10 O29_1 K21 56.7(3) . 2_676 ?
W10_1 O30_1 W8_1 153.0(3) . . ?
P2_1 O31_1 W9_1 125.9(3) . . ?
P2_1 O31_1 W10_1 126.3(3) . . ?
W9_1 O31_1 W10_1 95.0(2) . . ?
W9_1 O32_1 W7_1 150.8(3) . . ?
W9_1 O32_1 K1 118.8(3) . 2_676 ?
W7_1 O32_1 K1 90.1(2) . 2_676 ?
W8_1 O33_1 K20 162.5(4) . . ?
P2_1 O34_1 W8_1 132.1(3) . . ?
P2_1 O34_1 K5 99.3(3) . . ?
W8_1 O34_1 K5 128.1(2) . . ?
P2_1 O34_1 K12 97.9(3) . . ?
W8_1 O34_1 K12 89.71(19) . . ?
K5 O34_1 K12 89.27(17) . . ?
P2_1 O35_1 W7_1 133.8(3) . . ?
P2_1 O35_1 K5 99.2(3) . . ?
W7_1 O35_1 K5 126.8(2) . . ?
P2_1 O35_1 K9 98.4(3) . . ?
W7_1 O35_1 K9 86.79(18) . . ?
K5 O35_1 K9 90.50(17) . . ?
W7_1 O36_1 K19 146.2(7) . . ?
W7_1 O36_1 K1 100.3(3) . 2_676 ?
K19 O36_1 K1 93.8(6) . 2_676 ?
W7_1 O37_1 W26_1 156.4(4) . . ?
W7_1 O37_1 K9 110.1(3) . . ?
W26_1 O37_1 K9 60.2(3) . . ?
W8_1 O38_1 W25_1 156.8(4) . . ?
W8_1 O38_1 K12 111.4(3) . . ?
W25_1 O38_1 K12 60.07(19) . . ?
W11_1 O39_1 W7_1 153.3(3) . . ?
W11_1 O39_1 K9 95.5(2) . . ?
W7_1 O39_1 K9 90.3(2) . . ?
P2_1 O40_1 W12_1 124.7(3) . . ?
P2_1 O40_1 W11_1 124.9(3) . . ?
W12_1 O40_1 W11_1 94.5(2) . . ?
P2_1 O40_1 K12 95.2(2) . . ?
W12_1 O40_1 K12 87.26(18) . . ?
W11_1 O40_1 K12 126.8(2) . . ?
P2_1 O40_1 K9 96.5(2) . . ?
W12_1 O40_1 K9 125.6(2) . . ?
W11_1 O40_1 K9 86.92(17) . . ?
K12 O40_1 K9 51.80(12) . . ?
W12_1 O41_1 W8_1 151.2(3) . . ?
W12_1 O41_1 K12 94.0(2) . . ?
W8_1 O41_1 K12 91.7(2) . . ?
W11_1 O42_1 W9_1 145.3(3) . . ?
W11_1 O42_1 K25A 107.4(5) . . ?
W9_1 O42_1 K25A 105.7(5) . . ?
W11_1 O42_1 K10 100.1(2) . . ?
W9_1 O42_1 K10 93.7(2) . . ?
K25A O42_1 K10 83.6(5) . . ?
W12_1 O43_1 W10_1 147.7(3) . . ?
W12_1 O43_1 K13 98.2(2) . 2_567 ?
W10_1 O43_1 K13 98.3(2) . 2_567 ?
W12_1 O43_1 K25A 107.0(5) . . ?
W10_1 O43_1 K25A 103.5(5) . . ?
K13 O43_1 K25A 77.8(5) 2_567 . ?
W12_1 O43_1 K25B 93.4(6) . . ?
W10_1 O43_1 K25B 118.3(6) . . ?
K13 O43_1 K25B 69.8(5) 2_567 . ?
W11_1 O44_1 W14_1 141.2(3) . . ?
W11_1 O44_1 K9 109.9(2) . . ?
W14_1 O44_1 K9 108.1(2) . . ?
W12_1 O45_1 W13_1 140.6(3) . . ?
W12_1 O45_1 K12 110.3(2) . . ?
W13_1 O45_1 K12 108.3(2) . . ?
W11_1 O46_1 K19B 141.5(4) . 2_667 ?
W11_1 O46_1 K11 141.7(3) . . ?
K19B O46_1 K11 55.2(3) 2_667 . ?
W11_1 O46_1 K19A 123.8(5) . 2_667 ?
K11 O46_1 K19A 75.7(4) . 2_667 ?
W11_1 O46_1 K10 107.4(3) . . ?
K19B O46_1 K10 100.1(3) 2_667 . ?
K11 O46_1 K10 98.42(19) . . ?
K19A O46_1 K10 102.1(4) 2_667 . ?
W11_1 O47_1 W12_1 120.6(3) . . ?
W11_1 O47_1 K25B 114.1(6) . . ?
W12_1 O47_1 K25B 101.2(6) . . ?
W11_1 O47_1 K25A 100.8(5) . . ?
W12_1 O47_1 K25A 102.0(5) . . ?
W12_1 O48_1 K8 139.9(3) . . ?
W12_1 O48_1 K13 109.7(3) . 2_567 ?
K8 O48_1 K13 94.0(2) . 2_567 ?
W13_1 O49_1 K8 140.7(3) . . ?
W13_1 O49_1 K8 106.2(3) . 2_567 ?
K8 O49_1 K8 104.9(2) . 2_567 ?
W13_1 O50_1 W14_1 119.6(3) . . ?
W14_1 O51_1 K11 142.8(3) . . ?
W14_1 O51_1 K19B 142.3(4) . 2_667 ?
K11 O51_1 K19B 56.2(3) . 2_667 ?
W14_1 O51_1 K4 104.5(2) . 2_667 ?
K11 O51_1 K4 103.0(2) . 2_667 ?
K19B O51_1 K4 96.7(3) 2_667 2_667 ?
W14_1 O51_1 K19A 126.1(5) . 2_667 ?
K11 O51_1 K19A 74.4(4) . 2_667 ?
K4 O51_1 K19A 96.4(3) 2_667 2_667 ?
W13_1 O52_1 W15_1 152.6(3) . . ?
W13_1 O52_1 K12 94.7(2) . . ?
W15_1 O52_1 K12 91.4(2) . . ?
P3_1 O53_1 W13_1 124.8(3) . . ?
P3_1 O53_1 W14_1 123.9(3) . . ?
W13_1 O53_1 W14_1 94.6(2) . . ?
P3_1 O53_1 K9 95.7(2) . . ?
W13_1 O53_1 K9 126.7(2) . . ?
W14_1 O53_1 K9 87.60(18) . . ?
P3_1 O53_1 K12 96.3(3) . . ?
W13_1 O53_1 K12 86.67(18) . . ?
W14_1 O53_1 K12 127.2(2) . . ?
K9 O53_1 K12 52.59(12) . . ?
W14_1 O54_1 W18_1 151.6(3) . . ?
W14_1 O54_1 K9 95.3(2) . . ?
W18_1 O54_1 K9 91.5(2) . . ?
W13_1 O55_1 W16_1 146.7(3) . . ?
W13_1 O55_1 K8 98.8(2) . 2_567 ?
W16_1 O55_1 K8 99.6(2) . 2_567 ?
W14_1 O56_1 W17_1 146.1(3) . . ?
W14_1 O56_1 K4 102.7(2) . 2_667 ?
W17_1 O56_1 K4 101.9(2) . 2_667 ?
W18_1 O57_1 W26_1 155.9(4) . . ?
W18_1 O57_1 K9 108.4(3) . . ?
W26_1 O57_1 K9 59.8(3) . . ?
W15_1 O58_1 W25_1 154.5(4) . . ?
W15_1 O58_1 K12 110.6(3) . . ?
W25_1 O58_1 K12 60.00(19) . . ?
P3_1 O60_1 W15_1 133.2(3) . . ?
P3_1 O60_1 K3 100.0(3) . . ?
W15_1 O60_1 K3 126.5(2) . . ?
P3_1 O60_1 K12 97.6(3) . . ?
W15_1 O60_1 K12 87.64(19) . . ?
K3 O60_1 K12 91.32(18) . . ?
P3_1 O61_1 W18_1 133.3(3) . . ?
P3_1 O61_1 K3 98.5(3) . . ?
W18_1 O61_1 K3 127.9(2) . . ?
P3_1 O61_1 K9 97.5(3) . . ?
W18_1 O61_1 K9 87.77(18) . . ?
K3 O61_1 K9 91.33(16) . . ?
W18_1 O62_1 K14 135.7(3) . . ?
W18_1 O62_1 K4 111.9(3) . . ?
K14 O62_1 K4 103.2(3) . . ?
W16_1 O63_1 W15_1 152.6(3) . . ?
P3_1 O64_1 W17_1 126.6(3) . . ?
P3_1 O64_1 W16_1 125.9(3) . . ?
W17_1 O64_1 W16_1 95.3(2) . . ?
W17_1 O65_1 W18_1 152.8(3) . . ?
W17_1 O65_1 K4 98.6(2) . . ?
W18_1 O65_1 K4 97.9(2) . . ?
W16_1 O66_1 K13 158.0(3) . . ?
W16_1 O66_1 K8 108.0(3) . 2_567 ?
K13 O66_1 K8 92.9(2) . 2_567 ?
W17_1 O67_1 W16_1 119.6(3) . . ?
W17_1 O67_1 K18 102.5(3) . . ?
W16_1 O67_1 K18 107.1(3) . . ?
W17_1 O68_1 K4 108.4(2) . 2_667 ?
W17_1 O68_1 K4 102.1(3) . . ?
K4 O68_1 K4 89.94(17) 2_667 . ?
W17_1 O68_1 K11 109.8(3) . 2_667 ?
K4 O68_1 K11 137.3(2) 2_667 2_667 ?
K4 O68_1 K11 99.94(19) . 2_667 ?
W20_1 O69_1 W16_1 157.8(3) . . ?
W20_1 O69_1 K18 103.9(3) . . ?
W16_1 O69_1 K18 98.4(3) . . ?
W17_1 O70_1 W21_1 157.6(3) . . ?
W17_1 O70_1 K18 98.7(3) . . ?
W21_1 O70_1 K18 103.7(3) . . ?
W17_1 O70_1 K11 97.1(2) . 2_667 ?
W21_1 O70_1 K11 95.4(2) . 2_667 ?
K18 O70_1 K11 58.6(2) . 2_667 ?
W15_1 O71_1 W23_1 166.8(3) . . ?
W22_1 O72_1 W18_1 168.7(3) . . ?
W22_1 O73_1 Ir1_2 134.0(3) . . ?
W22_1 O73_1 K24 102.3(4) . 2_666 ?
Ir1_2 O73_1 K24 104.2(4) . 2_666 ?
W23_1 O74_1 Ir2_2 132.8(3) . 2_666 ?
W23_1 O74_1 Ir2B_2 157.9(3) . 2_666 ?
W23_1 O74_1 K2 102.1(2) . 2_666 ?
Ir2_2 O74_1 K2 107.7(2) 2_666 2_666 ?
Ir2B_2 O74_1 K2 99.5(2) 2_666 2_666 ?
P4_1 O75_1 W22_1 133.4(3) . . ?
P4_1 O75_1 K3 98.1(3) . . ?
W22_1 O75_1 K3 128.0(2) . . ?
P4_1 O75_1 K24 94.1(4) . 2_666 ?
W22_1 O75_1 K24 91.5(4) . 2_666 ?
K3 O75_1 K24 90.5(3) . 2_666 ?
P4_1 O76_1 W23_1 132.7(3) . . ?
P4_1 O76_1 K3 99.0(3) . . ?
W23_1 O76_1 K3 127.4(2) . . ?
P4_1 O76_1 K2 96.2(3) . 2_666 ?
W23_1 O76_1 K2 91.24(19) . 2_666 ?
K3 O76_1 K2 91.49(17) . 2_666 ?
W22_1 O78_1 K22 150.6(4) . . ?
W21_1 O79_1 W22_1 151.2(3) . . ?
P4_1 O80_1 W21_1 125.2(3) . . ?
P4_1 O80_1 W20_1 126.0(3) . . ?
W21_1 O80_1 W20_1 94.7(2) . . ?
W20_1 O81_1 W23_1 152.7(3) . . ?
W21_1 O82_1 K19B 137.1(4) . . ?
W21_1 O82_1 K11 114.4(3) . 2_667 ?
K19B O82_1 K11 56.9(3) . 2_667 ?
W21_1 O82_1 K6 106.3(3) . 2_657 ?
K19B O82_1 K6 100.8(3) . 2_657 ?
K11 O82_1 K6 137.0(2) 2_667 2_657 ?
W20_1 O83_1 W21_1 120.1(3) . . ?
W20_1 O83_1 K16 118.4(3) . . ?
W21_1 O83_1 K16 120.9(3) . . ?
W20_1 O83_1 K18 106.1(3) . . ?
W21_1 O83_1 K18 102.7(3) . . ?
K16 O83_1 K18 68.0(2) . . ?
W20_1 O84_1 K7 107.0(3) . . ?
W19_1 O85_1 W20_1 147.4(3) . . ?
W19_1 O85_1 K7 103.7(2) . . ?
W20_1 O85_1 K7 99.1(2) . . ?
W21_1 O86_1 W24_1 146.4(3) . . ?
W21_1 O86_1 K6 99.8(2) . 2_657 ?
W24_1 O86_1 K6 103.7(2) . 2_657 ?
W19_1 O87_1 W23_1 152.3(3) . . ?
W19_1 O87_1 K2 93.9(2) . 2_666 ?
W23_1 O87_1 K2 90.5(2) . 2_666 ?
P4_1 O88_1 W24_1 125.7(3) . . ?
P4_1 O88_1 W19_1 125.4(3) . . ?
W24_1 O88_1 W19_1 94.7(2) . . ?
P4_1 O88_1 K24 92.9(4) . 2_666 ?
W24_1 O88_1 K24 87.1(4) . 2_666 ?
W19_1 O88_1 K24 127.8(4) . 2_666 ?
P4_1 O88_1 K2 92.7(2) . 2_666 ?
W24_1 O88_1 K2 126.7(2) . 2_666 ?
W19_1 O88_1 K2 88.53(17) . 2_666 ?
K24 O88_1 K2 51.9(3) 2_666 2_666 ?
W24_1 O89_1 W22_1 153.5(3) . . ?
W24_1 O89_1 K24 91.1(4) . 2_666 ?
W22_1 O89_1 K24 90.8(4) . 2_666 ?
W19_1 O90_1 K6 139.0(3) . . ?
W19_1 O90_1 K7 104.4(3) . . ?
K6 O90_1 K7 106.3(2) . . ?
W19_1 O91_1 W24_1 120.2(3) . . ?
W24_1 O92_1 K7 131.7(3) . 2_657 ?
W24_1 O92_1 K6 105.9(3) . 2_657 ?
K7 O92_1 K6 105.78(19) 2_657 2_657 ?
O16_1 Ir1_2 O73_1 85.2(2) 2_666 . ?
O16_1 Ir1_2 C2_2 111.5(3) 2_666 . ?
O73_1 Ir1_2 C2_2 111.1(3) . . ?
O16_1 Ir1_2 C3_2 149.2(3) 2_666 . ?
O73_1 Ir1_2 C3_2 96.6(3) . . ?
C2_2 Ir1_2 C3_2 39.4(3) . . ?
O16_1 Ir1_2 C5_2 117.8(3) 2_666 . ?
O73_1 Ir1_2 C5_2 156.6(3) . . ?
C2_2 Ir1_2 C5_2 66.0(3) . . ?
C3_2 Ir1_2 C5_2 66.1(3) . . ?
O16_1 Ir1_2 C4_2 157.1(3) 2_666 . ?
O73_1 Ir1_2 C4_2 117.4(3) . . ?
C2_2 Ir1_2 C4_2 65.5(3) . . ?
C3_2 Ir1_2 C4_2 38.9(3) . . ?
C5_2 Ir1_2 C4_2 39.4(3) . . ?
O16_1 Ir1_2 C1_2 97.7(3) 2_666 . ?
O73_1 Ir1_2 C1_2 149.0(3) . . ?
C2_2 Ir1_2 C1_2 39.3(3) . . ?
C3_2 Ir1_2 C1_2 65.7(3) . . ?
C5_2 Ir1_2 C1_2 38.8(3) . . ?
C4_2 Ir1_2 C1_2 65.1(3) . . ?
O16_1 Ir1_2 O1_2 80.3(2) 2_666 . ?
O73_1 Ir1_2 O1_2 79.3(2) . . ?
C2_2 Ir1_2 O1_2 164.3(3) . . ?
C3_2 Ir1_2 O1_2 130.4(3) . . ?
C5_2 Ir1_2 O1_2 99.7(3) . . ?
C4_2 Ir1_2 O1_2 99.6(3) . . ?
C1_2 Ir1_2 O1_2 131.7(3) . . ?
O16_1 Ir1_2 K24 43.2(3) 2_666 2_666 ?
O73_1 Ir1_2 K24 44.4(3) . 2_666 ?
C2_2 Ir1_2 K24 130.9(3) . 2_666 ?
C3_2 Ir1_2 K24 139.0(3) . 2_666 ?
C5_2 Ir1_2 K24 155.0(3) . 2_666 ?
C4_2 Ir1_2 K24 155.9(3) . 2_666 ?
C1_2 Ir1_2 K24 139.0(3) . 2_666 ?
O1_2 Ir1_2 K24 64.8(3) . 2_666 ?
C5_2 C1_2 C2_2 108.5(6) . . ?
C5_2 C1_2 C6_2 124.8(8) . . ?
C2_2 C1_2 C6_2 126.7(8) . . ?
C5_2 C1_2 Ir1_2 70.1(4) . . ?
C2_2 C1_2 Ir1_2 69.7(4) . . ?
C6_2 C1_2 Ir1_2 126.3(6) . . ?
C3_2 C2_2 C1_2 107.7(6) . . ?
C3_2 C2_2 C7_2 126.0(8) . . ?
C1_2 C2_2 C7_2 126.1(8) . . ?
C3_2 C2_2 Ir1_2 70.5(4) . . ?
C1_2 C2_2 Ir1_2 71.0(4) . . ?
C7_2 C2_2 Ir1_2 128.7(6) . . ?
C4_2 C3_2 C2_2 107.7(6) . . ?
C4_2 C3_2 C8_2 125.5(8) . . ?
C2_2 C3_2 C8_2 126.7(8) . . ?
C4_2 C3_2 Ir1_2 70.7(4) . . ?
C2_2 C3_2 Ir1_2 70.1(4) . . ?
C8_2 C3_2 Ir1_2 125.2(6) . . ?
C3_2 C4_2 C5_2 108.8(6) . . ?
C3_2 C4_2 C9_2 126.3(8) . . ?
C5_2 C4_2 C9_2 124.9(8) . . ?
C3_2 C4_2 Ir1_2 70.4(4) . . ?
C5_2 C4_2 Ir1_2 70.2(4) . . ?
C9_2 C4_2 Ir1_2 123.7(7) . . ?
C1_2 C5_2 C4_2 107.3(6) . . ?
C1_2 C5_2 C10_2 128.1(8) . . ?
C4_2 C5_2 C10_2 124.6(8) . . ?
C1_2 C5_2 Ir1_2 71.0(4) . . ?
C4_2 C5_2 Ir1_2 70.4(4) . . ?
C10_2 C5_2 Ir1_2 126.0(7) . . ?
C3_2 C8_2 K20 120.8(6) . 1_655 ?
C5_2 C10_2 K23 114.5(7) . 2_766 ?
Ir2_2 O2_2 K21 122.8(5) . . ?
O74_1 Ir2_2 O12_1 82.7(2) 2_666 . ?
O74_1 Ir2_2 C15_2 108.6(4) 2_666 . ?
O12_1 Ir2_2 C15_2 112.1(4) . . ?
O74_1 Ir2_2 C12_2 159.3(4) 2_666 . ?
O12_1 Ir2_2 C12_2 118.0(3) . . ?
C15_2 Ir2_2 C12_2 65.5(4) . . ?
O74_1 Ir2_2 C14_2 97.4(4) 2_666 . ?
O12_1 Ir2_2 C14_2 150.3(3) . . ?
C15_2 Ir2_2 C14_2 39.6(3) . . ?
C12_2 Ir2_2 C14_2 65.1(4) . . ?
O74_1 Ir2_2 C13_2 119.9(4) 2_666 . ?
O12_1 Ir2_2 C13_2 157.2(4) . . ?
C15_2 Ir2_2 C13_2 66.0(4) . . ?
C12_2 Ir2_2 C13_2 39.4(3) . . ?
C14_2 Ir2_2 C13_2 38.6(3) . . ?
O74_1 Ir2_2 C11_2 145.2(3) 2_666 . ?
O12_1 Ir2_2 C11_2 97.6(3) . . ?
C15_2 Ir2_2 C11_2 39.1(3) . . ?
C12_2 Ir2_2 C11_2 39.2(3) . . ?
C14_2 Ir2_2 C11_2 65.7(4) . . ?
C13_2 Ir2_2 C11_2 66.1(4) . . ?
O74_1 Ir2_2 O2_2 81.4(3) 2_666 . ?
O12_1 Ir2_2 O2_2 82.2(3) . . ?
C15_2 Ir2_2 O2_2 163.0(4) . . ?
C12_2 Ir2_2 O2_2 100.2(4) . . ?
C14_2 Ir2_2 O2_2 127.3(4) . . ?
C13_2 Ir2_2 O2_2 97.2(4) . . ?
C11_2 Ir2_2 O2_2 133.3(4) . . ?
O74_1 Ir2_2 K2 42.24(16) 2_666 . ?
O12_1 Ir2_2 K2 42.19(15) . . ?
C15_2 Ir2_2 K2 127.1(3) . . ?
C12_2 Ir2_2 K2 157.2(3) . . ?
C14_2 Ir2_2 K2 137.4(3) . . ?
C13_2 Ir2_2 K2 157.7(3) . . ?
C11_2 Ir2_2 K2 136.1(3) . . ?
O2_2 Ir2_2 K2 69.6(3) . . ?
C15_2 C11_2 C12_2 107.4(8) . . ?
C15_2 C11_2 C16_2 124.0(11) . . ?
C12_2 C11_2 C16_2 128.6(11) . . ?
C15_2 C11_2 Ir2_2 69.8(5) . . ?
C12_2 C11_2 Ir2_2 70.1(4) . . ?
C16_2 C11_2 Ir2_2 125.3(9) . . ?
C11_2 C12_2 C13_2 108.6(8) . . ?
C11_2 C12_2 C17_2 127.7(11) . . ?
C13_2 C12_2 C17_2 123.6(11) . . ?
C11_2 C12_2 Ir2_2 70.7(4) . . ?
C13_2 C12_2 Ir2_2 70.3(4) . . ?
C17_2 C12_2 Ir2_2 126.4(9) . . ?
C14_2 C13_2 C12_2 107.4(8) . . ?
C14_2 C13_2 C18_2 127.0(12) . . ?
C12_2 C13_2 C18_2 125.6(12) . . ?
C14_2 C13_2 Ir2_2 70.7(5) . . ?
C12_2 C13_2 Ir2_2 70.3(4) . . ?
C18_2 C13_2 Ir2_2 124.7(9) . . ?
C13_2 C14_2 C15_2 108.8(8) . . ?
C13_2 C14_2 C19_2 127.4(11) . . ?
C15_2 C14_2 C19_2 123.9(11) . . ?
C13_2 C14_2 Ir2_2 70.7(5) . . ?
C15_2 C14_2 Ir2_2 69.9(5) . . ?
C19_2 C14_2 Ir2_2 124.7(10) . . ?
C11_2 C15_2 C14_2 107.7(8) . . ?
C11_2 C15_2 C20_2 129.5(12) . . ?
C14_2 C15_2 C20_2 122.8(11) . . ?
C11_2 C15_2 Ir2_2 71.1(5) . . ?
C14_2 C15_2 Ir2_2 70.5(6) . . ?
C20_2 C15_2 Ir2_2 124.0(11) . . ?
O12_1 Ir2B_2 O74_1 82.7(2) . 2_666 ?
O12_1 Ir2B_2 C15B_2 106.0(5) . . ?
O74_1 Ir2B_2 C15B_2 109.2(5) 2_666 . ?
O12_1 Ir2B_2 C13B_2 159.4(5) . . ?
O74_1 Ir2B_2 C13B_2 117.7(5) 2_666 . ?
C15B_2 Ir2B_2 C13B_2 66.2(5) . . ?
O12_1 Ir2B_2 C12B_2 119.9(5) . . ?
O74_1 Ir2B_2 C12B_2 157.3(5) 2_666 . ?
C15B_2 Ir2B_2 C12B_2 65.8(4) . . ?
C13B_2 Ir2B_2 C12B_2 39.6(4) . . ?
O12_1 Ir2B_2 C14B_2 143.2(5) . . ?
O74_1 Ir2B_2 C14B_2 96.4(5) 2_666 . ?
C15B_2 Ir2B_2 C14B_2 39.5(3) . . ?
C13B_2 Ir2B_2 C14B_2 38.7(4) . . ?
C12B_2 Ir2B_2 C14B_2 65.3(4) . . ?
O12_1 Ir2B_2 C11B_2 95.7(4) . . ?
O74_1 Ir2B_2 C11B_2 146.5(5) 2_666 . ?
C15B_2 Ir2B_2 C11B_2 38.9(3) . . ?
C13B_2 Ir2B_2 C11B_2 66.0(4) . . ?
C12B_2 Ir2B_2 C11B_2 39.1(3) . . ?
C14B_2 Ir2B_2 C11B_2 65.2(5) . . ?
O12_1 Ir2B_2 O4_3 84.3(2) . . ?
O74_1 Ir2B_2 O4_3 82.7(3) 2_666 . ?
C15B_2 Ir2B_2 O4_3 164.8(5) . . ?
C13B_2 Ir2B_2 O4_3 100.2(5) . . ?
C12B_2 Ir2B_2 O4_3 99.5(5) . . ?
C14B_2 Ir2B_2 O4_3 132.2(5) . . ?
C11B_2 Ir2B_2 O4_3 130.6(5) . . ?
O12_1 Ir2B_2 K2 46.95(15) . . ?
O74_1 Ir2B_2 K2 47.18(16) 2_666 . ?
C15B_2 Ir2B_2 K2 138.5(5) . . ?
C13B_2 Ir2B_2 K2 150.1(4) . . ?
C12B_2 Ir2B_2 K2 149.9(4) . . ?
C14B_2 Ir2B_2 K2 143.6(5) . . ?
C11B_2 Ir2B_2 K2 142.6(4) . . ?
O4_3 Ir2B_2 K2 56.54(18) . . ?
C15B_2 C11B_2 C12B_2 108.3(9) . . ?
C15B_2 C11B_2 C16B_2 121.9(12) . . ?
C12B_2 C11B_2 C16B_2 129.7(12) . . ?
C15B_2 C11B_2 Ir2B_2 69.9(6) . . ?
C12B_2 C11B_2 Ir2B_2 70.0(5) . . ?
C16B_2 C11B_2 Ir2B_2 126.9(10) . . ?
C11B_2 C12B_2 C13B_2 108.0(9) . . ?
C11B_2 C12B_2 C17B_2 126.6(13) . . ?
C13B_2 C12B_2 C17B_2 125.3(13) . . ?
C11B_2 C12B_2 Ir2B_2 70.8(5) . . ?
C13B_2 C12B_2 Ir2B_2 70.2(5) . . ?
C17B_2 C12B_2 Ir2B_2 126.0(10) . . ?
C14B_2 C13B_2 C12B_2 107.3(9) . . ?
C14B_2 C13B_2 C18B_2 127.5(13) . . ?
C12B_2 C13B_2 C18B_2 125.2(13) . . ?
C14B_2 C13B_2 Ir2B_2 70.9(6) . . ?
C12B_2 C13B_2 Ir2B_2 70.2(5) . . ?
C18B_2 C13B_2 Ir2B_2 125.3(11) . . ?
C13B_2 C14B_2 C15B_2 109.1(9) . . ?
C13B_2 C14B_2 C19B_2 129.2(13) . . ?
C15B_2 C14B_2 C19B_2 121.6(13) . . ?
C13B_2 C14B_2 Ir2B_2 70.5(6) . . ?
C15B_2 C14B_2 Ir2B_2 69.9(6) . . ?
C19B_2 C14B_2 Ir2B_2 124.5(11) . . ?
C11B_2 C15B_2 C14B_2 107.2(9) . . ?
C11B_2 C15B_2 C20B_2 128.6(13) . . ?
C14B_2 C15B_2 C20B_2 124.1(13) . . ?
C11B_2 C15B_2 Ir2B_2 71.1(6) . . ?
C14B_2 C15B_2 Ir2B_2 70.6(6) . . ?
C20B_2 C15B_2 Ir2B_2 126.0(12) . . ?
C12B_2 C17B_2 K23 96.0(11) . . ?
O29_1 K1 O18_1 107.96(19) . . ?
O29_1 K1 O9_3 86.6(3) . . ?
O18_1 K1 O9_3 86.3(3) . . ?
O29_1 K1 O11_1 77.17(18) . 2_676 ?
O18_1 K1 O11_1 173.54(19) . 2_676 ?
O9_3 K1 O11_1 90.1(3) . 2_676 ?
O29_1 K1 O36_1 171.6(2) . 2_676 ?
O18_1 K1 O36_1 79.35(18) . 2_676 ?
O9_3 K1 O36_1 89.8(3) . 2_676 ?
O11_1 K1 O36_1 95.26(18) 2_676 2_676 ?
O29_1 K1 O32_1 127.78(19) . 2_676 ?
O18_1 K1 O32_1 77.16(18) . 2_676 ?
O9_3 K1 O32_1 144.9(4) . 2_676 ?
O11_1 K1 O32_1 102.99(18) 2_676 2_676 ?
O36_1 K1 O32_1 57.02(17) 2_676 2_676 ?
O29_1 K1 O14_1 75.55(17) . 2_676 ?
O18_1 K1 O14_1 129.24(19) . 2_676 ?
O9_3 K1 O14_1 143.5(4) . 2_676 ?
O11_1 K1 O14_1 55.26(17) 2_676 2_676 ?
O36_1 K1 O14_1 103.24(17) 2_676 2_676 ?
O32_1 K1 O14_1 64.11(16) 2_676 2_676 ?
O29_1 K1 O25_1 56.31(17) . . ?
O18_1 K1 O25_1 56.40(17) . . ?
O9_3 K1 O25_1 64.4(3) . . ?
O11_1 K1 O25_1 126.46(18) 2_676 . ?
O36_1 K1 O25_1 128.38(18) 2_676 . ?
O32_1 K1 O25_1 125.29(17) 2_676 . ?
O14_1 K1 O25_1 124.42(16) 2_676 . ?
O29_1 K1 O23_1 121.76(17) . 2_676 ?
O18_1 K1 O23_1 123.90(17) . 2_676 ?
O9_3 K1 O23_1 118.8(3) . 2_676 ?
O11_1 K1 O23_1 53.67(16) 2_676 2_676 ?
O36_1 K1 O23_1 53.95(16) 2_676 2_676 ?
O32_1 K1 O23_1 53.02(15) 2_676 2_676 ?
O14_1 K1 O23_1 52.43(15) 2_676 2_676 ?
O25_1 K1 O23_1 176.60(17) . 2_676 ?
O29_1 K1 W3_1 90.64(13) . 2_676 ?
O18_1 K1 W3_1 152.22(14) . 2_676 ?
O9_3 K1 W3_1 115.9(3) . 2_676 ?
O11_1 K1 W3_1 28.26(12) 2_676 2_676 ?
O36_1 K1 W3_1 84.08(13) 2_676 2_676 ?
O32_1 K1 W3_1 75.12(12) 2_676 2_676 ?
O14_1 K1 W3_1 35.02(11) 2_676 2_676 ?
O25_1 K1 W3_1 146.85(13) . 2_676 ?
O23_1 K1 W3_1 31.65(10) 2_676 2_676 ?
O29_1 K1 W7_1 150.81(14) . 2_676 ?
O18_1 K1 W7_1 92.19(14) . 2_676 ?
O9_3 K1 W7_1 116.3(3) . 2_676 ?
O11_1 K1 W7_1 84.54(13) 2_676 2_676 ?
O36_1 K1 W7_1 28.59(12) 2_676 2_676 ?
O32_1 K1 W7_1 35.73(11) 2_676 2_676 ?
O14_1 K1 W7_1 75.34(11) 2_676 2_676 ?
O25_1 K1 W7_1 148.52(13) . 2_676 ?
O23_1 K1 W7_1 32.26(10) 2_676 2_676 ?
W3_1 K1 W7_1 63.75(3) 2_676 2_676 ?
O29_1 K1 W9_1 25.75(13) . . ?
O18_1 K1 W9_1 84.97(13) . . ?
O9_3 K1 W9_1 73.3(3) . . ?
O11_1 K1 W9_1 99.18(13) 2_676 . ?
O36_1 K1 W9_1 157.67(14) 2_676 . ?
O32_1 K1 W9_1 134.29(13) 2_676 . ?
O14_1 K1 W9_1 98.99(12) 2_676 . ?
O25_1 K1 W9_1 30.66(11) . . ?
O23_1 K1 W9_1 147.51(12) 2_676 . ?
W3_1 K1 W9_1 116.19(5) 2_676 . ?
W7_1 K1 W9_1 169.91(7) 2_676 . ?
K24 K2 O3_3 29.5(4) . . ?
K24 K2 O1_1 94.7(4) . . ?
O3_3 K2 O1_1 124.1(2) . . ?
K24 K2 O12_1 144.9(4) . . ?
O3_3 K2 O12_1 125.0(2) . . ?
O1_1 K2 O12_1 103.26(18) . . ?
K24 K2 O74_1 144.6(4) . 2_666 ?
O3_3 K2 O74_1 123.7(2) . 2_666 ?
O1_1 K2 O74_1 103.25(18) . 2_666 ?
O12_1 K2 O74_1 59.38(16) . 2_666 ?
K24 K2 O13_1 89.8(4) . . ?
O3_3 K2 O13_1 86.7(2) . . ?
O1_1 K2 O13_1 98.20(17) . . ?
O12_1 K2 O13_1 58.20(16) . . ?
O74_1 K2 O13_1 116.97(17) 2_666 . ?
K24 K2 O76_1 89.3(4) . 2_666 ?
O3_3 K2 O76_1 84.3(2) . 2_666 ?
O1_1 K2 O76_1 98.48(18) . 2_666 ?
O12_1 K2 O76_1 116.99(17) . 2_666 ?
O74_1 K2 O76_1 58.26(16) 2_666 2_666 ?
O13_1 K2 O76_1 163.32(17) . 2_666 ?
K24 K2 O4_1 64.3(4) . . ?
O3_3 K2 O4_1 84.5(2) . . ?
O1_1 K2 O4_1 59.26(16) . . ?
O12_1 K2 O4_1 99.53(17) . . ?
O74_1 K2 O4_1 150.71(18) 2_666 . ?
O13_1 K2 O4_1 50.88(15) . . ?
O76_1 K2 O4_1 141.47(17) 2_666 . ?
K24 K2 O88_1 64.0(4) . 2_666 ?
O3_3 K2 O88_1 82.8(2) . 2_666 ?
O1_1 K2 O88_1 59.64(17) . 2_666 ?
O12_1 K2 O88_1 150.79(18) . 2_666 ?
O74_1 K2 O88_1 99.32(17) 2_666 2_666 ?
O13_1 K2 O88_1 141.68(17) . 2_666 ?
O76_1 K2 O88_1 50.66(15) 2_666 2_666 ?
O4_1 K2 O88_1 91.37(16) . 2_666 ?
K24 K2 O87_1 119.9(4) . 2_666 ?
O3_3 K2 O87_1 133.8(2) . 2_666 ?
O1_1 K2 O87_1 54.26(16) . 2_666 ?
O12_1 K2 O87_1 94.94(17) . 2_666 ?
O74_1 K2 O87_1 54.54(16) 2_666 2_666 ?
O13_1 K2 O87_1 138.30(17) . 2_666 ?
O76_1 K2 O87_1 54.54(16) 2_666 2_666 ?
O4_1 K2 O87_1 113.52(16) . 2_666 ?
O88_1 K2 O87_1 55.96(16) 2_666 2_666 ?
K24 K2 O3_1 120.0(4) . . ?
O3_3 K2 O3_1 135.7(2) . . ?
O1_1 K2 O3_1 53.87(16) . . ?
O12_1 K2 O3_1 54.95(16) . . ?
O74_1 K2 O3_1 95.14(17) 2_666 . ?
O13_1 K2 O3_1 54.45(16) . . ?
O76_1 K2 O3_1 138.47(17) 2_666 . ?
O4_1 K2 O3_1 55.70(16) . . ?
O88_1 K2 O3_1 113.50(16) 2_666 . ?
O87_1 K2 O3_1 84.33(16) 2_666 . ?
K24 K2 O4_3 104.3(4) . . ?
O3_3 K2 O4_3 74.8(2) . . ?
O1_1 K2 O4_3 161.0(2) . . ?
O12_1 K2 O4_3 61.2(2) . . ?
O74_1 K2 O4_3 60.20(19) 2_666 . ?
O13_1 K2 O4_3 83.1(2) . . ?
O76_1 K2 O4_3 81.0(2) 2_666 . ?
O4_1 K2 O4_3 130.6(2) . . ?
O88_1 K2 O4_3 128.5(2) 2_666 . ?
O87_1 K2 O4_3 113.19(19) 2_666 . ?
O3_1 K2 O4_3 114.9(2) . . ?
O37_3 K3 O5_3 119.4(8) . . ?
O37_3 K3 O60_1 80.3(8) . . ?
O5_3 K3 O60_1 129.0(2) . . ?
O37_3 K3 O76_1 107.3(8) . . ?
O5_3 K3 O76_1 130.6(2) . . ?
O60_1 K3 O76_1 71.64(17) . . ?
O37_3 K3 O75_1 159.5(8) . . ?
O5_3 K3 O75_1 79.8(2) . . ?
O60_1 K3 O75_1 92.95(17) . . ?
O76_1 K3 O75_1 52.35(16) . . ?
O37_3 K3 O61_1 117.7(8) . . ?
O5_3 K3 O61_1 78.8(2) . . ?
O60_1 K3 O61_1 51.74(16) . . ?
O76_1 K3 O61_1 93.92(17) . . ?
O75_1 K3 O61_1 70.44(16) . . ?
O37_3 K3 O24Y_3 41.4(9) . . ?
O5_3 K3 O24Y_3 83.5(5) . . ?
O60_1 K3 O24Y_3 86.8(5) . . ?
O76_1 K3 O24Y_3 145.9(5) . . ?
O75_1 K3 O24Y_3 158.3(5) . . ?
O61_1 K3 O24Y_3 92.8(5) . . ?
O37_3 K3 O3_3 118.7(8) . 2_666 ?
O5_3 K3 O3_3 67.7(2) . 2_666 ?
O60_1 K3 O3_3 147.0(2) . 2_666 ?
O76_1 K3 O3_3 76.77(19) . 2_666 ?
O75_1 K3 O3_3 59.50(18) . 2_666 ?
O61_1 K3 O3_3 123.02(19) . 2_666 ?
O24Y_3 K3 O3_3 125.6(5) . 2_666 ?
O37_3 K3 O4_3 52.8(8) . 2_666 ?
O5_3 K3 O4_3 113.9(2) . 2_666 ?
O60_1 K3 O4_3 114.7(2) . 2_666 ?
O76_1 K3 O4_3 81.34(18) . 2_666 ?
O75_1 K3 O4_3 115.14(18) . 2_666 ?
O61_1 K3 O4_3 166.4(2) . 2_666 ?
O24Y_3 K3 O4_3 84.3(5) . 2_666 ?
O3_3 K3 O4_3 68.5(2) 2_666 2_666 ?
O37_3 K3 O23X_3 55.2(8) . . ?
O5_3 K3 O23X_3 69.6(4) . . ?
O60_1 K3 O23X_3 93.4(3) . . ?
O76_1 K3 O23X_3 159.6(4) . . ?
O75_1 K3 O23X_3 145.1(4) . . ?
O61_1 K3 O23X_3 87.0(3) . . ?
O3_3 K3 O23X_3 119.6(4) 2_666 . ?
O4_3 K3 O23X_3 93.0(3) 2_666 . ?
O37_3 K3 P4_1 133.5(8) . . ?
O5_3 K3 P4_1 105.85(19) . . ?
O60_1 K3 P4_1 79.55(13) . . ?
O76_1 K3 P4_1 26.25(12) . . ?
O75_1 K3 P4_1 26.27(12) . . ?
O61_1 K3 P4_1 79.51(13) . . ?
O24Y_3 K3 P4_1 166.3(5) . . ?
O3_3 K3 P4_1 67.86(15) 2_666 . ?
O4_3 K3 P4_1 100.44(14) 2_666 . ?
O23X_3 K3 P4_1 166.4(3) . . ?
O37_3 K3 P3_1 100.9(7) . . ?
O5_3 K3 P3_1 104.50(18) . . ?
O60_1 K3 P3_1 25.94(12) . . ?
O76_1 K3 P3_1 80.27(13) . . ?
O75_1 K3 P3_1 79.09(12) . . ?
O61_1 K3 P3_1 25.96(12) . . ?
O24Y_3 K3 P3_1 91.8(5) . . ?
O3_3 K3 P3_1 138.50(16) 2_666 . ?
O4_3 K3 P3_1 140.61(17) 2_666 . ?
O23X_3 K3 P3_1 92.3(3) . . ?
P4_1 K3 P3_1 76.28(7) . . ?
O6_3 K4 O62_1 85.9(2) . . ?
O6_3 K4 O56_1 122.3(2) . 2_667 ?
O62_1 K4 O56_1 142.56(18) . 2_667 ?
O6_3 K4 O68_1 177.4(3) . 2_667 ?
O62_1 K4 O68_1 96.48(17) . 2_667 ?
O56_1 K4 O68_1 56.09(16) 2_667 2_667 ?
O6_3 K4 O68_1 88.0(3) . . ?
O62_1 K4 O68_1 112.32(18) . . ?
O56_1 K4 O68_1 94.25(17) 2_667 . ?
O68_1 K4 O68_1 90.06(17) 2_667 . ?
O6_3 K4 O22B_3 101.3(7) . . ?
O62_1 K4 O22B_3 82.2(7) . . ?
O56_1 K4 O22B_3 69.2(7) 2_667 . ?
O68_1 K4 O22B_3 80.1(7) 2_667 . ?
O68_1 K4 O22B_3 163.5(7) . . ?
O6_3 K4 O16_3 72.1(4) . . ?
O62_1 K4 O16_3 99.9(3) . . ?
O56_1 K4 O16_3 70.6(3) 2_667 . ?
O68_1 K4 O16_3 108.4(4) 2_667 . ?
O68_1 K4 O16_3 140.8(3) . . ?
O22B_3 K4 O16_3 35.6(8) . . ?
O6_3 K4 O65_1 73.1(2) . . ?
O62_1 K4 O65_1 57.13(17) . . ?
O56_1 K4 O65_1 148.45(18) 2_667 . ?
O68_1 K4 O65_1 107.29(17) 2_667 . ?
O68_1 K4 O65_1 56.72(16) . . ?
O22B_3 K4 O65_1 139.0(7) . . ?
O16_3 K4 O65_1 139.3(3) . . ?
O6_3 K4 O51_1 73.5(2) . 2_667 ?
O62_1 K4 O51_1 159.35(18) . 2_667 ?
O56_1 K4 O51_1 55.50(16) 2_667 2_667 ?
O68_1 K4 O51_1 104.10(17) 2_667 2_667 ?
O68_1 K4 O51_1 66.59(17) . 2_667 ?
O22B_3 K4 O51_1 102.7(7) . 2_667 ?
O16_3 K4 O51_1 75.3(3) . 2_667 ?
O65_1 K4 O51_1 113.67(17) . 2_667 ?
O6_3 K4 O22_3 109.9(5) . . ?
O62_1 K4 O22_3 73.3(4) . . ?
O56_1 K4 O22_3 73.9(4) 2_667 . ?
O68_1 K4 O22_3 72.0(4) 2_667 . ?
O68_1 K4 O22_3 161.9(4) . . ?
O16_3 K4 O22_3 48.6(5) . . ?
O65_1 K4 O22_3 130.2(4) . . ?
O51_1 K4 O22_3 114.6(4) 2_667 . ?
O6_3 K4 W17_1 80.4(2) . . ?
O62_1 K4 W17_1 85.33(13) . . ?
O56_1 K4 W17_1 120.68(13) 2_667 . ?
O68_1 K4 W17_1 98.64(13) 2_667 . ?
O68_1 K4 W17_1 27.51(11) . . ?
O22B_3 K4 W17_1 167.3(7) . . ?
O16_3 K4 W17_1 151.5(4) . . ?
O65_1 K4 W17_1 29.23(11) . . ?
O51_1 K4 W17_1 89.89(13) 2_667 . ?
O22_3 K4 W17_1 155.1(4) . . ?
O6_3 K4 W14_1 95.5(2) . 2_667 ?
O62_1 K4 W14_1 166.87(14) . 2_667 ?
O56_1 K4 W14_1 29.46(12) 2_667 2_667 ?
O68_1 K4 W14_1 82.40(12) 2_667 2_667 ?
O68_1 K4 W14_1 80.80(12) . 2_667 ?
O22B_3 K4 W14_1 84.7(7) . 2_667 ?
O16_3 K4 W14_1 68.3(3) . 2_667 ?
O65_1 K4 W14_1 135.73(13) . 2_667 ?
O51_1 K4 W14_1 26.24(11) 2_667 2_667 ?
O22_3 K4 W14_1 94.1(4) . 2_667 ?
W17_1 K4 W14_1 107.79(5) . 2_667 ?
O42_3 K5 O8 130.0(8) . . ?
O42_3 K5 O34_1 127.9(8) . . ?
O8 K5 O34_1 80.3(2) . . ?
O42_3 K5 O13_1 92.6(8) . . ?
O8 K5 O13_1 130.7(3) . . ?
O34_1 K5 O13_1 92.53(17) . . ?
O42_3 K5 O35_1 81.9(8) . . ?
O8 K5 O35_1 130.2(2) . . ?
O34_1 K5 O35_1 51.66(17) . . ?
O13_1 K5 O35_1 70.70(17) . . ?
O42_3 K5 O15_1 143.5(8) . . ?
O8 K5 O15_1 80.1(2) . . ?
O34_1 K5 O15_1 69.84(17) . . ?
O13_1 K5 O15_1 52.12(16) . . ?
O35_1 K5 O15_1 92.65(17) . . ?
O42_3 K5 O23X_3 56.3(8) . . ?
O8 K5 O23X_3 84.4(4) . . ?
O34_1 K5 O23X_3 95.1(4) . . ?
O13_1 K5 O23X_3 144.9(4) . . ?
O35_1 K5 O23X_3 87.7(4) . . ?
O15_1 K5 O23X_3 160.0(4) . . ?
O42_3 K5 O3_3 108.4(8) . . ?
O8 K5 O3_3 66.7(3) . . ?
O34_1 K5 O3_3 123.4(2) . . ?
O13_1 K5 O3_3 77.98(19) . . ?
O35_1 K5 O3_3 147.5(2) . . ?
O15_1 K5 O3_3 60.43(19) . . ?
O23X_3 K5 O3_3 124.0(4) . . ?
O42_3 K5 O4_3 40.7(8) . . ?
O8 K5 O4_3 112.3(3) . . ?
O34_1 K5 O4_3 166.7(2) . . ?
O13_1 K5 O4_3 82.49(18) . . ?
O35_1 K5 O4_3 115.1(2) . . ?
O15_1 K5 O4_3 115.35(19) . . ?
O23X_3 K5 O4_3 82.3(4) . . ?
O3_3 K5 O4_3 67.8(2) . . ?
O42_3 K5 P1_1 118.7(8) . . ?
O8 K5 P1_1 105.8(2) . . ?
O34_1 K5 P1_1 78.53(13) . . ?
O13_1 K5 P1_1 26.26(12) . . ?
O35_1 K5 P1_1 79.15(13) . . ?
O15_1 K5 P1_1 26.00(12) . . ?
O23X_3 K5 P1_1 166.6(4) . . ?
O3_3 K5 P1_1 68.84(15) . . ?
O4_3 K5 P1_1 101.14(14) . . ?
O42_3 K5 P2_1 106.1(8) . . ?
O8 K5 P2_1 105.9(2) . . ?
O34_1 K5 P2_1 25.93(12) . . ?
O13_1 K5 P2_1 79.06(13) . . ?
O35_1 K5 P2_1 25.87(12) . . ?
O15_1 K5 P2_1 78.72(13) . . ?
O23X_3 K5 P2_1 93.5(3) . . ?
O3_3 K5 P2_1 139.07(17) . . ?
O4_3 K5 P2_1 140.89(18) . . ?
P1_1 K5 P2_1 75.62(7) . . ?
O42_3 K5 K2 83.8(8) . . ?
O8 K5 K2 108.0(2) . . ?
O34_1 K5 K2 131.59(14) . . ?
O13_1 K5 K2 45.22(12) . . ?
O35_1 K5 K2 113.17(14) . . ?
O15_1 K5 K2 65.16(12) . . ?
O23X_3 K5 K2 132.6(4) . . ?
O3_3 K5 K2 41.34(15) . . ?
O4_3 K5 K2 50.42(13) . . ?
P1_1 K5 K2 53.13(6) . . ?
P2_1 K5 K2 124.13(8) . . ?
O90_1 K6 O6_1 76.72(18) . 2_666 ?
O90_1 K6 O82_1 164.7(2) . 2_657 ?
O6_1 K6 O82_1 100.35(18) 2_666 2_657 ?
O90_1 K6 O30_3 73.8(5) . . ?
O6_1 K6 O30_3 74.1(5) 2_666 . ?
O82_1 K6 O30_3 120.2(5) 2_657 . ?
O90_1 K6 O86_1 114.24(19) . 2_657 ?
O6_1 K6 O86_1 134.4(2) 2_666 2_657 ?
O82_1 K6 O86_1 57.10(17) 2_657 2_657 ?
O30_3 K6 O86_1 150.7(5) . 2_657 ?
O90_1 K6 O2_3 122.6(3) . . ?
O6_1 K6 O2_3 137.5(3) 2_666 . ?
O82_1 K6 O2_3 69.8(3) 2_657 . ?
O30_3 K6 O2_3 76.2(6) . . ?
O86_1 K6 O2_3 76.1(3) 2_657 . ?
O90_1 K6 O92_1 73.11(17) . 2_657 ?
O6_1 K6 O92_1 148.58(18) 2_666 2_657 ?
O82_1 K6 O92_1 106.41(17) 2_657 2_657 ?
O30_3 K6 O92_1 105.1(5) . 2_657 ?
O86_1 K6 O92_1 55.46(17) 2_657 2_657 ?
O2_3 K6 O92_1 69.1(3) . 2_657 ?
O90_1 K6 O1_3 75.69(18) . . ?
O6_1 K6 O1_3 80.23(18) 2_666 . ?
O82_1 K6 O1_3 88.99(19) 2_657 . ?
O30_3 K6 O1_3 143.8(5) . . ?
O86_1 K6 O1_3 62.10(17) 2_657 . ?
O2_3 K6 O1_3 138.1(3) . . ?
O92_1 K6 O1_3 84.03(18) 2_657 . ?
O90_1 K6 W21_1 142.59(15) . 2_657 ?
O6_1 K6 W21_1 117.18(14) 2_666 2_657 ?
O82_1 K6 W21_1 26.58(12) 2_657 2_657 ?
O30_3 K6 W21_1 141.8(5) . 2_657 ?
O86_1 K6 W21_1 30.66(12) 2_657 2_657 ?
O2_3 K6 W21_1 72.3(3) . 2_657 ?
O92_1 K6 W21_1 83.40(12) 2_657 2_657 ?
O1_3 K6 W21_1 73.22(13) . 2_657 ?
O90_1 K6 W24_1 91.19(14) . 2_657 ?
O6_1 K6 W24_1 150.45(15) 2_666 2_657 ?
O82_1 K6 W24_1 84.20(13) 2_657 2_657 ?
O30_3 K6 W24_1 128.7(5) . 2_657 ?
O86_1 K6 W24_1 29.95(12) 2_657 2_657 ?
O2_3 K6 W24_1 71.6(3) . 2_657 ?
O92_1 K6 W24_1 25.60(11) 2_657 2_657 ?
O1_3 K6 W24_1 70.62(13) . 2_657 ?
W21_1 K6 W24_1 59.12(3) 2_657 2_657 ?
O90_1 K6 K16 107.37(17) . 2_657 ?
O6_1 K6 K16 59.01(16) 2_666 2_657 ?
O82_1 K6 K16 59.50(17) 2_657 2_657 ?
O30_3 K6 K16 130.5(5) . 2_657 ?
O86_1 K6 K16 75.82(16) 2_657 2_657 ?
O2_3 K6 K16 129.2(3) . 2_657 ?
O92_1 K6 K16 122.96(17) 2_657 2_657 ?
O1_3 K6 K16 44.76(17) . 2_657 ?
W21_1 K6 K16 62.11(9) 2_657 2_657 ?
W24_1 K6 K16 100.78(11) 2_657 2_657 ?
O90_1 K6 K19B 155.2(2) . 2_657 ?
O6_1 K6 K19B 92.74(19) 2_666 2_657 ?
O82_1 K6 K19B 38.5(2) 2_657 2_657 ?
O30_3 K6 K19B 81.7(5) . 2_657 ?
O86_1 K6 K19B 89.25(18) 2_657 2_657 ?
O2_3 K6 K19B 53.1(3) . 2_657 ?
O92_1 K6 K19B 118.5(2) 2_657 2_657 ?
O1_3 K6 K19B 125.2(2) . 2_657 ?
W21_1 K6 K19B 62.14(15) 2_657 2_657 ?
W24_1 K6 K19B 107.71(14) 2_657 2_657 ?
K16 K6 K19B 85.2(2) 2_657 2_657 ?
O14B_3 K7 O8_1 103.3(6) . 1_546 ?
O14B_3 K7 O92_1 95.2(6) . 2_657 ?
O8_1 K7 O92_1 76.51(18) 1_546 2_657 ?
O14B_3 K7 O84_1 87.8(6) . . ?
O8_1 K7 O84_1 103.95(19) 1_546 . ?
O92_1 K7 O84_1 176.8(2) 2_657 . ?
O14B_3 K7 O85_1 106.8(6) . . ?
O8_1 K7 O85_1 143.5(2) 1_546 . ?
O92_1 K7 O85_1 120.01(19) 2_657 . ?
O84_1 K7 O85_1 57.78(17) . . ?
O14B_3 K7 O14_3 46.3(13) . . ?
O8_1 K7 O14_3 60.7(12) 1_546 . ?
O92_1 K7 O14_3 100.8(12) 2_657 . ?
O84_1 K7 O14_3 82.1(12) . . ?
O85_1 K7 O14_3 134.5(12) . . ?
O14B_3 K7 O1_3 167.7(6) . 2_657 ?
O8_1 K7 O1_3 88.6(2) 1_546 2_657 ?
O92_1 K7 O1_3 84.31(19) 2_657 2_657 ?
O84_1 K7 O1_3 92.5(2) . 2_657 ?
O85_1 K7 O1_3 63.43(18) . 2_657 ?
O14_3 K7 O1_3 145.9(12) . 2_657 ?
O14B_3 K7 O90_1 83.9(6) . . ?
O8_1 K7 O90_1 149.44(19) 1_546 . ?
O92_1 K7 O90_1 73.25(17) 2_657 . ?
O84_1 K7 O90_1 106.00(18) . . ?
O85_1 K7 O90_1 55.42(17) . . ?
O14_3 K7 O90_1 129.7(12) . . ?
O1_3 K7 O90_1 84.21(19) 2_657 . ?
O8_1 K7 O28_3 132.2(7) 1_546 . ?
O92_1 K7 O28_3 111.2(7) 2_657 . ?
O84_1 K7 O28_3 71.0(7) . . ?
O85_1 K7 O28_3 75.4(7) . . ?
O14_3 K7 O28_3 71.7(14) . . ?
O1_3 K7 O28_3 138.0(7) 2_657 . ?
O90_1 K7 O28_3 65.1(7) . . ?
O14B_3 K7 W20_1 100.3(6) . . ?
O8_1 K7 W20_1 122.65(16) 1_546 . ?
O92_1 K7 W20_1 150.92(16) 2_657 . ?
O84_1 K7 W20_1 26.56(12) . . ?
O85_1 K7 W20_1 31.54(12) . . ?
O14_3 K7 W20_1 107.7(12) . . ?
O1_3 K7 W20_1 75.34(14) 2_657 . ?
O90_1 K7 W20_1 84.08(12) . . ?
O28_3 K7 W20_1 73.7(7) . . ?
O14B_3 K7 W19_1 97.1(6) . . ?
O8_1 K7 W19_1 158.21(17) 1_546 . ?
O92_1 K7 W19_1 94.38(14) 2_657 . ?
O84_1 K7 W19_1 84.09(13) . . ?
O85_1 K7 W19_1 29.41(12) . . ?
O14_3 K7 W19_1 141.1(12) . . ?
O1_3 K7 W19_1 70.68(13) 2_657 . ?
O90_1 K7 W19_1 26.15(12) . . ?
O28_3 K7 W19_1 69.4(7) . . ?
W20_1 K7 W19_1 59.54(4) . . ?
O14B_3 K7 K16 140.5(6) . . ?
O8_1 K7 K16 64.69(17) 1_546 . ?
O92_1 K7 K16 116.12(18) 2_657 . ?
O84_1 K7 K16 61.67(17) . . ?
O85_1 K7 K16 78.92(17) . . ?
O14_3 K7 K16 101.5(12) . . ?
O1_3 K7 K16 48.14(18) 2_657 . ?
O90_1 K7 K16 126.46(19) . . ?
O28_3 K7 K16 132.6(7) . . ?
W20_1 K7 K16 63.85(10) . . ?
W19_1 K7 K16 103.48(13) . . ?
O48_1 K8 O21_3 96.4(5) . . ?
O48_1 K8 O49_1 67.66(19) . . ?
O21_3 K8 O49_1 73.7(5) . . ?
O48_1 K8 O66_1 85.8(2) . 2_567 ?
O21_3 K8 O66_1 140.3(5) . 2_567 ?
O49_1 K8 O66_1 140.7(2) . 2_567 ?
O48_1 K8 O49_1 137.2(2) . 2_567 ?
O21_3 K8 O49_1 92.5(5) . 2_567 ?
O49_1 K8 O49_1 75.1(2) . 2_567 ?
O66_1 K8 O49_1 112.48(19) 2_567 2_567 ?
O48_1 K8 O55_1 138.8(2) . 2_567 ?
O21_3 K8 O55_1 123.5(5) . 2_567 ?
O49_1 K8 O55_1 128.99(19) . 2_567 ?
O66_1 K8 O55_1 57.63(18) 2_567 2_567 ?
O49_1 K8 O55_1 58.05(17) 2_567 2_567 ?
O48_1 K8 O11_3 69.4(3) . . ?
O21_3 K8 O11_3 139.2(6) . . ?
O49_1 K8 O11_3 65.5(3) . . ?
O66_1 K8 O11_3 78.5(4) 2_567 . ?
O49_1 K8 O11_3 76.7(3) 2_567 . ?
O55_1 K8 O11_3 83.9(3) 2_567 . ?
O48_1 K8 O13_3 69.8(3) . . ?
O21_3 K8 O13_3 76.5(6) . . ?
O49_1 K8 O13_3 123.8(3) . . ?
O66_1 K8 O13_3 67.2(3) 2_567 . ?
O49_1 K8 O13_3 152.5(4) 2_567 . ?
O55_1 K8 O13_3 107.2(3) 2_567 . ?
O11_3 K8 O13_3 127.6(5) . . ?
O48_1 K8 W13_1 146.56(18) . 2_567 ?
O21_3 K8 W13_1 109.9(5) . 2_567 ?
O49_1 K8 W13_1 99.70(14) . 2_567 ?
O66_1 K8 W13_1 86.60(14) 2_567 2_567 ?
O49_1 K8 W13_1 26.87(12) 2_567 2_567 ?
O55_1 K8 W13_1 31.25(12) 2_567 2_567 ?
O11_3 K8 W13_1 77.2(3) . 2_567 ?
O13_3 K8 W13_1 135.2(2) . 2_567 ?
O48_1 K8 W16_1 109.85(16) . 2_567 ?
O21_3 K8 W16_1 141.4(5) . 2_567 ?
O49_1 K8 W16_1 142.14(16) . 2_567 ?
O66_1 K8 W16_1 26.36(13) 2_567 2_567 ?
O49_1 K8 W16_1 87.05(13) 2_567 2_567 ?
O55_1 K8 W16_1 31.36(12) 2_567 2_567 ?
O11_3 K8 W16_1 78.1(3) . 2_567 ?
O13_3 K8 W16_1 86.4(2) . 2_567 ?
W13_1 K8 W16_1 60.58(4) 2_567 2_567 ?
O48_1 K8 K13 44.93(15) . 2_567 ?
O21_3 K8 K13 118.0(5) . 2_567 ?
O49_1 K8 K13 111.52(16) . 2_567 ?
O66_1 K8 K13 43.34(14) 2_567 2_567 ?
O49_1 K8 K13 149.49(17) 2_567 2_567 ?
O55_1 K8 K13 100.92(14) 2_567 2_567 ?
O11_3 K8 K13 79.5(3) . 2_567 ?
O13_3 K8 K13 48.4(4) . 2_567 ?
W13_1 K8 K13 128.06(9) 2_567 2_567 ?
W16_1 K8 K13 69.56(6) 2_567 2_567 ?
O48_1 K8 W12_1 15.68(14) . . ?
O21_3 K8 W12_1 80.8(5) . . ?
O49_1 K8 W12_1 62.06(13) . . ?
O66_1 K8 W12_1 98.47(14) 2_567 . ?
O49_1 K8 W12_1 136.85(15) 2_567 . ?
O55_1 K8 W12_1 154.08(15) 2_567 . ?
O11_3 K8 W12_1 81.1(2) . . ?
O13_3 K8 W12_1 66.9(3) . . ?
W13_1 K8 W12_1 156.28(9) 2_567 . ?
W16_1 K8 W12_1 123.85(7) 2_567 . ?
K13 K8 W12_1 55.55(6) 2_567 . ?
W26_1 K9 O44_1 115.5(2) . . ?
W26_1 K9 O23X_3 84.2(4) . . ?
O44_1 K9 O23X_3 160.1(4) . . ?
W26_1 K9 O37_1 41.4(2) . . ?
O44_1 K9 O37_1 102.65(19) . . ?
O23X_3 K9 O37_1 90.0(4) . . ?
W26_1 K9 O57_1 41.0(2) . . ?
O44_1 K9 O57_1 103.33(19) . . ?
O23X_3 K9 O57_1 93.6(4) . . ?
O37_1 K9 O57_1 80.98(18) . . ?
W26_1 K9 K12 151.9(2) . . ?
O44_1 K9 K12 92.60(16) . . ?
O23X_3 K9 K12 67.7(4) . . ?
O37_1 K9 K12 134.43(17) . . ?
O57_1 K9 K12 136.95(17) . . ?
W26_1 K9 O24Y_3 97.6(5) . . ?
O44_1 K9 O24Y_3 146.8(5) . . ?
O37_1 K9 O24Y_3 104.2(5) . . ?
O57_1 K9 O24Y_3 99.9(5) . . ?
K12 K9 O24Y_3 54.4(5) . . ?
W26_1 K9 O61_1 92.6(2) . . ?
O44_1 K9 O61_1 91.83(17) . . ?
O23X_3 K9 O61_1 90.3(4) . . ?
O37_1 K9 O61_1 133.59(18) . . ?
O57_1 K9 O61_1 52.70(16) . . ?
K12 K9 O61_1 87.60(15) . . ?
O24Y_3 K9 O61_1 83.6(5) . . ?
W26_1 K9 O54_1 84.3(2) . . ?
O44_1 K9 O54_1 52.43(16) . . ?
O23X_3 K9 O54_1 138.3(4) . . ?
O37_1 K9 O54_1 106.67(18) . . ?
O57_1 K9 O54_1 53.59(16) . . ?
K12 K9 O54_1 116.43(16) . . ?
O24Y_3 K9 O54_1 134.1(5) . . ?
O61_1 K9 O54_1 50.48(15) . . ?
W26_1 K9 O53_1 132.0(2) . . ?
O44_1 K9 O53_1 56.10(16) . . ?
O23X_3 K9 O53_1 113.8(4) . . ?
O37_1 K9 O53_1 155.59(19) . . ?
O57_1 K9 O53_1 91.91(17) . . ?
K12 K9 O53_1 64.35(14) . . ?
O24Y_3 K9 O53_1 100.0(5) . . ?
O61_1 K9 O53_1 46.23(14) . . ?
O54_1 K9 O53_1 52.09(15) . . ?
W26_1 K9 O39_1 84.0(2) . . ?
O44_1 K9 O39_1 51.92(16) . . ?
O23X_3 K9 O39_1 132.7(4) . . ?
O37_1 K9 O39_1 53.13(16) . . ?
O57_1 K9 O39_1 106.32(18) . . ?
K12 K9 O39_1 114.81(15) . . ?
O24Y_3 K9 O39_1 140.5(5) . . ?
O61_1 K9 O39_1 135.83(16) . . ?
O54_1 K9 O39_1 85.41(15) . . ?
O53_1 K9 O39_1 107.95(16) . . ?
W26_1 K9 O35_1 92.5(2) . . ?
O44_1 K9 O35_1 90.23(17) . . ?
O23X_3 K9 O35_1 85.5(4) . . ?
O37_1 K9 O35_1 52.10(16) . . ?
O57_1 K9 O35_1 133.04(18) . . ?
K12 K9 O35_1 85.69(15) . . ?
O24Y_3 K9 O35_1 91.0(5) . . ?
O61_1 K9 O35_1 173.07(17) . . ?
O54_1 K9 O35_1 134.86(16) . . ?
O53_1 K9 O35_1 131.12(17) . . ?
O39_1 K9 O35_1 49.54(14) . . ?
O15_3 K10 O29_1 141.3(4) . . ?
O15_3 K10 O33_3 98.4(6) . 2_667 ?
O29_1 K10 O33_3 115.8(5) . 2_667 ?
O15_3 K10 O18_1 84.3(4) . 2_676 ?
O29_1 K10 O18_1 62.50(19) . 2_676 ?
O33_3 K10 O18_1 176.2(5) 2_667 2_676 ?
O15_3 K10 K21 147.0(5) . 2_676 ?
O29_1 K10 K21 70.1(4) . 2_676 ?
O33_3 K10 K21 62.0(6) 2_667 2_676 ?
O18_1 K10 K21 114.3(3) 2_676 2_676 ?
O15_3 K10 O41_3 35.9(6) . . ?
O29_1 K10 O41_3 107.0(5) . . ?
O33_3 K10 O41_3 119.5(7) 2_667 . ?
O18_1 K10 O41_3 64.2(5) 2_676 . ?
K21 K10 O41_3 177.0(6) 2_676 . ?
O15_3 K10 O6_1 78.9(4) . 2_676 ?
O29_1 K10 O6_1 126.64(19) . 2_676 ?
O33_3 K10 O6_1 72.9(5) 2_667 2_676 ?
O18_1 K10 O6_1 105.18(18) 2_676 2_676 ?
K21 K10 O6_1 70.3(4) 2_676 2_676 ?
O41_3 K10 O6_1 112.5(5) . 2_676 ?
O15_3 K10 O46_1 71.1(4) . . ?
O29_1 K10 O46_1 106.20(18) . . ?
O33_3 K10 O46_1 65.2(5) 2_667 . ?
O18_1 K10 O46_1 118.3(2) 2_676 . ?
K21 K10 O46_1 116.6(3) 2_676 . ?
O41_3 K10 O46_1 63.1(5) . . ?
O6_1 K10 O46_1 122.94(18) 2_676 . ?
O15_3 K10 O42_1 115.1(4) . . ?
O29_1 K10 O42_1 54.62(17) . . ?
O33_3 K10 O42_1 85.2(5) 2_667 . ?
O18_1 K10 O42_1 96.05(18) 2_676 . ?
K21 K10 O42_1 90.7(4) 2_676 . ?
O41_3 K10 O42_1 86.9(5) . . ?
O6_1 K10 O42_1 155.9(2) 2_676 . ?
O46_1 K10 O42_1 52.02(16) . . ?
O15_3 K10 O9_1 75.4(4) . 2_676 ?
O29_1 K10 O9_1 97.15(18) . 2_676 ?
O33_3 K10 O9_1 125.1(5) 2_667 2_676 ?
O18_1 K10 O9_1 53.00(16) 2_676 2_676 ?
K21 K10 O9_1 93.9(4) 2_676 2_676 ?
O41_3 K10 O9_1 87.2(5) . 2_676 ?
O6_1 K10 O9_1 52.19(16) 2_676 2_676 ?
O46_1 K10 O9_1 146.27(19) . 2_676 ?
O42_1 K10 O9_1 147.53(18) . 2_676 ?
O15_3 K10 W9_1 128.9(3) . . ?
O29_1 K10 W9_1 24.78(12) . . ?
O33_3 K10 W9_1 108.3(5) 2_667 . ?
O18_1 K10 W9_1 71.61(13) 2_676 . ?
K21 K10 W9_1 83.8(4) 2_676 . ?
O41_3 K10 W9_1 93.2(5) . . ?
O6_1 K10 W9_1 150.06(15) 2_676 . ?
O46_1 K10 W9_1 81.63(12) . . ?
O42_1 K10 W9_1 31.12(11) . . ?
O9_1 K10 W9_1 117.68(13) 2_676 . ?
O15_3 K10 W5_1 86.9(3) . 2_676 ?
O29_1 K10 W5_1 71.45(14) . 2_676 ?
O33_3 K10 W5_1 152.2(5) 2_667 2_676 ?
O18_1 K10 W5_1 24.82(12) 2_676 2_676 ?
K21 K10 W5_1 99.5(3) 2_676 2_676 ?
O41_3 K10 W5_1 80.0(5) . 2_676 ?
O6_1 K10 W5_1 81.52(13) 2_676 2_676 ?
O46_1 K10 W5_1 141.01(16) . 2_676 ?
O42_1 K10 W5_1 117.29(14) . 2_676 ?
O9_1 K10 W5_1 30.29(11) 2_676 2_676 ?
W9_1 K10 W5_1 88.52(6) . 2_676 ?
K19B K11 O51_1 63.7(3) 2_667 . ?
K19B K11 O10_3 125.3(4) 2_667 . ?
O51_1 K11 O10_3 75.4(3) . . ?
K19B K11 O15_3 98.1(4) 2_667 . ?
O51_1 K11 O15_3 135.4(4) . . ?
O10_3 K11 O15_3 86.1(5) . . ?
K19B K11 O82_1 59.6(2) 2_667 2_667 ?
O51_1 K11 O82_1 116.4(2) . 2_667 ?
O10_3 K11 O82_1 165.8(4) . 2_667 ?
O15_3 K11 O82_1 79.8(3) . 2_667 ?
K19B K11 O68_1 108.3(3) 2_667 2_667 ?
O51_1 K11 O68_1 69.18(18) . 2_667 ?
O10_3 K11 O68_1 87.7(4) . 2_667 ?
O15_3 K11 O68_1 151.2(4) . 2_667 ?
O82_1 K11 O68_1 103.66(19) 2_667 2_667 ?
K19B K11 O46_1 56.8(2) 2_667 . ?
O51_1 K11 O46_1 64.37(18) . . ?
O10_3 K11 O46_1 73.8(4) . . ?
O15_3 K11 O46_1 71.7(3) . . ?
O82_1 K11 O46_1 103.3(2) 2_667 . ?
O68_1 K11 O46_1 132.89(19) 2_667 . ?
K19B K11 K18 144.4(3) 2_667 2_667 ?
O51_1 K11 K18 145.9(2) . 2_667 ?
O10_3 K11 K18 88.7(4) . 2_667 ?
O15_3 K11 K18 71.4(4) . 2_667 ?
O82_1 K11 K18 84.9(2) 2_667 2_667 ?
O68_1 K11 K18 80.4(2) 2_667 2_667 ?
O46_1 K11 K18 139.9(2) . 2_667 ?
K19B K11 O70_1 96.7(2) 2_667 2_667 ?
O51_1 K11 O70_1 109.73(19) . 2_667 ?
O10_3 K11 O70_1 131.7(4) . 2_667 ?
O15_3 K11 O70_1 112.8(3) . 2_667 ?
O82_1 K11 O70_1 54.18(17) 2_667 2_667 ?
O68_1 K11 O70_1 53.98(16) 2_667 2_667 ?
O46_1 K11 O70_1 153.3(2) . 2_667 ?
K18 K11 O70_1 59.7(2) 2_667 2_667 ?
K19B K11 O41_3 107.5(5) 2_667 . ?
O51_1 K11 O41_3 112.3(4) . . ?
O10_3 K11 O41_3 56.3(6) . . ?
O15_3 K11 O41_3 31.0(5) . . ?
O82_1 K11 O41_3 110.1(4) 2_667 . ?
O68_1 K11 O41_3 139.7(5) 2_667 . ?
O46_1 K11 O41_3 58.9(4) . . ?
K18 K11 O41_3 81.3(5) 2_667 . ?
O70_1 K11 O41_3 137.5(4) 2_667 . ?
O51_1 K11 K19A 59.6(4) . 2_667 ?
O10_3 K11 K19A 120.1(5) . 2_667 ?
O15_3 K11 K19A 98.9(4) . 2_667 ?
O82_1 K11 K19A 64.8(4) 2_667 2_667 ?
O68_1 K11 K19A 108.4(3) 2_667 2_667 ?
O46_1 K11 K19A 52.7(3) . 2_667 ?
K18 K11 K19A 149.5(4) 2_667 2_667 ?
O70_1 K11 K19A 101.1(3) 2_667 2_667 ?
O41_3 K11 K19A 105.5(5) . 2_667 ?
K19B K11 W21_1 76.8(2) 2_667 2_667 ?
O51_1 K11 W21_1 118.60(16) . 2_667 ?
O10_3 K11 W21_1 157.8(4) . 2_667 ?
O15_3 K11 W21_1 93.1(3) . 2_667 ?
O82_1 K11 W21_1 24.07(12) 2_667 2_667 ?
O68_1 K11 W21_1 82.32(13) 2_667 2_667 ?
O46_1 K11 W21_1 126.92(16) . 2_667 ?
K18 K11 W21_1 70.16(19) 2_667 2_667 ?
O70_1 K11 W21_1 30.28(11) 2_667 2_667 ?
O41_3 K11 W21_1 123.8(4) . 2_667 ?
K19A K11 W21_1 81.9(4) 2_667 2_667 ?
W25_1 K12 O45_1 113.22(19) . . ?
O24Y_3 K12 O45_1 158.6(6) . . ?
W25_1 K12 O38_1 41.17(14) . . ?
O24Y_3 K12 O38_1 97.6(5) . . ?
O45_1 K12 O38_1 101.2(2) . . ?
W25_1 K12 O58_1 41.33(14) . . ?
O24Y_3 K12 O58_1 89.4(6) . . ?
O45_1 K12 O58_1 103.2(2) . . ?
O38_1 K12 O58_1 81.5(2) . . ?
W25_1 K12 K9 155.46(18) . . ?
O24Y_3 K12 K9 67.8(5) . . ?
O45_1 K12 K9 91.32(17) . . ?
O38_1 K12 K9 137.3(2) . . ?
O58_1 K12 K9 135.2(2) . . ?
W25_1 K12 OC_1 37.2(4) . . ?
O45_1 K12 OC_1 150.5(5) . . ?
O38_1 K12 OC_1 57.9(5) . . ?
O58_1 K12 OC_1 56.3(5) . . ?
K9 K12 OC_1 118.2(5) . . ?
W25_1 K12 OB_1 47.4(4) . . ?
O45_1 K12 OB_1 65.9(5) . . ?
O38_1 K12 OB_1 53.7(5) . . ?
O58_1 K12 OB_1 55.9(5) . . ?
K9 K12 OB_1 157.2(5) . . ?
OC_1 K12 OB_1 84.6(6) . . ?
W25_1 K12 O23X_3 100.7(4) . . ?
O45_1 K12 O23X_3 146.0(4) . . ?
O38_1 K12 O23X_3 103.1(4) . . ?
O58_1 K12 O23X_3 103.4(4) . . ?
K9 K12 O23X_3 54.8(4) . . ?
OC_1 K12 O23X_3 63.5(6) . . ?
OB_1 K12 O23X_3 148.0(6) . . ?
W25_1 K12 O52_1 82.64(16) . . ?
O24Y_3 K12 O52_1 130.6(5) . . ?
O45_1 K12 O52_1 52.63(17) . . ?
O38_1 K12 O52_1 105.7(2) . . ?
O58_1 K12 O52_1 53.19(18) . . ?
K9 K12 O52_1 114.20(17) . . ?
OC_1 K12 O52_1 109.3(5) . . ?
OB_1 K12 O52_1 52.3(5) . . ?
O23X_3 K12 O52_1 138.5(4) . . ?
W25_1 K12 O34_1 92.48(16) . . ?
O24Y_3 K12 O34_1 93.8(5) . . ?
O45_1 K12 O34_1 89.92(19) . . ?
O38_1 K12 O34_1 52.14(17) . . ?
O58_1 K12 O34_1 133.6(2) . . ?
K9 K12 O34_1 87.66(16) . . ?
OC_1 K12 O34_1 91.5(5) . . ?
OB_1 K12 O34_1 92.3(5) . . ?
O23X_3 K12 O34_1 86.7(4) . . ?
O52_1 K12 O34_1 134.73(19) . . ?
W25_1 K12 O60_1 93.16(16) . . ?
O24Y_3 K12 O60_1 82.7(5) . . ?
O45_1 K12 O60_1 91.28(19) . . ?
O38_1 K12 O60_1 134.0(2) . . ?
O58_1 K12 O60_1 52.44(17) . . ?
K9 K12 O60_1 85.66(15) . . ?
OC_1 K12 O60_1 90.8(5) . . ?
OB_1 K12 O60_1 94.3(5) . . ?
O23X_3 K12 O60_1 88.6(4) . . ?
O52_1 K12 O60_1 49.95(15) . . ?
O34_1 K12 O60_1 173.2(2) . . ?
O25A K13 O66_1 75.5(10) 2_567 . ?
O35B_3 K13 O66_1 90.9(5) . . ?
O25A K13 O48_1 71.3(9) 2_567 2_567 ?
O35B_3 K13 O48_1 164.3(6) . 2_567 ?
O66_1 K13 O48_1 82.5(2) . 2_567 ?
O25A K13 O35A_3 107.7(11) 2_567 . ?
O66_1 K13 O35A_3 76.0(7) . . ?
O48_1 K13 O35A_3 157.8(7) 2_567 . ?
O25A K13 O27_1 125.8(10) 2_567 2_567 ?
O35B_3 K13 O27_1 82.2(5) . 2_567 ?
O66_1 K13 O27_1 157.8(3) . 2_567 ?
O48_1 K13 O27_1 109.0(2) 2_567 2_567 ?
O35A_3 K13 O27_1 89.8(6) . 2_567 ?
O25A K13 O43_1 94.9(10) 2_567 2_567 ?
O35B_3 K13 O43_1 132.0(5) . 2_567 ?
O66_1 K13 O43_1 136.8(2) . 2_567 ?
O48_1 K13 O43_1 54.95(18) 2_567 2_567 ?
O35A_3 K13 O43_1 145.0(7) . 2_567 ?
O27_1 K13 O43_1 55.23(18) 2_567 2_567 ?
O25A K13 O13_3 125.7(10) 2_567 2_567 ?
O35B_3 K13 O13_3 123.7(6) . 2_567 ?
O66_1 K13 O13_3 66.6(3) . 2_567 ?
O48_1 K13 O13_3 66.5(3) 2_567 2_567 ?
O35A_3 K13 O13_3 99.5(7) . 2_567 ?
O27_1 K13 O13_3 99.7(3) 2_567 2_567 ?
O43_1 K13 O13_3 87.8(3) 2_567 2_567 ?
O25A K13 O45_3 172.6(11) 2_567 2_667 ?
O35B_3 K13 O45_3 84.7(8) . 2_667 ?
O66_1 K13 O45_3 97.3(6) . 2_667 ?
O48_1 K13 O45_3 110.1(6) 2_567 2_667 ?
O35A_3 K13 O45_3 68.1(9) . 2_667 ?
O27_1 K13 O45_3 61.1(6) 2_567 2_667 ?
O43_1 K13 O45_3 91.7(6) 2_567 2_667 ?
O13_3 K13 O45_3 51.1(7) 2_567 2_667 ?
O35B_3 K13 O25B 90.0(7) . 2_567 ?
O66_1 K13 O25B 58.1(5) . 2_567 ?
O48_1 K13 O25B 74.4(5) 2_567 2_567 ?
O27_1 K13 O25B 142.4(5) 2_567 2_567 ?
O43_1 K13 O25B 109.8(5) 2_567 2_567 ?
O13_3 K13 O25B 114.9(5) 2_567 2_567 ?
O45_3 K13 O25B 154.9(8) 2_667 2_567 ?
O35B_3 K13 K25B 103.7(7) . 2_567 ?
O66_1 K13 K25B 115.7(5) . 2_567 ?
O48_1 K13 K25B 67.1(5) 2_567 2_567 ?
O27_1 K13 K25B 86.6(5) 2_567 2_567 ?
O43_1 K13 K25B 57.6(5) 2_567 2_567 ?
O13_3 K13 K25B 132.6(5) 2_567 2_567 ?
O45_3 K13 K25B 145.5(8) 2_667 2_567 ?
O25B K13 K25B 59.6(7) 2_567 2_567 ?
O25A K13 W12_1 84.7(9) 2_567 2_567 ?
O35B_3 K13 W12_1 160.9(5) . 2_567 ?
O66_1 K13 W12_1 106.86(17) . 2_567 ?
O48_1 K13 W12_1 25.41(13) 2_567 2_567 ?
O35A_3 K13 W12_1 167.5(7) . 2_567 ?
O27_1 K13 W12_1 83.61(15) 2_567 2_567 ?
O43_1 K13 W12_1 30.00(11) 2_567 2_567 ?
O13_3 K13 W12_1 71.4(2) 2_567 2_567 ?
O45_3 K13 W12_1 99.5(6) 2_667 2_567 ?
O25B K13 W12_1 93.5(5) 2_567 2_567 ?
K25B K13 W12_1 62.6(5) 2_567 2_567 ?
O32_3 K14 O22_3 91.8(8) . . ?
O32_3 K14 O62_1 153.4(7) . . ?
O22_3 K14 O62_1 88.1(6) . . ?
O32_3 K14 K20 102.9(7) . 1_655 ?
O22_3 K14 K20 88.2(6) . 1_655 ?
O62_1 K14 K20 103.7(4) . 1_655 ?
O32_3 K14 O10_3 76.1(7) . . ?
O22_3 K14 O10_3 114.9(6) . . ?
O62_1 K14 O10_3 79.8(3) . . ?
K20 K14 O10_3 156.8(5) 1_655 . ?
O32_3 K14 O7_3 100.2(7) . . ?
O22_3 K14 O7_3 168.0(6) . . ?
O62_1 K14 O7_3 81.3(3) . . ?
K20 K14 O7_3 88.9(4) 1_655 . ?
O10_3 K14 O7_3 68.8(5) . . ?
O32_3 K14 O22B_3 103.3(9) . . ?
O62_1 K14 O22B_3 76.8(6) . . ?
K20 K14 O22B_3 87.9(7) 1_655 . ?
O10_3 K14 O22B_3 115.1(7) . . ?
O7_3 K14 O22B_3 156.3(7) . . ?
O32_3 K14 K23 95.8(7) . . ?
O22_3 K14 K23 134.6(6) . . ?
O62_1 K14 K23 103.2(3) . . ?
K20 K14 K23 46.4(4) 1_655 . ?
O10_3 K14 K23 110.4(5) . . ?
O7_3 K14 K23 44.4(3) . . ?
O22B_3 K14 K23 133.6(7) . . ?
O32_3 K14 K18 39.0(7) . 2_667 ?
O22_3 K14 K18 65.2(5) . 2_667 ?
O62_1 K14 K18 119.4(3) . 2_667 ?
K20 K14 K18 126.8(3) 1_655 2_667 ?
O10_3 K14 K18 66.7(3) . 2_667 ?
O7_3 K14 K18 125.2(4) . 2_667 ?
O22B_3 K14 K18 74.4(6) . 2_667 ?
K23 K14 K18 134.8(3) . 2_667 ?
O32_3 K14 K4 126.3(7) . . ?
O22_3 K14 K4 52.0(5) . . ?
O62_1 K14 K4 39.19(16) . . ?
K20 K14 K4 112.3(4) 1_655 . ?
O10_3 K14 K4 85.1(4) . . ?
O7_3 K14 K4 119.0(3) . . ?
O22B_3 K14 K4 42.4(6) . . ?
K23 K14 K4 137.8(3) . . ?
K18 K14 K4 87.34(17) 2_667 . ?
O32_3 K14 K11 65.1(7) . . ?
O22_3 K14 K11 84.9(5) . . ?
O62_1 K14 K11 88.42(19) . . ?
K20 K14 K11 165.9(3) 1_655 . ?
O10_3 K14 K11 31.9(3) . . ?
O7_3 K14 K11 100.3(3) . . ?
O22B_3 K14 K11 87.8(6) . . ?
K23 K14 K11 138.4(3) . . ?
K18 K14 K11 39.10(15) 2_667 . ?
K4 K14 K11 72.64(10) . . ?
O32_3 K14 K19 33.9(7) . . ?
O22_3 K14 K19 120.4(6) . . ?
O62_1 K14 K19 128.2(4) . . ?
K20 K14 K19 118.2(5) 1_655 . ?
O10_3 K14 K19 49.8(5) . . ?
O7_3 K14 K19 71.1(3) . . ?
O22B_3 K14 K19 130.4(7) . . ?
K23 K14 K19 86.7(4) . . ?
K18 K14 K19 56.1(3) 2_667 . ?
K4 K14 K19 128.8(3) . . ?
K11 K14 K19 56.3(3) . . ?
O23_3 K15 O27A_3 90.1(7) 1_564 2_576 ?
O23B_3 K15 O36_3 162.0(12) 1_564 . ?
O23_3 K15 O36_3 170.4(8) 1_564 . ?
O27A_3 K15 O36_3 99.2(8) 2_576 . ?
O23B_3 K15 O21_1 90.2(11) 1_564 . ?
O23_3 K15 O21_1 81.8(5) 1_564 . ?
O27A_3 K15 O21_1 73.4(5) 2_576 . ?
O36_3 K15 O21_1 98.6(6) . . ?
O23B_3 K15 O8_1 72.8(11) 1_564 . ?
O23_3 K15 O8_1 81.4(5) 1_564 . ?
O27A_3 K15 O8_1 170.8(6) 2_576 . ?
O36_3 K15 O8_1 89.5(6) . . ?
O21_1 K15 O8_1 108.5(3) . . ?
O23B_3 K15 O14_3 91.7(16) 1_564 1_564 ?
O23_3 K15 O14_3 101.5(13) 1_564 1_564 ?
O27A_3 K15 O14_3 121.8(13) 2_576 1_564 ?
O36_3 K15 O14_3 75.6(13) . 1_564 ?
O21_1 K15 O14_3 164.1(12) . 1_564 ?
O8_1 K15 O14_3 57.3(12) . 1_564 ?
O23B_3 K15 O10_1 71.6(11) 1_564 . ?
O23_3 K15 O10_1 71.4(6) 1_564 . ?
O27A_3 K15 O10_1 126.1(6) 2_576 . ?
O36_3 K15 O10_1 100.9(6) . . ?
O21_1 K15 O10_1 54.5(2) . . ?
O8_1 K15 O10_1 54.2(2) . . ?
O14_3 K15 O10_1 111.5(12) 1_564 . ?
O23B_3 K15 O44_3 90.4(12) 1_564 1_564 ?
O23_3 K15 O44_3 94.4(8) 1_564 1_564 ?
O27A_3 K15 O44_3 74.7(8) 2_576 1_564 ?
O36_3 K15 O44_3 90.4(8) . 1_564 ?
O21_1 K15 O44_3 147.8(7) . 1_564 ?
O8_1 K15 O44_3 102.4(7) . 1_564 ?
O14_3 K15 O44_3 47.9(13) 1_564 1_564 ?
O10_1 K15 O44_3 153.4(7) . 1_564 ?
O23B_3 K15 W2_1 76.4(11) 1_564 . ?
O23_3 K15 W2_1 81.4(5) 1_564 . ?
O27A_3 K15 W2_1 156.0(6) 2_576 . ?
O36_3 K15 W2_1 89.1(5) . . ?
O21_1 K15 W2_1 83.2(2) . . ?
O8_1 K15 W2_1 25.69(13) . . ?
O14_3 K15 W2_1 82.0(12) 1_564 . ?
O10_1 K15 W2_1 29.94(13) . . ?
O44_3 K15 W2_1 128.0(6) 1_564 . ?
O23B_3 K15 W6_1 86.8(11) 1_564 . ?
O23_3 K15 W6_1 81.7(5) 1_564 . ?
O27A_3 K15 W6_1 98.3(5) 2_576 . ?
O36_3 K15 W6_1 94.6(6) . . ?
O21_1 K15 W6_1 24.94(14) . . ?
O8_1 K15 W6_1 83.9(2) . . ?
O14_3 K15 W6_1 139.5(12) 1_564 . ?
O10_1 K15 W6_1 30.87(13) . . ?
O44_3 K15 W6_1 172.0(6) 1_564 . ?
W2_1 K15 W6_1 58.39(10) . . ?
O23B_3 K15 K17 115.5(11) 1_564 . ?
O23_3 K15 K17 105.1(5) 1_564 . ?
O27A_3 K15 K17 39.3(5) 2_576 . ?
O36_3 K15 K17 81.1(6) . . ?
O21_1 K15 K17 43.0(2) . . ?
O8_1 K15 K17 146.8(3) . . ?
O14_3 K15 K17 146.4(12) 1_564 . ?
O10_1 K15 K17 96.3(2) . . ?
O44_3 K15 K17 109.4(6) 1_564 . ?
W2_1 K15 K17 121.8(2) . . ?
W6_1 K15 K17 65.42(17) . . ?
O31_3 K16 O83_1 136.2(6) 2_667 . ?
O31_3 K16 O23_3 45.0(7) 2_667 . ?
O83_1 K16 O23_3 114.5(6) . . ?
O31_3 K16 O7_1 91.0(6) 2_667 1_546 ?
O83_1 K16 O7_1 132.7(3) . 1_546 ?
O23_3 K16 O7_1 98.0(5) . 1_546 ?
O31_3 K16 O15_3 55.9(7) 2_667 2_667 ?
O83_1 K16 O15_3 105.1(4) . 2_667 ?
O23_3 K16 O15_3 97.5(6) . 2_667 ?
O7_1 K16 O15_3 103.4(4) 1_546 2_667 ?
O31_3 K16 O1_3 155.0(6) 2_667 2_657 ?
O83_1 K16 O1_3 68.8(2) . 2_657 ?
O23_3 K16 O1_3 134.8(6) . 2_657 ?
O7_1 K16 O1_3 64.0(2) 1_546 2_657 ?
O15_3 K16 O1_3 126.1(5) 2_667 2_657 ?
O31_3 K16 K18 74.9(6) 2_667 . ?
O83_1 K16 K18 61.4(2) . . ?
O23_3 K16 K18 74.4(5) . . ?
O7_1 K16 K18 165.6(3) 1_546 . ?
O15_3 K16 K18 66.3(4) 2_667 . ?
O1_3 K16 K18 129.9(3) 2_657 . ?
O31_3 K16 O23B_3 57.9(8) 2_667 . ?
O83_1 K16 O23B_3 116.6(6) . . ?
O7_1 K16 O23B_3 84.6(5) 1_546 . ?
O15_3 K16 O23B_3 113.3(6) 2_667 . ?
O1_3 K16 O23B_3 116.8(6) 2_657 . ?
K18 K16 O23B_3 90.4(6) . . ?
O31_3 K16 K7 128.5(7) 2_667 . ?
O83_1 K16 K7 74.1(2) . . ?
O23_3 K16 K7 87.8(5) . . ?
O7_1 K16 K7 74.0(2) 1_546 . ?
O15_3 K16 K7 174.4(4) 2_667 . ?
O1_3 K16 K7 48.30(19) 2_657 . ?
K18 K16 K7 117.2(3) . . ?
O23B_3 K16 K7 71.6(5) . . ?
O31_3 K16 W1_1 85.7(6) 2_667 1_546 ?
O83_1 K16 W1_1 132.9(3) . 1_546 ?
O23_3 K16 W1_1 111.2(5) . 1_546 ?
O7_1 K16 W1_1 26.21(14) 1_546 1_546 ?
O15_3 K16 W1_1 79.1(4) 2_667 1_546 ?
O1_3 K16 W1_1 71.51(18) 2_657 1_546 ?
K18 K16 W1_1 145.4(3) . 1_546 ?
O23B_3 K16 W1_1 103.3(5) . 1_546 ?
K7 K16 W1_1 97.31(15) . 1_546 ?
O31_3 K16 W2_1 83.3(6) 2_667 1_546 ?
O83_1 K16 W2_1 135.1(3) . 1_546 ?
O23_3 K16 W2_1 75.6(5) . 1_546 ?
O7_1 K16 W2_1 25.24(15) 1_546 1_546 ?
O15_3 K16 W2_1 117.2(4) 2_667 1_546 ?
O1_3 K16 W2_1 74.32(19) 2_657 1_546 ?
K18 K16 W2_1 149.9(3) . 1_546 ?
O23B_3 K16 W2_1 60.2(5) . 1_546 ?
K7 K16 W2_1 62.28(13) . 1_546 ?
W1_1 K16 W2_1 49.54(7) 1_546 1_546 ?
O31_3 K16 W20_1 131.9(6) 2_667 . ?
O83_1 K16 W20_1 24.86(15) . . ?
O23_3 K16 W20_1 95.5(5) . . ?
O7_1 K16 W20_1 126.6(3) 1_546 . ?
O15_3 K16 W20_1 125.6(4) 2_667 . ?
O1_3 K16 W20_1 69.99(18) 2_657 . ?
K18 K16 W20_1 67.1(2) . . ?
O23B_3 K16 W20_1 93.3(5) . . ?
K7 K16 W20_1 55.20(11) . . ?
W1_1 K16 W20_1 141.49(17) 1_546 . ?
W2_1 K16 W20_1 117.1(2) 1_546 . ?
O34A_3 K17 K17 76.2(13) . 2_576 ?
O34A_3 K17 O34A_3 105.1(14) . 2_576 ?
K17 K17 O34A_3 28.9(6) 2_576 2_576 ?
K17 K17 O27A_3 64.2(6) 2_576 2_576 ?
K17 K17 O27A_3 62.7(6) 2_576 . ?
O27A_3 K17 O27A_3 127.0(6) 2_576 . ?
O34A_3 K17 O21_1 93.3(12) . 2_576 ?
K17 K17 O21_1 65.7(3) 2_576 2_576 ?
O34A_3 K17 O21_1 64.1(6) 2_576 2_576 ?
O27A_3 K17 O21_1 87.3(5) 2_576 2_576 ?
O27A_3 K17 O21_1 71.5(5) . 2_576 ?
O34A_3 K17 O21_1 74.9(12) . . ?
K17 K17 O21_1 63.0(4) 2_576 . ?
O34A_3 K17 O21_1 71.3(6) 2_576 . ?
O27A_3 K17 O21_1 71.1(5) 2_576 . ?
O27A_3 K17 O21_1 85.3(6) . . ?
O21_1 K17 O21_1 128.8(4) 2_576 . ?
O34A_3 K17 O38_3 99.5(14) . 1_455 ?
K17 K17 O38_3 130.2(7) 2_576 1_455 ?
O34A_3 K17 O38_3 124.0(8) 2_576 1_455 ?
O27A_3 K17 O38_3 119.8(8) 2_576 1_455 ?
O27A_3 K17 O38_3 94.7(8) . 1_455 ?
O21_1 K17 O38_3 65.0(5) 2_576 1_455 ?
O21_1 K17 O38_3 164.8(6) . 1_455 ?
O34A_3 K17 O17_3 74.6(13) . . ?
K17 K17 O17_3 130.3(6) 2_576 . ?
O34A_3 K17 O17_3 140.9(7) 2_576 . ?
O27A_3 K17 O17_3 117.6(6) 2_576 . ?
O27A_3 K17 O17_3 96.7(6) . . ?
O21_1 K17 O17_3 153.9(5) 2_576 . ?
O21_1 K17 O17_3 71.0(3) . . ?
O38_3 K17 O17_3 93.9(6) 1_455 . ?
O34A_3 K17 K15 117.2(13) . . ?
K17 K17 K15 76.2(4) 2_576 . ?
O34A_3 K17 K15 62.3(6) 2_576 . ?
O27A_3 K17 K15 37.3(5) 2_576 . ?
O27A_3 K17 K15 125.0(6) . . ?
O21_1 K17 K15 123.2(3) 2_576 . ?
O21_1 K17 K15 42.29(19) . . ?
O38_3 K17 K15 140.3(7) 1_455 . ?
O17_3 K17 K15 82.7(3) . . ?
O34A_3 K17 K15 54.6(12) . 2_576 ?
K17 K17 K15 70.4(4) 2_576 2_576 ?
O34A_3 K17 K15 87.4(6) 2_576 2_576 ?
O27A_3 K17 K15 121.7(6) 2_576 2_576 ?
O27A_3 K17 K15 35.3(5) . 2_576 ?
O21_1 K17 K15 40.14(19) 2_576 2_576 ?
O21_1 K17 K15 117.4(3) . 2_576 ?
O38_3 K17 K15 67.6(6) 1_455 2_576 ?
O17_3 K17 K15 119.4(4) . 2_576 ?
K15 K17 K15 146.5(3) . 2_576 ?
O34A_3 K17 K19 112.9(13) . 1_455 ?
K17 K17 K19 139.7(5) 2_576 1_455 ?
O34A_3 K17 K19 124.4(7) 2_576 1_455 ?
O27A_3 K17 K19 109.3(6) 2_576 1_455 ?
O27A_3 K17 K19 110.5(6) . 1_455 ?
O21_1 K17 K19 74.5(4) 2_576 1_455 ?
O21_1 K17 K19 156.2(4) . 1_455 ?
O38_3 K17 K19 16.1(6) 1_455 1_455 ?
O17_3 K17 K19 88.9(5) . 1_455 ?
K15 K17 K19 124.5(3) . 1_455 ?
K15 K17 K19 83.4(3) 2_576 1_455 ?
O32_3 K18 O67_1 110.7(7) 2_667 . ?
O32_3 K18 O35A_3 81.9(9) 2_667 . ?
O67_1 K18 O35A_3 101.0(7) . . ?
O32_3 K18 K11 97.8(7) 2_667 2_667 ?
O67_1 K18 K11 93.9(3) . 2_667 ?
O35A_3 K18 K11 164.2(7) . 2_667 ?
O32_3 K18 O70_1 149.2(8) 2_667 . ?
O67_1 K18 O70_1 53.2(2) . . ?
O35A_3 K18 O70_1 124.3(7) . . ?
K11 K18 O70_1 61.7(2) 2_667 . ?
O32_3 K18 O83_1 158.1(7) 2_667 . ?
O67_1 K18 O83_1 89.4(3) . . ?
O35A_3 K18 O83_1 85.9(7) . . ?
K11 K18 O83_1 89.0(3) 2_667 . ?
O70_1 K18 O83_1 51.1(2) . . ?
O32_3 K18 O69_1 138.3(7) 2_667 . ?
O67_1 K18 O69_1 51.7(2) . . ?
O35A_3 K18 O69_1 68.1(6) . . ?
K11 K18 O69_1 118.8(3) 2_667 . ?
O70_1 K18 O69_1 57.3(2) . . ?
O83_1 K18 O69_1 49.6(2) . . ?
O32_3 K18 K16 108.3(7) 2_667 . ?
O67_1 K18 K16 139.7(4) . . ?
O35A_3 K18 K16 74.8(7) . . ?
K11 K18 K16 90.4(3) 2_667 . ?
O70_1 K18 K16 95.3(3) . . ?
O83_1 K18 K16 50.6(2) . . ?
O69_1 K18 K16 91.6(3) . . ?
O32_3 K18 O15_3 81.6(7) 2_667 2_667 ?
O67_1 K18 O15_3 144.6(4) . 2_667 ?
O35A_3 K18 O15_3 113.8(7) . 2_667 ?
K11 K18 O15_3 50.9(3) 2_667 2_667 ?
O70_1 K18 O15_3 99.1(4) . 2_667 ?
O83_1 K18 O15_3 86.9(4) . 2_667 ?
O69_1 K18 O15_3 136.5(4) . 2_667 ?
K16 K18 O15_3 51.5(3) . 2_667 ?
O32_3 K18 W17_1 124.1(7) 2_667 . ?
O67_1 K18 W17_1 29.46(14) . . ?
O35A_3 K18 W17_1 126.2(7) . . ?
K11 K18 W17_1 66.94(18) 2_667 . ?
O70_1 K18 W17_1 29.09(13) . . ?
O83_1 K18 W17_1 77.8(2) . . ?
O69_1 K18 W17_1 62.23(18) . . ?
K16 K18 W17_1 124.4(3) . . ?
O15_3 K18 W17_1 116.0(4) 2_667 . ?
O32_3 K18 W16_1 117.6(7) 2_667 . ?
O67_1 K18 W16_1 27.98(14) . . ?
O35A_3 K18 W16_1 75.6(6) . . ?
K11 K18 W16_1 117.7(3) 2_667 . ?
O70_1 K18 W16_1 62.40(19) . . ?
O83_1 K18 W16_1 76.3(2) . . ?
O69_1 K18 W16_1 28.53(13) . . ?
K16 K18 W16_1 119.9(3) . . ?
O15_3 K18 W16_1 160.3(4) 2_667 . ?
W17_1 K18 W16_1 50.87(11) . . ?
O32_3 K18 W21_1 161.0(7) 2_667 . ?
O67_1 K18 W21_1 78.8(2) . . ?
O35A_3 K18 W21_1 113.2(6) . . ?
K11 K18 W21_1 64.37(18) 2_667 . ?
O70_1 K18 W21_1 28.14(14) . . ?
O83_1 K18 W21_1 28.00(13) . . ?
O69_1 K18 W21_1 60.62(18) . . ?
K16 K18 W21_1 67.2(2) . . ?
O15_3 K18 W21_1 81.7(3) 2_667 . ?
W17_1 K18 W21_1 57.22(12) . . ?
W16_1 K18 W21_1 78.71(16) . . ?
O41_3 K19 O26_3 127.9(19) . . ?
O41_3 K19 O31_3 103.2(15) . . ?
O26_3 K19 O31_3 119.0(14) . . ?
O41_3 K19 O38_3 148.9(15) . . ?
O26_3 K19 O38_3 74.1(12) . . ?
O31_3 K19 O38_3 47.3(10) . . ?
O41_3 K19 O15_3 39.9(11) . . ?
O26_3 K19 O15_3 150.6(14) . . ?
O31_3 K19 O15_3 63.4(9) . . ?
O38_3 K19 O15_3 109.7(10) . . ?
O41_3 K19 O36_1 79.1(13) . . ?
O26_3 K19 O36_1 65.7(8) . . ?
O31_3 K19 O36_1 168.5(14) . . ?
O38_3 K19 O36_1 131.9(12) . . ?
O15_3 K19 O36_1 118.4(11) . . ?
O41_3 K19 O18_1 79.0(12) . 2_676 ?
O26_3 K19 O18_1 124.3(10) . 2_676 ?
O31_3 K19 O18_1 92.9(10) . 2_676 ?
O38_3 K19 O18_1 108.0(12) . 2_676 ?
O15_3 K19 O18_1 83.2(7) . 2_676 ?
O36_1 K19 O18_1 76.4(5) . 2_676 ?
O41_3 K19 O32_3 99.1(16) . . ?
O26_3 K19 O32_3 64.0(10) . . ?
O31_3 K19 O32_3 78.6(10) . . ?
O38_3 K19 O32_3 69.0(10) . . ?
O15_3 K19 O32_3 89.5(9) . . ?
O36_1 K19 O32_3 112.3(10) . . ?
O18_1 K19 O32_3 170.7(9) 2_676 . ?
O41_3 K19 O19_1 120.7(14) . 2_676 ?
O26_3 K19 O19_1 108.1(12) . 2_676 ?
O31_3 K19 O19_1 56.8(9) . 2_676 ?
O38_3 K19 O19_1 56.6(9) . 2_676 ?
O15_3 K19 O19_1 97.2(7) . 2_676 ?
O36_1 K19 O19_1 112.3(8) . 2_676 ?
O18_1 K19 O19_1 51.4(5) 2_676 2_676 ?
O32_3 K19 O19_1 124.3(10) . 2_676 ?
O41_3 K19 W5_1 94.7(13) . 2_676 ?
O26_3 K19 W5_1 125.0(11) . 2_676 ?
O31_3 K19 W5_1 72.6(9) . 2_676 ?
O38_3 K19 W5_1 85.7(10) . 2_676 ?
O15_3 K19 W5_1 84.4(6) . 2_676 ?
O36_1 K19 W5_1 96.1(6) . 2_676 ?
O18_1 K19 W5_1 23.3(3) 2_676 2_676 ?
O32_3 K19 W5_1 150.2(9) . 2_676 ?
O19_1 K19 W5_1 29.2(2) 2_676 2_676 ?
O41_3 K19 K10 37.8(11) . . ?
O26_3 K19 K10 154.0(10) . . ?
O31_3 K19 K10 86.8(9) . . ?
O38_3 K19 K10 129.7(10) . . ?
O15_3 K19 K10 41.6(5) . . ?
O36_1 K19 K10 88.4(6) . . ?
O18_1 K19 K10 45.4(3) 2_676 . ?
O32_3 K19 K10 129.2(10) . . ?
O19_1 K19 K10 83.2(5) 2_676 . ?
W5_1 K19 K10 57.2(3) 2_676 . ?
O41_3 K19 K1 97.0(12) . 2_676 ?
O26_3 K19 K1 83.5(8) . 2_676 ?
O31_3 K19 K1 125.0(12) . 2_676 ?
O38_3 K19 K1 108.3(11) . 2_676 ?
O15_3 K19 K1 120.5(8) . 2_676 ?
O36_1 K19 K1 43.7(3) . 2_676 ?
O18_1 K19 K1 41.9(3) 2_676 2_676 ?
O32_3 K19 K1 147.1(8) . 2_676 ?
O19_1 K19 K1 68.8(5) 2_676 2_676 ?
W5_1 K19 K1 55.0(3) 2_676 2_676 ?
K10 K19 K1 78.9(4) . 2_676 ?
O33_3 K19A O6_3 141.1(11) . . ?
O33_3 K19A O19A_3 89.1(7) . 2_667 ?
O6_3 K19A O19A_3 126.1(8) . 2_667 ?
O33_3 K19A O46_1 68.2(7) . 2_667 ?
O6_3 K19A O46_1 118.4(6) . 2_667 ?
O19A_3 K19A O46_1 93.8(6) 2_667 2_667 ?
O33_3 K19A O2_3 80.4(8) . 2_657 ?
O6_3 K19A O2_3 70.5(6) . 2_657 ?
O19A_3 K19A O2_3 115.0(7) 2_667 2_657 ?
O46_1 K19A O2_3 137.0(8) 2_667 2_657 ?
O33_3 K19A O51_1 124.5(8) . 2_667 ?
O6_3 K19A O51_1 67.2(4) . 2_667 ?
O19A_3 K19A O51_1 104.5(8) 2_667 2_667 ?
O46_1 K19A O51_1 57.6(4) 2_667 2_667 ?
O2_3 K19A O51_1 133.8(6) 2_657 2_667 ?
O33_3 K19A K22 140.6(9) . . ?
O6_3 K19A K22 50.3(4) . . ?
O19A_3 K19A K22 79.6(6) 2_667 . ?
O46_1 K19A K22 149.5(8) 2_667 . ?
O2_3 K19A K22 70.8(5) 2_657 . ?
O51_1 K19A K22 94.9(5) 2_667 . ?
O33_3 K19A K11 91.6(8) . 2_667 ?
O6_3 K19A K11 71.3(4) . 2_667 ?
O19A_3 K19A K11 141.5(8) 2_667 2_667 ?
O46_1 K19A K11 51.6(3) 2_667 2_667 ?
O2_3 K19A K11 103.1(6) 2_657 2_667 ?
O51_1 K19A K11 46.0(3) 2_667 2_667 ?
K22 K19A K11 120.4(4) . 2_667 ?
O33_3 K19A K25A 43.2(7) . 2_667 ?
O6_3 K19A K25A 174.6(8) . 2_667 ?
O19A_3 K19A K25A 48.6(5) 2_667 2_667 ?
O46_1 K19A K25A 65.0(4) 2_667 2_667 ?
O2_3 K19A K25A 110.2(6) 2_657 2_667 ?
O51_1 K19A K25A 113.7(6) 2_667 2_667 ?
K22 K19A K25A 124.6(6) . 2_667 ?
K11 K19A K25A 113.3(5) 2_667 2_667 ?
O33_3 K19A K6 50.6(7) . 2_657 ?
O6_3 K19A K6 91.1(6) . 2_657 ?
O19A_3 K19A K6 128.5(6) 2_667 2_657 ?
O46_1 K19A K6 97.4(5) 2_667 2_657 ?
O2_3 K19A K6 39.8(4) 2_657 2_657 ?
O51_1 K19A K6 123.8(5) 2_667 2_657 ?
K22 K19A K6 110.1(6) . 2_657 ?
K11 K19A K6 78.3(4) 2_667 2_657 ?
K25A K19A K6 92.5(5) 2_667 2_657 ?
O33_3 K19A K4 154.8(8) . . ?
O6_3 K19A K4 30.8(3) . . ?
O19A_3 K19A K4 112.1(7) 2_667 . ?
O46_1 K19A K4 95.9(5) 2_667 . ?
O2_3 K19A K4 101.3(4) 2_657 . ?
O51_1 K19A K4 39.02(19) 2_667 . ?
K22 K19A K4 60.4(3) . . ?
K11 K19A K4 63.4(2) 2_667 . ?
K25A K19A K4 147.9(7) 2_667 . ?
K6 K19A K4 116.4(4) 2_657 . ?
O33_3 K19A K10 31.1(6) . 2_667 ?
O6_3 K19A K10 131.8(7) . 2_667 ?
O19A_3 K19A K10 100.9(5) 2_667 2_667 ?
O46_1 K19A K10 39.5(2) 2_667 2_667 ?
O2_3 K19A K10 101.2(6) 2_657 2_667 ?
O51_1 K19A K10 93.6(4) 2_667 2_667 ?
K22 K19A K10 171.0(7) . 2_667 ?
K11 K19A K10 64.5(3) 2_667 2_667 ?
K25A K19A K10 53.6(4) 2_667 2_667 ?
K6 K19A K10 62.5(3) 2_657 2_667 ?
K4 K19A K10 126.5(4) . 2_667 ?
O6_3 K19B K11 95.5(4) . 2_667 ?
O6_3 K19B O46_1 144.7(5) . 2_667 ?
K11 K19B O46_1 67.9(3) 2_667 2_667 ?
O6_3 K19B O82_1 81.4(4) . . ?
K11 K19B O82_1 63.5(3) 2_667 . ?
O46_1 K19B O82_1 114.6(5) 2_667 . ?
O6_3 K19B O51_1 77.8(3) . 2_667 ?
K11 K19B O51_1 60.0(3) 2_667 2_667 ?
O46_1 K19B O51_1 67.0(3) 2_667 2_667 ?
O82_1 K19B O51_1 116.6(5) . 2_667 ?
O6_3 K19B O33_3 143.4(7) . . ?
K11 K19B O33_3 113.5(7) 2_667 . ?
O46_1 K19B O33_3 70.3(6) 2_667 . ?
O82_1 K19B O33_3 91.8(6) . . ?
O51_1 K19B O33_3 135.6(6) 2_667 . ?
O6_3 K19B O2A_3 89.0(6) . 2_667 ?
K11 K19B O2A_3 136.4(5) 2_667 2_667 ?
O46_1 K19B O2A_3 83.7(5) 2_667 2_667 ?
O82_1 K19B O2A_3 159.1(6) . 2_667 ?
O51_1 K19B O2A_3 78.9(5) 2_667 2_667 ?
O33_3 K19B O2A_3 84.9(7) . 2_667 ?
O6_3 K19B O2_3 70.0(4) . 2_657 ?
K11 K19B O2_3 126.7(4) 2_667 2_657 ?
O46_1 K19B O2_3 145.0(5) 2_667 2_657 ?
O82_1 K19B O2_3 63.6(3) . 2_657 ?
O51_1 K19B O2_3 147.4(5) 2_667 2_657 ?
O33_3 K19B O2_3 74.8(6) . 2_657 ?
O2A_3 K19B O2_3 95.6(6) 2_667 2_657 ?
O6_3 K19B W21_1 65.1(3) . . ?
K11 K19B W21_1 65.1(2) 2_667 . ?
O46_1 K19B W21_1 126.2(5) 2_667 . ?
O82_1 K19B W21_1 16.51(15) . . ?
O51_1 K19B W21_1 108.1(4) 2_667 . ?
O33_3 K19B W21_1 106.5(6) . . ?
O2A_3 K19B W21_1 149.9(5) 2_667 . ?
O2_3 K19B W21_1 62.3(3) 2_657 . ?
O6_3 K19B K22 40.7(4) . . ?
K11 K19B K22 133.9(4) 2_667 . ?
O46_1 K19B K22 135.3(4) 2_667 . ?
O82_1 K19B K22 109.9(4) . . ?
O51_1 K19B K22 90.4(3) 2_667 . ?
O33_3 K19B K22 112.2(7) . . ?
O2A_3 K19B K22 53.4(5) 2_667 . ?
O2_3 K19B K22 62.0(4) 2_657 . ?
W21_1 K19B K22 96.8(3) . . ?
O6_3 K19B K6 101.7(3) . 2_657 ?
K11 K19B K6 96.2(3) 2_667 2_657 ?
O46_1 K19B K6 110.6(3) 2_667 2_657 ?
O82_1 K19B K6 40.65(19) . 2_657 ?
O51_1 K19B K6 155.7(5) 2_667 2_657 ?
O33_3 K19B K6 55.3(5) . 2_657 ?
O2A_3 K19B K6 125.4(5) 2_667 2_657 ?
O2_3 K19B K6 43.1(3) 2_657 2_657 ?
W21_1 K19B K6 52.30(11) . 2_657 ?
K22 K19B K6 105.1(3) . 2_657 ?
O6_3 K19B K4 35.2(2) . . ?
K11 K19B K4 75.3(3) 2_667 . ?
O46_1 K19B K4 109.6(3) 2_667 . ?
O82_1 K19B K4 97.6(3) . . ?
O51_1 K19B K4 42.66(18) 2_667 . ?
O33_3 K19B K4 169.4(7) . . ?
O2A_3 K19B K4 84.6(4) 2_667 . ?
O2_3 K19B K4 105.1(3) 2_657 . ?
W21_1 K19B K4 82.29(18) . . ?
K22 K19B K4 59.9(2) . . ?
K6 K19B K4 131.6(2) 2_657 . ?
O12_3 K20 O33_1 83.0(5) . . ?
O12_3 K20 K14 110.1(6) . 1_455 ?
O33_1 K20 K14 128.6(5) . 1_455 ?
O12_3 K20 K23 143.8(7) . 1_455 ?
O33_1 K20 K23 110.8(5) . 1_455 ?
K14 K20 K23 87.8(5) 1_455 1_455 ?
O12_3 K20 C8_2 76.0(5) . 1_455 ?
O33_1 K20 C8_2 140.7(5) . 1_455 ?
K14 K20 C8_2 90.1(3) 1_455 1_455 ?
K23 K20 C8_2 72.6(4) 1_455 1_455 ?
O12_3 K20 K22 26.7(4) . 1_455 ?
O33_1 K20 K22 108.1(4) . 1_455 ?
K14 K20 K22 87.0(4) 1_455 1_455 ?
K23 K20 K22 133.9(5) 1_455 1_455 ?
C8_2 K20 K22 61.6(3) 1_455 1_455 ?
O39_3 K21 O11_1 99.7(8) . . ?
O39_3 K21 K10 108.5(8) . 2_676 ?
O11_1 K21 K10 102.6(5) . 2_676 ?
O39_3 K21 O33_3 92.7(9) . 1_564 ?
O11_1 K21 O33_3 159.2(8) . 1_564 ?
K10 K21 O33_3 57.4(6) 2_676 1_564 ?
O39_3 K21 K25A 33.6(7) . 2_676 ?
O11_1 K21 K25A 129.2(7) . 2_676 ?
K10 K21 K25A 84.8(6) 2_676 2_676 ?
O33_3 K21 K25A 59.6(7) 1_564 2_676 ?
O39_3 K21 O30_3 109.0(8) . 2_666 ?
O11_1 K21 O30_3 138.4(8) . 2_666 ?
K10 K21 O30_3 96.3(6) 2_676 2_666 ?
O33_3 K21 O30_3 48.9(7) 1_564 2_666 ?
K25A K21 O30_3 88.9(7) 2_676 2_666 ?
O39_3 K21 O29_1 75.5(7) . 2_676 ?
O11_1 K21 O29_1 68.3(4) . 2_676 ?
K10 K21 O29_1 53.2(3) 2_676 2_676 ?
O33_3 K21 O29_1 99.3(7) 1_564 2_676 ?
K25A K21 O29_1 77.9(6) 2_676 2_676 ?
O30_3 K21 O29_1 147.3(7) 2_666 2_676 ?
O39_3 K21 O2_2 119.6(8) . . ?
O11_1 K21 O2_2 65.1(4) . . ?
K10 K21 O2_2 131.6(6) 2_676 . ?
O33_3 K21 O2_2 122.2(7) 1_564 . ?
K25A K21 O2_2 140.6(7) 2_676 . ?
O30_3 K21 O2_2 74.5(6) 2_666 . ?
O29_1 K21 O2_2 132.8(5) 2_676 . ?
O39_3 K21 O3_1 151.3(8) . . ?
O11_1 K21 O3_1 51.5(3) . . ?
K10 K21 O3_1 81.6(4) 2_676 . ?
O33_3 K21 O3_1 114.7(7) 1_564 . ?
K25A K21 O3_1 165.9(7) 2_676 . ?
O30_3 K21 O3_1 96.1(6) 2_666 . ?
O29_1 K21 O3_1 91.0(4) 2_676 . ?
O2_2 K21 O3_1 53.4(3) . . ?
O39_3 K21 O6_1 157.7(8) . . ?
O11_1 K21 O6_1 99.7(5) . . ?
K10 K21 O6_1 56.2(3) 2_676 . ?
O33_3 K21 O6_1 65.6(6) 1_564 . ?
K25A K21 O6_1 124.1(6) 2_676 . ?
O30_3 K21 O6_1 61.5(5) 2_666 . ?
O29_1 K21 O6_1 101.7(5) 2_676 . ?
O2_2 K21 O6_1 79.0(4) . . ?
O3_1 K21 O6_1 49.2(3) . . ?
O39_3 K21 K25B 40.9(7) . 2_676 ?
O11_1 K21 K25B 138.9(7) . 2_676 ?
K10 K21 K25B 85.3(6) 2_676 2_676 ?
O33_3 K21 K25B 51.9(7) 1_564 2_676 ?
O30_3 K21 K25B 78.9(6) 2_666 2_676 ?
O29_1 K21 K25B 86.3(6) 2_676 2_676 ?
O3_1 K21 K25B 165.4(7) . 2_676 ?
O6_1 K21 K25B 117.4(6) . 2_676 ?
O39_3 K21 W3_1 121.6(7) . . ?
O11_1 K21 W3_1 21.91(19) . . ?
K10 K21 W3_1 92.8(4) 2_676 . ?
O33_3 K21 W3_1 141.6(7) 1_564 . ?
K25A K21 W3_1 148.9(7) 2_676 . ?
O30_3 K21 W3_1 122.2(6) 2_666 . ?
O29_1 K21 W3_1 75.9(3) 2_676 . ?
O2_2 K21 W3_1 57.8(3) . . ?
O3_1 K21 W3_1 29.68(15) . . ?
O6_1 K21 W3_1 78.0(3) . . ?
K25B K21 W3_1 158.9(6) 2_676 . ?
O24_3 K22 O16_3 120.6(8) . . ?
O24_3 K22 O12_3 106.4(6) . 1_655 ?
O16_3 K22 O12_3 88.4(6) . 1_655 ?
O24_3 K22 O6_3 117.3(6) . . ?
O16_3 K22 O6_3 74.3(5) . . ?
O12_3 K22 O6_3 136.0(7) 1_655 . ?
O24_3 K22 O78_1 103.0(6) . . ?
O16_3 K22 O78_1 127.9(6) . . ?
O12_3 K22 O78_1 106.2(5) 1_655 . ?
O6_3 K22 O78_1 60.3(3) . . ?
O24_3 K22 K19A 73.8(6) . . ?
O16_3 K22 K19A 77.2(6) . . ?
O12_3 K22 K19A 162.6(7) 1_655 . ?
O6_3 K22 K19A 49.1(4) . . ?
O78_1 K22 K19A 90.4(5) . . ?
O24_3 K22 K19B 85.6(5) . . ?
O16_3 K22 K19B 75.3(4) . . ?
O12_3 K22 K19B 163.3(6) 1_655 . ?
O6_3 K22 K19B 35.9(3) . . ?
O78_1 K22 K19B 81.7(3) . . ?
O24_3 K22 K4 145.0(6) . . ?
O16_3 K22 K4 43.2(4) . . ?
O12_3 K22 K4 103.9(5) 1_655 . ?
O6_3 K22 K4 38.2(2) . . ?
O78_1 K22 K4 84.8(3) . . ?
K19A K22 K4 72.1(3) . . ?
K19B K22 K4 61.5(2) . . ?
O24_3 K22 K20 131.6(5) . 1_655 ?
O16_3 K22 K20 80.8(5) . 1_655 ?
O12_3 K22 K20 26.2(4) 1_655 1_655 ?
O6_3 K22 K20 109.9(4) . 1_655 ?
O78_1 K22 K20 91.1(4) . 1_655 ?
K19A K22 K20 153.2(5) . 1_655 ?
K19B K22 K20 142.6(4) . 1_655 ?
K4 K22 K20 81.4(3) . 1_655 ?
O7_3 K23 O18_3 103.6(6) . . ?
O7_3 K23 K20 94.5(5) . 1_655 ?
O18_3 K23 K20 101.8(6) . 1_655 ?
O7_3 K23 C10_2 140.4(6) . 2_766 ?
O18_3 K23 C10_2 79.8(5) . 2_766 ?
K20 K23 C10_2 123.9(5) 1_655 2_766 ?
O7_3 K23 C17B_2 59.7(5) . . ?
O18_3 K23 C17B_2 108.1(7) . . ?
K20 K23 C17B_2 144.1(6) 1_655 . ?
C10_2 K23 C17B_2 81.5(5) 2_766 . ?
O7_3 K23 K14 50.8(4) . . ?
O18_3 K23 K14 97.2(5) . . ?
K20 K23 K14 45.8(4) 1_655 . ?
C10_2 K23 K14 168.8(5) 2_766 . ?
C17B_2 K23 K14 109.6(5) . . ?
O3_3 K24 K2 79.3(8) . . ?
O3_3 K24 O2_1 174.1(11) . . ?
K2 K24 O2_1 95.0(5) . . ?
O3_3 K24 O16_1 81.6(8) . . ?
K2 K24 O16_1 143.5(6) . . ?
O2_1 K24 O16_1 104.0(6) . . ?
O3_3 K24 O73_1 80.0(8) . 2_666 ?
K2 K24 O73_1 143.3(7) . 2_666 ?
O2_1 K24 O73_1 104.1(5) . 2_666 ?
O16_1 K24 O73_1 60.9(4) . 2_666 ?
O3_3 K24 O15_1 83.4(8) . . ?
K2 K24 O15_1 88.9(5) . . ?
O2_1 K24 O15_1 98.1(5) . . ?
O16_1 K24 O15_1 58.1(4) . . ?
O73_1 K24 O15_1 118.3(6) 2_666 . ?
O3_3 K24 O75_1 79.6(8) . 2_666 ?
K2 K24 O75_1 89.2(5) . 2_666 ?
O2_1 K24 O75_1 99.0(5) . 2_666 ?
O16_1 K24 O75_1 117.5(6) . 2_666 ?
O73_1 K24 O75_1 57.4(4) 2_666 2_666 ?
O15_1 K24 O75_1 163.0(6) . 2_666 ?
O3_3 K24 O88_1 115.5(10) . 2_666 ?
K2 K24 O88_1 64.1(4) . 2_666 ?
O2_1 K24 O88_1 60.1(4) . 2_666 ?
O16_1 K24 O88_1 152.2(6) . 2_666 ?
O73_1 K24 O88_1 98.9(5) 2_666 2_666 ?
O15_1 K24 O88_1 141.2(6) . 2_666 ?
O75_1 K24 O88_1 50.7(3) 2_666 2_666 ?
O3_3 K24 O4_1 118.5(9) . . ?
K2 K24 O4_1 63.9(4) . . ?
O2_1 K24 O4_1 59.3(4) . . ?
O16_1 K24 O4_1 99.7(5) . . ?
O73_1 K24 O4_1 152.4(6) 2_666 . ?
O15_1 K24 O4_1 50.7(3) . . ?
O75_1 K24 O4_1 141.2(6) 2_666 . ?
O88_1 K24 O4_1 91.2(5) 2_666 . ?
O3_3 K24 O5_1 130.3(10) . . ?
K2 K24 O5_1 119.6(6) . . ?
O2_1 K24 O5_1 53.9(3) . . ?
O16_1 K24 O5_1 55.5(3) . . ?
O73_1 K24 O5_1 96.9(5) 2_666 . ?
O15_1 K24 O5_1 54.4(3) . . ?
O75_1 K24 O5_1 139.4(6) 2_666 . ?
O88_1 K24 O5_1 114.0(5) 2_666 . ?
O4_1 K24 O5_1 55.7(3) . . ?
O3_3 K24 O89_1 126.6(10) . 2_666 ?
K2 K24 O89_1 119.7(6) . 2_666 ?
O2_1 K24 O89_1 55.1(3) . 2_666 ?
O16_1 K24 O89_1 96.7(5) . 2_666 ?
O73_1 K24 O89_1 54.7(3) 2_666 2_666 ?
O15_1 K24 O89_1 139.9(6) . 2_666 ?
O75_1 K24 O89_1 53.8(3) 2_666 2_666 ?
O88_1 K24 O89_1 55.6(3) 2_666 2_666 ?
O4_1 K24 O89_1 114.4(5) . 2_666 ?
O5_1 K24 O89_1 86.0(4) . 2_666 ?
O3_3 K24 P1_1 94.5(8) . . ?
K2 K24 P1_1 67.5(4) . . ?
O2_1 K24 P1_1 84.6(5) . . ?
O16_1 K24 P1_1 83.4(4) . . ?
O73_1 K24 P1_1 144.3(6) 2_666 . ?
O15_1 K24 P1_1 26.46(18) . . ?
O75_1 K24 P1_1 156.7(6) 2_666 . ?
O88_1 K24 P1_1 115.0(5) 2_666 . ?
O4_1 K24 P1_1 27.39(18) . . ?
O5_1 K24 P1_1 60.1(3) . . ?
O89_1 K24 P1_1 138.7(5) 2_666 . ?
O39_3 K25A O42_1 102.6(13) 2_676 . ?
O39_3 K25A O33_3 111.2(14) 2_676 2_667 ?
O42_1 K25A O33_3 82.7(8) . 2_667 ?
O39_3 K25A O43_1 102.4(13) 2_676 . ?
O42_1 K25A O43_1 60.8(5) . . ?
O33_3 K25A O43_1 134.9(9) 2_667 . ?
O39_3 K25A O25A 113.3(15) 2_676 . ?
O42_1 K25A O25A 133.7(11) . . ?
O33_3 K25A O25A 108.9(12) 2_667 . ?
O43_1 K25A O25A 83.0(10) . . ?
O39_3 K25A O28_1 60.2(11) 2_676 . ?
O42_1 K25A O28_1 52.3(4) . . ?
O33_3 K25A O28_1 124.6(9) 2_667 . ?
O43_1 K25A O28_1 51.6(4) . . ?
O25A K25A O28_1 125.1(11) . . ?
O39_3 K25A K21 55.7(11) 2_676 2_676 ?
O42_1 K25A K21 87.1(7) . 2_676 ?
O33_3 K25A K21 56.2(7) 2_667 2_676 ?
O43_1 K25A K21 137.7(9) . 2_676 ?
O25A K25A K21 137.1(11) . 2_676 ?
O28_1 K25A K21 87.5(7) . 2_676 ?
O39_3 K25A O47_1 147.5(14) 2_676 . ?
O42_1 K25A O47_1 50.9(4) . . ?
O33_3 K25A O47_1 86.3(8) 2_667 . ?
O43_1 K25A O47_1 50.8(4) . . ?
O25A K25A O47_1 84.4(10) . . ?
O28_1 K25A O47_1 87.3(6) . . ?
K21 K25A O47_1 128.4(8) 2_676 . ?
O39_3 K25A O19A_3 157.1(15) 2_676 . ?
O42_1 K25A O19A_3 100.1(7) . . ?
O33_3 K25A O19A_3 74.9(8) 2_667 . ?
O43_1 K25A O19A_3 85.8(7) . . ?
O25A K25A O19A_3 45.9(9) . . ?
O28_1 K25A O19A_3 135.8(8) . . ?
K21 K25A O19A_3 129.2(8) 2_676 . ?
O47_1 K25A O19A_3 52.0(5) . . ?
O39_3 K25A K13 93.4(12) 2_676 2_567 ?
O42_1 K25A K13 110.9(7) . 2_567 ?
O33_3 K25A K13 149.1(10) 2_667 2_567 ?
O43_1 K25A K13 50.1(4) . 2_567 ?
O25A K25A K13 41.6(8) . 2_567 ?
O28_1 K25A K13 83.5(5) . 2_567 ?
K21 K25A K13 147.7(8) 2_676 2_567 ?
O47_1 K25A K13 82.2(5) . 2_567 ?
O19A_3 K25A K13 75.4(6) . 2_567 ?
O39_3 K25A W10_1 74.8(11) 2_676 . ?
O42_1 K25A W10_1 62.6(4) . . ?
O33_3 K25A W10_1 145.0(9) 2_667 . ?
O43_1 K25A W10_1 28.2(2) . . ?
O25A K25A W10_1 99.0(10) . . ?
O28_1 K25A W10_1 27.2(2) . . ?
K21 K25A W10_1 114.2(7) 2_676 . ?
O47_1 K25A W10_1 75.6(5) . . ?
O19A_3 K25A W10_1 113.6(7) . . ?
K13 K25A W10_1 58.1(3) 2_567 . ?
O39_3 K25A W11_1 129.3(13) 2_676 . ?
O42_1 K25A W11_1 26.7(2) . . ?
O33_3 K25A W11_1 73.8(7) 2_667 . ?
O43_1 K25A W11_1 61.6(4) . . ?
O25A K25A W11_1 111.8(10) . . ?
O28_1 K25A W11_1 75.5(5) . . ?
K21 K25A W11_1 102.2(7) 2_676 . ?
O47_1 K25A W11_1 27.7(2) . . ?
O19A_3 K25A W11_1 73.5(5) . . ?
K13 K25A W11_1 105.5(6) 2_567 . ?
W10_1 K25A W11_1 76.4(4) . . ?
K13 O25A K25A 84.5(13) 2_567 . ?
O39_3 K25B O47_1 122.1(12) 2_676 . ?
O39_3 K25B O33_3 91.2(11) 2_676 2_667 ?
O47_1 K25B O33_3 90.7(9) . 2_667 ?
O39_3 K25B O43_1 84.2(10) 2_676 . ?
O47_1 K25B O43_1 52.2(5) . . ?
O33_3 K25B O43_1 129.2(11) 2_667 . ?
O39_3 K25B O2A_3 171.0(13) 2_676 . ?
O47_1 K25B O2A_3 54.5(6) . . ?
O33_3 K25B O2A_3 80.8(9) 2_667 . ?
O43_1 K25B O2A_3 97.7(8) . . ?
O39_3 K25B K13 88.4(10) 2_676 2_567 ?
O47_1 K25B K13 91.2(7) . 2_567 ?
O33_3 K25B K13 178.0(11) 2_667 2_567 ?
O43_1 K25B K13 52.6(4) . 2_567 ?
O2A_3 K25B K13 99.8(8) . 2_567 ?
O39_3 K25B W12_1 113.7(11) 2_676 . ?
O47_1 K25B W12_1 29.7(3) . . ?
O33_3 K25B W12_1 120.2(9) 2_667 . ?
O43_1 K25B W12_1 30.0(3) . . ?
O2A_3 K25B W12_1 67.7(6) . . ?
K13 K25B W12_1 61.7(5) 2_567 . ?
O39_3 K25B K21 42.7(8) 2_676 2_676 ?
O47_1 K25B K21 115.4(9) . 2_676 ?
O33_3 K25B K21 48.5(7) 2_667 2_676 ?
O43_1 K25B K21 111.9(8) . 2_676 ?
O2A_3 K25B K21 129.3(9) . 2_676 ?
K13 K25B K21 130.9(9) 2_567 2_676 ?
W12_1 K25B K21 131.5(8) . 2_676 ?
O39_3 K25B W11_1 104.2(10) 2_676 . ?
O47_1 K25B W11_1 25.2(3) . . ?
O33_3 K25B W11_1 72.5(7) 2_667 . ?
O43_1 K25B W11_1 60.1(5) . . ?
O2A_3 K25B W11_1 69.6(6) . . ?
K13 K25B W11_1 109.6(7) 2_567 . ?
W12_1 K25B W11_1 49.6(3) . . ?
K21 K25B W11_1 90.2(6) 2_676 . ?
O39_3 K25B K10 70.8(9) 2_676 . ?
O47_1 K25B K10 77.9(6) . . ?
O33_3 K25B K10 36.0(6) 2_667 . ?
O43_1 K25B K10 96.6(7) . . ?
O2A_3 K25B K10 100.2(7) . . ?
K13 K25B K10 145.2(8) 2_567 . ?
W12_1 K25B K10 100.9(6) . . ?
K21 K25B K10 38.6(4) 2_676 . ?
W11_1 K25B K10 53.1(3) . . ?
O39_3 K25B K19B 125.1(11) 2_676 2_667 ?
O47_1 K25B K19B 63.0(5) . 2_667 ?
O33_3 K25B K19B 36.3(6) 2_667 2_667 ?
O43_1 K25B K19B 114.1(7) . 2_667 ?
O2A_3 K25B K19B 46.1(5) . 2_667 ?
K13 K25B K19B 144.7(8) 2_567 2_667 ?
W12_1 K25B K19B 91.5(6) . 2_667 ?
K21 K25B K19B 83.7(6) 2_676 2_667 ?
W11_1 K25B K19B 56.1(4) . 2_667 ?
K10 K25B K19B 56.5(4) . 2_667 ?
K16 O1_3 K7 83.6(3) 2_657 2_657 ?
K16 O1_3 K6 89.2(3) 2_657 . ?
K7 O1_3 K6 169.5(2) 2_657 . ?
O27_3 O2_3 K6 142.4(15) . . ?
O27_3 O2_3 K19A 112.0(15) . 2_657 ?
K6 O2_3 K19A 94.9(5) . 2_657 ?
O27_3 O2_3 K19B 128.1(15) . 2_657 ?
K6 O2_3 K19B 83.8(4) . 2_657 ?
K24 O3_3 K2 71.3(8) . . ?
K24 O3_3 K3 126.6(8) . 2_666 ?
K2 O3_3 K3 88.3(2) . 2_666 ?
K24 O3_3 K5 122.9(8) . . ?
K2 O3_3 K5 86.7(2) . . ?
K3 O3_3 K5 103.6(2) 2_666 . ?
Ir2B_2 O4_3 K2 83.5(2) . . ?
Ir2B_2 O4_3 K3 126.6(3) . 2_666 ?
K2 O4_3 K3 79.3(2) . 2_666 ?
K2 O4_3 K5 78.04(18) . . ?
K3 O4_3 K5 101.6(2) 2_666 . ?
K19B O6_3 K4 111.9(4) . . ?
K4 O6_3 K19A 117.3(6) . . ?
K19B O6_3 K22 103.5(5) . . ?
K4 O6_3 K22 101.4(4) . . ?
K19A O6_3 K22 80.5(6) . . ?
W26_1 O7_3 K23 129.8(8) . . ?
W26_1 O7_3 K14 133.2(5) . . ?
K23 O7_3 K14 84.8(4) . . ?
K11 O10_3 K14 114.8(7) . . ?
K20 O12_3 K22 127.1(7) . 1_455 ?
K8 O13_3 K13 84.4(3) . 2_567 ?
K7 O14_3 K15 105.1(19) . 1_546 ?
O41_3 O15_3 K19 35.2(10) . . ?
O41_3 O15_3 K10 79.7(10) . . ?
K19 O15_3 K10 97.8(7) . . ?
O41_3 O15_3 K11 94.0(10) . . ?
K19 O15_3 K11 114.1(8) . . ?
K10 O15_3 K11 112.8(5) . . ?
O41_3 O15_3 K16 143.4(11) . 2_667 ?
K19 O15_3 K16 108.4(8) . 2_667 ?
K10 O15_3 K16 120.0(6) . 2_667 ?
K11 O15_3 K16 104.0(5) . 2_667 ?
O41_3 O15_3 K18 104.4(10) . 2_667 ?
K19 O15_3 K18 90.7(6) . 2_667 ?
K10 O15_3 K18 169.6(6) . 2_667 ?
K11 O15_3 K18 57.7(3) . 2_667 ?
K16 O15_3 K18 62.2(4) 2_667 2_667 ?
O22B_3 O16_3 K22 116.6(13) . . ?
O22B_3 O16_3 K4 71.8(12) . . ?
K22 O16_3 K4 98.3(5) . . ?
K19A O19A_3 K25A 90.8(6) 2_667 . ?
K19B O2A_3 K25B 87.3(7) 2_667 . ?
K13 O35A_3 K18 118.9(11) . . ?
K14 O22_3 K4 90.0(6) . . ?
O16_3 O22B_3 K4 72.6(12) . . ?
O16_3 O22B_3 K14 136.6(16) . . ?
K4 O22B_3 K14 87.9(9) . . ?
K15 O23_3 K16 122.2(8) 1_546 . ?
K15 O23B_3 K16 148.0(15) 1_546 . ?
K15 O27A_3 K17 103.5(8) 2_576 2_576 ?
K15 O27A_3 K17 107.0(8) 2_576 . ?
K17 O27A_3 K17 53.0(6) 2_576 . ?
K17 O34A_3 K17 74.9(14) . 2_576 ?
K6 O30_3 K21 111.9(7) . 2_666 ?
K19 O31_3 K16 131.3(13) . 2_667 ?
K19 O38_3 K17 143.7(13) . 1_655 ?
K14 O32_3 K18 103.0(10) . 2_667 ?
K14 O32_3 K19 117.3(11) . . ?
K18 O32_3 K19 96.3(10) 2_667 . ?
K19A O33_3 K10 119.9(10) . 2_667 ?
K10 O33_3 K19B 102.4(8) 2_667 . ?
K19A O33_3 K21 164.6(12) . 1_546 ?
K10 O33_3 K21 60.6(6) 2_667 1_546 ?
K19B O33_3 K21 162.7(11) . 1_546 ?
K19A O33_3 K25A 100.5(10) . 2_667 ?
K10 O33_3 K25A 89.0(8) 2_667 2_667 ?
K21 O33_3 K25A 64.2(8) 1_546 2_667 ?
K10 O33_3 K25B 103.6(9) 2_667 2_667 ?
K19B O33_3 K25B 103.6(10) . 2_667 ?
K21 O33_3 K25B 79.6(9) 1_546 2_667 ?
OC_1 O37_3 K3 151(2) . . ?
OC_1 O37_3 K12 61.0(14) . . ?
K3 O37_3 K12 90.2(10) . . ?
K25A O39_3 K21 90.7(13) 2_676 . ?
K25B O39_3 K21 96.4(11) 2_676 . ?
K19 O41_3 O15_3 104.9(16) . . ?
K19 O41_3 K10 123.0(16) . . ?
O15_3 O41_3 K10 64.4(9) . . ?
K19 O41_3 K11 129.2(14) . . ?
O15_3 O41_3 K11 55.0(8) . . ?
K10 O41_3 K11 92.0(7) . . ?
K9 O23X_3 K5 95.9(5) . . ?
K9 O23X_3 K12 57.5(4) . . ?
K5 O23X_3 K12 87.0(5) . . ?
K9 O23X_3 K3 91.1(5) . . ?
K5 O23X_3 K3 164.5(7) . . ?
K12 O23X_3 K3 85.1(5) . . ?
K12 O24Y_3 K3 99.0(8) . . ?
K12 O24Y_3 K9 57.7(5) . . ?
K3 O24Y_3 K9 90.8(6) . . ?

loop_
_geom_bond_atom_site_label_1
_geom_bond_atom_site_label_2
_geom_bond_distance
_geom_bond_site_symmetry_2
_geom_bond_publ_flag
W1_1 O6_1 1.719(6) . ?
W1_1 O3_1 1.876(6) . ?
W1_1 O7_1 1.919(6) . ?
W1_1 O9_1 1.926(6) . ?
W1_1 O1_1 1.933(6) . ?
W1_1 O4_1 2.303(5) . ?
W1_1 K2 3.711(2) . ?
W1_1 K10 3.907(3) 2_676 ?
W1_1 K16 3.973(7) 1_564 ?
W2_1 O8_1 1.725(6) . ?
W2_1 O5_1 1.868(6) . ?
W2_1 O10_1 1.911(6) . ?
W2_1 O7_1 1.919(6) . ?
W2_1 O2_1 1.947(6) . ?
W2_1 O4_1 2.274(5) . ?
W2_1 K24 3.694(17) . ?
W2_1 K15 3.806(7) . ?
W2_1 K16 4.029(7) 1_564 ?
W2_1 K7 4.123(3) 1_564 ?
W3_1 O11_1 1.725(6) . ?
W3_1 O12_1 1.806(6) . ?
W3_1 O23_1 1.881(6) . ?
W3_1 O3_1 1.986(5) . ?
W3_1 O14_1 2.055(6) . ?
W3_1 O13_1 2.175(5) . ?
W3_1 K1 3.5797(19) 2_676 ?
W3_1 K2 3.641(2) . ?
W3_1 K21 4.006(15) . ?
W4_1 O17_1 1.714(6) . ?
W4_1 O16_1 1.820(6) . ?
W4_1 O24_1 1.899(6) . ?
W4_1 O5_1 1.981(6) . ?
W4_1 O20_1 2.042(6) . ?
W4_1 O15_1 2.169(6) . ?
W4_1 K24 3.638(17) . ?
W5_1 O18_1 1.725(6) . ?
W5_1 O14_1 1.822(6) . ?
W5_1 O9_1 1.942(6) . ?
W5_1 O25_1 1.943(6) . ?
W5_1 O19_1 1.952(6) . ?
W5_1 O22_1 2.265(5) . ?
W5_1 K1 3.7393(19) . ?
W5_1 K10 3.842(3) 2_676 ?
W5_1 K19 4.00(3) 2_676 ?
W6_1 O21_1 1.721(6) . ?
W6_1 O20_1 1.820(6) . ?
W6_1 O26_1 1.930(6) . ?
W6_1 O19_1 1.931(6) . ?
W6_1 O10_1 1.970(6) . ?
W6_1 O22_1 2.294(5) . ?
W6_1 K15 3.820(7) . ?
W7_1 O36_1 1.743(6) . ?
W7_1 O37_1 1.768(6) . ?
W7_1 O23_1 1.916(6) . ?
W7_1 O39_1 1.969(6) . ?
W7_1 O32_1 2.093(6) . ?
W7_1 O35_1 2.163(6) . ?
W7_1 K1 3.585(2) 2_676 ?
W7_1 K9 3.803(3) . ?
W8_1 O33_1 1.721(6) . ?
W8_1 O38_1 1.855(6) . ?
W8_1 O24_1 1.883(6) . ?
W8_1 O41_1 1.978(6) . ?
W8_1 O30_1 1.989(6) . ?
W8_1 O34_1 2.175(6) . ?
W8_1 K12 3.882(4) . ?
W9_1 O29_1 1.736(6) . ?
W9_1 O32_1 1.817(6) . ?
W9_1 O25_1 1.908(6) . ?
W9_1 O28_1 1.969(6) . ?
W9_1 O42_1 1.978(6) . ?
W9_1 O31_1 2.266(6) . ?
W9_1 K1 3.721(2) . ?
W9_1 K10 3.819(3) . ?
W9_1 K25A 4.06(2) . ?
W9_1 K1 4.104(2) 2_676 ?
W10_1 O27_1 1.732(6) . ?
W10_1 O30_1 1.858(6) . ?
W10_1 O26_1 1.898(6) . ?
W10_1 O28_1 1.904(6) . ?
W10_1 O43_1 1.961(6) . ?
W10_1 O31_1 2.285(6) . ?
W10_1 K13 3.824(3) 2_567 ?
W10_1 K25A 4.04(2) . ?
W11_1 O46_1 1.726(6) . ?
W11_1 O39_1 1.868(6) . ?
W11_1 O42_1 1.912(6) . ?
W11_1 O47_1 1.922(6) . ?
W11_1 O44_1 1.962(6) . ?
W11_1 O40_1 2.294(5) . ?
W11_1 K9 3.894(3) . ?
W11_1 K10 3.955(3) . ?
W11_1 K25A 4.06(2) . ?
W11_1 K25B 4.13(3) . ?
W12_1 O48_1 1.729(6) . ?
W12_1 O41_1 1.872(6) . ?
W12_1 O43_1 1.916(6) . ?
W12_1 O47_1 1.933(6) . ?
W12_1 O45_1 1.942(6) . ?
W12_1 O40_1 2.265(6) . ?
W12_1 K13 3.794(4) 2_567 ?
W12_1 K25B 3.83(3) . ?
W12_1 K12 3.888(4) . ?
W12_1 K25A 4.09(2) . ?
W12_1 K8 4.120(2) . ?
W13_1 O49_1 1.723(6) . ?
W13_1 O52_1 1.863(6) . ?
W13_1 O55_1 1.922(6) . ?
W13_1 O50_1 1.932(6) . ?
W13_1 O45_1 1.954(6) . ?
W13_1 O53_1 2.272(6) . ?
W13_1 K8 3.661(2) 2_567 ?
W13_1 K12 3.851(4) . ?
W14_1 O51_1 1.721(6) . ?
W14_1 O54_1 1.887(6) . ?
W14_1 O56_1 1.900(6) . ?
W14_1 O50_1 1.940(6) . ?
W14_1 O44_1 1.969(6) . ?
W14_1 O53_1 2.283(6) . ?
W14_1 K4 3.768(2) 2_667 ?
W14_1 K9 3.858(3) . ?
W15_1 O59_1 1.733(6) . ?
W15_1 O58_1 1.802(6) . ?
W15_1 O71_1 1.884(5) . ?
W15_1 O52_1 1.989(6) . ?
W15_1 O63_1 2.047(6) . ?
W15_1 O60_1 2.172(6) . ?
W15_1 K12 3.826(4) . ?
W16_1 O66_1 1.729(6) . ?
W16_1 O63_1 1.831(6) . ?
W16_1 O69_1 1.920(6) . ?
W16_1 O67_1 1.953(6) . ?
W16_1 O55_1 1.955(6) . ?
W16_1 O64_1 2.289(6) . ?
W16_1 K8 3.704(2) 2_567 ?
W16_1 K18 3.978(9) . ?
W17_1 O68_1 1.740(6) . ?
W17_1 O65_1 1.819(6) . ?
W17_1 O70_1 1.896(6) . ?
W17_1 O67_1 1.942(6) . ?
W17_1 O56_1 1.993(6) . ?
W17_1 O64_1 2.266(5) . ?
W17_1 K4 3.684(2) . ?
W17_1 K4 3.811(2) 2_667 ?
W17_1 K18 3.856(9) . ?
W17_1 K11 3.867(3) 2_667 ?
W18_1 O62_1 1.737(6) . ?
W18_1 O57_1 1.787(6) . ?
W18_1 O72_1 1.914(5) . ?
W18_1 O54_1 1.970(5) . ?
W18_1 O65_1 2.069(5) . ?
W18_1 O61_1 2.180(6) . ?
W18_1 K9 3.798(3) . ?
W18_1 K4 3.823(2) . ?
W19_1 O90_1 1.724(6) . ?
W19_1 O87_1 1.882(6) . ?
W19_1 O85_1 1.915(6) . ?
W19_1 O1_1 1.926(6) 2_666 ?
W19_1 O91_1 1.932(6) . ?
W19_1 O88_1 2.306(5) . ?
W19_1 K2 3.694(2) 2_666 ?
W19_1 K7 3.788(2) . ?
W20_1 O84_1 1.731(6) . ?
W20_1 O81_1 1.828(6) . ?
W20_1 O69_1 1.897(6) . ?
W20_1 O83_1 1.935(6) . ?
W20_1 O85_1 1.961(6) . ?
W20_1 O80_1 2.281(6) . ?
W20_1 K7 3.702(2) . ?
W20_1 K16 4.047(7) . ?
W20_1 K18 4.107(10) . ?
W21_1 O82_1 1.727(6) . ?
W21_1 O79_1 1.839(6) . ?
W21_1 O86_1 1.917(6) . ?
W21_1 O83_1 1.936(6) . ?
W21_1 O70_1 1.953(6) . ?
W21_1 O80_1 2.278(5) . ?
W21_1 K6 3.704(2) 2_657 ?
W21_1 K11 3.856(3) 2_667 ?
W21_1 K18 4.023(9) . ?
W21_1 K16 4.097(7) . ?
W21_1 K19B 4.139(10) . ?
W22_1 O78_1 1.712(6) . ?
W22_1 O73_1 1.822(6) . ?
W22_1 O72_1 1.877(6) . ?
W22_1 O89_1 2.001(5) . ?
W22_1 O79_1 2.038(6) . ?
W22_1 O75_1 2.176(6) . ?
W22_1 K24 3.693(16) 2_666 ?
W23_1 O77_1 1.732(6) . ?
W23_1 O74_1 1.800(5) . ?
W23_1 O71_1 1.897(5) . ?
W23_1 O87_1 1.976(6) . ?
W23_1 O81_1 2.027(6) . ?
W23_1 O76_1 2.195(6) . ?
W23_1 K2 3.650(2) 2_666 ?
W24_1 O92_1 1.724(6) . ?
W24_1 O89_1 1.857(6) . ?
W24_1 O2_1 1.901(6) 2_666 ?
W24_1 O91_1 1.954(6) . ?
W24_1 O86_1 1.972(6) . ?
W24_1 O88_1 2.272(5) . ?
W24_1 K24 3.624(15) 2_666 ?
W24_1 K6 3.837(2) 2_657 ?
W24_1 K7 4.106(2) 2_657 ?
W25_1 OA_1 1.760(13) . ?
W25_1 OC_1 1.77(2) . ?
W25_1 O38_1 1.879(6) . ?
W25_1 O58_1 1.886(6) . ?
W25_1 OB_1 2.25(2) . ?
W25_1 K12 2.473(4) . ?
OB_1 K12 3.00(2) . ?
OC_1 O37_3 1.59(4) . ?
OC_1 K12 2.92(2) . ?
W26_1 O57_1 1.892(9) . ?
W26_1 O37_1 1.899(9) . ?
W26_1 O7_3 1.904(13) . ?
W26_1 K9 2.492(8) . ?
P1_1 O15_1 1.518(6) . ?
P1_1 O13_1 1.534(6) . ?
P1_1 O22_1 1.552(6) . ?
P1_1 O4_1 1.563(5) . ?
P1_1 K2 3.384(3) . ?
P1_1 K24 3.394(17) . ?
P1_1 K5 3.427(3) . ?
P2_1 O35_1 1.520(6) . ?
P2_1 O34_1 1.524(6) . ?
P2_1 O31_1 1.552(6) . ?
P2_1 O40_1 1.567(6) . ?
P2_1 K5 3.438(3) . ?
P2_1 K12 3.753(5) . ?
P2_1 K9 3.784(3) . ?
P3_1 O61_1 1.519(6) . ?
P3_1 O60_1 1.524(6) . ?
P3_1 O64_1 1.550(6) . ?
P3_1 O53_1 1.574(6) . ?
P3_1 K3 3.431(3) . ?
P3_1 K9 3.711(3) . ?
P3_1 K12 3.758(4) . ?
P4_1 O75_1 1.528(6) . ?
P4_1 O76_1 1.530(6) . ?
P4_1 O80_1 1.553(6) . ?
P4_1 O88_1 1.553(6) . ?
P4_1 K2 3.395(3) 2_666 ?
P4_1 K24 3.396(17) 2_666 ?
P4_1 K3 3.416(3) . ?
O1_1 W19_1 1.926(6) 2_666 ?
O1_1 K2 2.759(6) . ?
O2_1 W24_1 1.902(6) 2_666 ?
O2_1 K24 2.715(17) . ?
O3_1 K2 3.071(6) . ?
O3_1 K21 3.377(18) . ?
O4_1 K2 2.942(6) . ?
O4_1 K24 2.953(18) . ?
O5_1 K24 3.075(18) . ?
O6_1 K6 2.797(6) 2_666 ?
O6_1 K10 3.007(6) 2_676 ?
O6_1 K21 3.407(19) . ?
O7_1 K16 2.790(8) 1_564 ?
O8_1 K7 2.745(6) 1_564 ?
O8_1 K15 2.925(9) . ?
O9_1 K10 3.184(6) 2_676 ?
O10_1 K15 3.083(9) . ?
O11_1 K1 2.830(6) 2_676 ?
O11_1 K21 2.854(15) . ?
O12_1 Ir2B_2 2.106(6) . ?
O12_1 Ir2_2 2.119(6) . ?
O12_1 K2 2.812(6) . ?
O13_1 K5 2.846(6) . ?
O13_1 K2 2.868(6) . ?
O14_1 K1 2.987(6) 2_676 ?
O15_1 K5 2.863(6) . ?
O15_1 K24 2.909(17) . ?
O16_1 Ir1_2 2.110(6) 2_666 ?
O16_1 K24 2.806(17) . ?
O18_1 K1 2.739(6) . ?
O18_1 K10 2.874(7) 2_676 ?
O18_1 K19 2.98(2) 2_676 ?
O19_1 K19 3.39(3) 2_676 ?
O21_1 K17 2.834(10) 2_576 ?
O21_1 K15 2.859(10) . ?
O21_1 K17 2.899(11) . ?
O23_1 K1 3.136(6) 2_676 ?
O25_1 K1 3.002(6) . ?
O27_1 K13 2.854(8) 2_567 ?
O28_1 K25A 3.12(3) . ?
O29_1 K1 2.717(6) . ?
O29_1 K10 2.794(7) . ?
O29_1 K21 3.279(18) 2_676 ?
O32_1 K1 2.907(6) 2_676 ?
O33_1 K20 2.715(12) . ?
O34_1 K5 2.846(6) . ?
O34_1 K12 3.226(7) . ?
O35_1 K5 2.852(6) . ?
O35_1 K9 3.251(6) . ?
O36_1 K19 2.78(2) . ?
O36_1 K1 2.836(6) 2_676 ?
O37_1 K9 2.814(7) . ?
O38_1 K12 2.799(7) . ?
O39_1 K9 3.244(6) . ?
O40_1 K12 3.271(7) . ?
O40_1 K9 3.272(6) . ?
O41_1 K12 3.280(7) . ?
O42_1 K25A 3.05(2) . ?
O42_1 K10 3.141(6) . ?
O43_1 K13 3.012(7) 2_567 ?
O43_1 K25A 3.10(2) . ?
O43_1 K25B 3.20(3) . ?
O44_1 K9 2.762(6) . ?
O45_1 K12 2.761(7) . ?
O46_1 K19B 2.677(12) 2_667 ?
O46_1 K11 2.965(7) . ?
O46_1 K19A 3.01(2) 2_667 ?
O46_1 K10 3.080(6) . ?
O47_1 K25B 2.95(3) . ?
O47_1 K25A 3.23(2) . ?
O48_1 K8 2.645(7) . ?
O48_1 K13 2.845(7) 2_567 ?
O49_1 K8 2.773(6) . ?
O49_1 K8 2.787(6) 2_567 ?
O51_1 K11 2.739(7) . ?
O51_1 K19B 2.835(12) 2_667 ?
O51_1 K4 2.950(6) 2_667 ?
O51_1 K19A 3.29(2) 2_667 ?
O52_1 K12 3.219(7) . ?
O53_1 K9 3.207(6) . ?
O53_1 K12 3.243(7) . ?
O54_1 K9 3.197(6) . ?
O55_1 K8 2.835(6) 2_567 ?
O56_1 K4 2.863(6) 2_667 ?
O57_1 K9 2.834(7) . ?
O58_1 K12 2.800(7) . ?
O60_1 K3 2.822(6) . ?
O60_1 K12 3.240(7) . ?
O61_1 K3 2.860(6) . ?
O61_1 K9 3.195(6) . ?
O62_1 K14 2.724(8) . ?
O62_1 K4 2.818(6) . ?
O65_1 K4 2.944(6) . ?
O66_1 K13 2.762(7) . ?
O66_1 K8 2.783(7) 2_567 ?
O67_1 K18 2.938(11) . ?
O68_1 K4 2.884(6) 2_667 ?
O68_1 K4 2.902(6) . ?
O68_1 K11 2.915(6) 2_667 ?
O69_1 K18 3.216(11) . ?
O70_1 K18 3.084(11) . ?
O70_1 K11 3.144(6) 2_667 ?
O73_1 Ir1_2 2.119(5) . ?
O73_1 K24 2.848(17) 2_666 ?
O74_1 Ir2_2 2.103(6) 2_666 ?
O74_1 Ir2B_2 2.114(6) 2_666 ?
O74_1 K2 2.819(6) 2_666 ?
O75_1 K3 2.847(6) . ?
O75_1 K24 2.927(18) 2_666 ?
O76_1 K3 2.824(6) . ?
O76_1 K2 2.869(6) 2_666 ?
O78_1 K22 3.318(16) . ?
O82_1 K19B 2.704(12) . ?
O82_1 K11 2.807(7) 2_667 ?
O82_1 K6 2.827(6) 2_657 ?
O83_1 K16 2.752(8) . ?
O83_1 K18 3.126(11) . ?
O84_1 K7 2.804(6) . ?
O85_1 K7 2.847(6) . ?
O86_1 K6 2.859(6) 2_657 ?
O87_1 K2 3.053(6) 2_666 ?
O88_1 K24 2.942(17) 2_666 ?
O88_1 K2 2.945(6) 2_666 ?
O89_1 K24 3.076(16) 2_666 ?
O90_1 K6 2.746(6) . ?
O90_1 K7 2.973(6) . ?
O92_1 K7 2.753(6) 2_657 ?
O92_1 K6 2.988(6) 2_657 ?
O1_2 Ir1_2 2.192(7) . ?
Ir1_2 O16_1 2.110(6) 2_666 ?
Ir1_2 C2_2 2.130(7) . ?
Ir1_2 C3_2 2.135(7) . ?
Ir1_2 C5_2 2.135(7) . ?
Ir1_2 C4_2 2.139(7) . ?
Ir1_2 C1_2 2.147(7) . ?
Ir1_2 K24 3.944(16) 2_666 ?
C1_2 C5_2 1.424(10) . ?
C1_2 C2_2 1.439(9) . ?
C1_2 C6_2 1.521(10) . ?
C2_2 C3_2 1.437(10) . ?
C2_2 C7_2 1.500(11) . ?
C3_2 C4_2 1.422(10) . ?
C3_2 C8_2 1.520(10) . ?
C4_2 C5_2 1.441(9) . ?
C4_2 C9_2 1.553(11) . ?
C5_2 C10_2 1.513(11) . ?
C8_2 K20 3.398(15) 1_655 ?
C10_2 K23 3.317(17) 2_766 ?
O2_2 Ir2_2 2.221(11) . ?
O2_2 K21 3.30(2) . ?
Ir2_2 O74_1 2.103(6) 2_666 ?
Ir2_2 C15_2 2.126(10) . ?
Ir2_2 C12_2 2.134(9) . ?
Ir2_2 C14_2 2.135(10) . ?
Ir2_2 C13_2 2.135(9) . ?
Ir2_2 C11_2 2.143(9) . ?
Ir2_2 K2 3.995(2) . ?
C11_2 C15_2 1.427(11) . ?
C11_2 C12_2 1.433(11) . ?
C11_2 C16_2 1.527(12) . ?
C12_2 C13_2 1.439(12) . ?
C12_2 C17_2 1.504(13) . ?
C13_2 C14_2 1.410(12) . ?
C13_2 C18_2 1.520(13) . ?
C14_2 C15_2 1.444(11) . ?
C14_2 C19_2 1.556(13) . ?
C15_2 C20_2 1.519(13) . ?
Ir2B_2 O74_1 2.114(6) 2_666 ?
Ir2B_2 C15B_2 2.129(11) . ?
Ir2B_2 C13B_2 2.134(10) . ?
Ir2B_2 C12B_2 2.134(9) . ?
Ir2B_2 C14B_2 2.139(11) . ?
Ir2B_2 C11B_2 2.145(9) . ?
Ir2B_2 O4_3 2.450(8) . ?
Ir2B_2 K2 3.791(2) . ?
C11B_2 C15B_2 1.425(12) . ?
C11B_2 C12B_2 1.433(12) . ?
C11B_2 C16B_2 1.529(12) . ?
C12B_2 C13B_2 1.447(12) . ?
C12B_2 C17B_2 1.502(13) . ?
C13B_2 C14B_2 1.414(12) . ?
C13B_2 C18B_2 1.516(13) . ?
C14B_2 C15B_2 1.443(12) . ?
C14B_2 C19B_2 1.561(13) . ?
C15B_2 C20B_2 1.512(13) . ?
C17B_2 K23 3.47(3) . ?
K1 O9_3 2.818(11) . ?
K1 O11_1 2.831(6) 2_676 ?
K1 O36_1 2.836(6) 2_676 ?
K1 O32_1 2.907(6) 2_676 ?
K1 O14_1 2.987(6) 2_676 ?
K1 O23_1 3.136(6) 2_676 ?
K1 W3_1 3.5796(19) 2_676 ?
K1 W7_1 3.584(2) 2_676 ?
K2 K24 2.576(16) . ?
K2 O3_3 2.673(8) . ?
K2 O74_1 2.819(6) 2_666 ?
K2 O76_1 2.869(6) 2_666 ?
K2 O88_1 2.945(6) 2_666 ?
K2 O87_1 3.053(6) 2_666 ?
K2 O4_3 3.183(7) . ?
K3 O37_3 2.76(4) . ?
K3 O5_3 2.774(9) . ?
K3 O24Y_3 2.96(2) . ?
K3 O3_3 3.157(8) 2_666 ?
K3 O4_3 3.204(9) 2_666 ?
K3 O23X_3 3.284(19) . ?
K4 O6_3 2.685(8) . ?
K4 O56_1 2.863(6) 2_667 ?
K4 O68_1 2.884(6) 2_667 ?
K4 O22B_3 2.93(3) . ?
K4 O16_3 2.943(16) . ?
K4 O51_1 2.950(6) 2_667 ?
K4 O22_3 3.42(2) . ?
K4 W14_1 3.768(2) 2_667 ?
K5 O42_3 2.58(3) . ?
K5 O8 2.785(11) . ?
K5 O23X_3 3.071(18) . ?
K5 O3_3 3.187(8) . ?
K5 O4_3 3.233(9) . ?
K6 O6_1 2.796(6) 2_666 ?
K6 O82_1 2.827(6) 2_657 ?
K6 O30_3 2.837(18) . ?
K6 O86_1 2.859(6) 2_657 ?
K6 O2_3 2.928(15) . ?
K6 O92_1 2.988(6) 2_657 ?
K6 O1_3 3.021(8) . ?
K6 W21_1 3.704(2) 2_657 ?
K6 W24_1 3.837(2) 2_657 ?
K6 K16 4.195(9) 2_657 ?
K6 K19B 4.262(10) 2_657 ?
K7 O14B_3 2.56(3) . ?
K7 O8_1 2.745(6) 1_546 ?
K7 O92_1 2.753(6) 2_657 ?
K7 O14_3 2.95(6) . ?
K7 O1_3 2.962(8) 2_657 ?
K7 O28_3 3.09(4) . ?
K7 K16 3.941(9) . ?
K8 O21_3 2.66(2) . ?
K8 O66_1 2.783(7) 2_567 ?
K8 O49_1 2.787(6) 2_567 ?
K8 O55_1 2.835(6) 2_567 ?
K8 O11_3 2.840(12) . ?
K8 O13_3 2.965(14) . ?
K8 W13_1 3.661(2) 2_567 ?
K8 W16_1 3.704(2) 2_567 ?
K8 K13 4.019(4) 2_567 ?
K9 O23X_3 2.770(18) . ?
K9 K12 2.858(5) . ?
K9 O24Y_3 3.13(2) . ?
K10 O15_3 2.698(16) . ?
K10 O33_3 2.82(3) 2_667 ?
K10 O18_1 2.874(7) 2_676 ?
K10 K21 2.913(18) 2_676 ?
K10 O41_3 2.94(3) . ?
K10 O6_1 3.007(6) 2_676 ?
K10 O9_1 3.184(6) 2_676 ?
K10 W5_1 3.842(3) 2_676 ?
K11 K19B 2.628(15) 2_667 ?
K11 O10_3 2.766(15) . ?
K11 O15_3 2.796(16) . ?
K11 O82_1 2.807(7) 2_667 ?
K11 O68_1 2.915(6) 2_667 ?
K11 K18 3.049(11) 2_667 ?
K11 O70_1 3.144(6) 2_667 ?
K11 O41_3 3.40(2) . ?
K11 K19A 3.668(19) 2_667 ?
K11 W21_1 3.856(3) 2_667 ?
K12 O24Y_3 2.75(2) . ?
K12 O23X_3 3.138(19) . ?
K13 O25A 2.56(4) 2_567 ?
K13 O35B_3 2.62(2) . ?
K13 O48_1 2.845(7) 2_567 ?
K13 O35A_3 2.85(3) . ?
K13 O27_1 2.854(8) 2_567 ?
K13 O43_1 3.012(7) 2_567 ?
K13 O13_3 3.020(19) 2_567 ?
K13 O45_3 3.23(3) 2_667 ?
K13 O25B 3.36(3) 2_567 ?
K13 K25B 3.56(3) 2_567 ?
K13 W12_1 3.794(4) 2_567 ?
K14 O32_3 2.67(3) . ?
K14 O22_3 2.68(2) . ?
K14 K20 2.778(15) 1_655 ?
K14 O10_3 2.880(17) . ?
K14 O7_3 3.010(15) . ?
K14 O22B_3 3.32(4) . ?
K14 K23 3.869(15) . ?
K14 K18 4.232(12) 2_667 ?
K14 K19 4.92(3) . ?
K15 O23B_3 1.54(3) 1_564 ?
K15 O23_3 2.63(2) 1_564 ?
K15 O27A_3 2.64(2) 2_576 ?
K15 O36_3 2.82(3) . ?
K15 O14_3 3.08(6) 1_564 ?
K15 O44_3 3.13(3) 1_564 ?
K15 K17 4.235(12) . ?
K16 O31_3 2.65(3) 2_667 ?
K16 O23_3 2.79(2) . ?
K16 O7_1 2.790(8) 1_546 ?
K16 O15_3 2.921(18) 2_667 ?
K16 O1_3 2.954(9) 2_657 ?
K16 K18 3.299(12) . ?
K16 O23B_3 3.37(3) . ?
K16 W1_1 3.973(7) 1_546 ?
K16 W2_1 4.029(7) 1_546 ?
K17 O34A_3 1.24(3) . ?
K17 K17 2.48(2) 2_576 ?
K17 O34A_3 2.49(3) 2_576 ?
K17 O27A_3 2.76(2) 2_576 ?
K17 O27A_3 2.79(2) . ?
K17 O21_1 2.834(10) 2_576 ?
K17 O38_3 2.92(3) 1_455 ?
K17 O17_3 3.037(17) . ?
K17 K15 4.366(11) 2_576 ?
K17 K19 5.00(3) 1_455 ?
K18 O32_3 2.74(3) 2_667 ?
K18 O35A_3 2.98(3) . ?
K18 K11 3.049(11) 2_667 ?
K18 O15_3 3.416(18) 2_667 ?
K19 O41_3 1.58(4) . ?
K19 O26_3 2.26(3) . ?
K19 O31_3 2.31(3) . ?
K19 O38_3 2.34(4) . ?
K19 O15_3 2.65(3) . ?
K19 O18_1 2.98(2) 2_676 ?
K19 O32_3 3.09(4) . ?
K19 O19_1 3.39(3) 2_676 ?
K19 W5_1 4.00(3) 2_676 ?
K19 K1 4.10(2) 2_676 ?
K19A O33_3 2.65(3) . ?
K19A O6_3 2.767(17) . ?
K19A O19A_3 2.87(2) 2_667 ?
K19A O46_1 3.01(2) 2_667 ?
K19A O2_3 3.25(3) 2_657 ?
K19A O51_1 3.29(2) 2_667 ?
K19A K22 3.61(2) . ?
K19A K11 3.668(19) 2_667 ?
K19A K25A 4.41(3) 2_667 ?
K19A K6 4.56(2) 2_657 ?
K19A K10 4.738(18) 2_667 ?
K19B O6_3 2.531(14) . ?
K19B K11 2.628(15) 2_667 ?
K19B O46_1 2.677(12) 2_667 ?
K19B O51_1 2.836(12) 2_667 ?
K19B O33_3 2.85(3) . ?
K19B O2A_3 3.38(2) 2_667 ?
K19B O2_3 3.430(18) 2_657 ?
K19B K22 4.201(18) . ?
K19B K6 4.262(9) 2_657 ?
K20 O12_3 2.70(2) . ?
K20 K14 2.778(15) 1_455 ?
K20 K23 2.80(2) 1_455 ?
K20 C8_2 3.398(15) 1_455 ?
K20 K22 4.88(2) 1_455 ?
K21 O39_3 2.65(3) . ?
K21 K10 2.913(18) 2_676 ?
K21 O33_3 2.95(3) 1_564 ?
K21 K25A 3.20(3) 2_676 ?
K21 O30_3 3.23(3) 2_666 ?
K21 O29_1 3.279(18) 2_676 ?
K21 K25B 3.88(3) 2_676 ?
K22 O24_3 2.67(2) . ?
K22 O16_3 2.68(2) . ?
K22 O12_3 2.75(2) 1_655 ?
K22 O6_3 2.815(17) . ?
K22 K20 4.88(2) 1_655 ?
K23 O7_3 2.718(16) . ?
K23 O18_3 2.73(2) . ?
K23 K20 2.80(2) 1_655 ?
K23 C10_2 3.317(17) 2_766 ?
K24 O3_3 1.339(17) . ?
K24 O73_1 2.847(17) 2_666 ?
K24 O75_1 2.927(18) 2_666 ?
K24 O88_1 2.942(17) 2_666 ?
K24 O89_1 3.076(16) 2_666 ?
K25A O39_3 1.77(3) 2_676 ?
K25A O33_3 3.07(3) 2_667 ?
K25A O25A 3.11(5) . ?
K25A K21 3.20(3) 2_676 ?
K25A O19A_3 3.30(3) . ?
K25A K13 3.84(2) 2_567 ?
O25A K13 2.56(4) 2_567 ?
K25B O39_3 2.56(4) 2_676 ?
K25B O33_3 3.10(4) 2_667 ?
K25B O2A_3 3.40(4) . ?
K25B K13 3.56(3) 2_567 ?
K25B K21 3.88(3) 2_676 ?
K25B K19B 4.68(3) 2_667 ?
O25B K13 3.36(3) 2_567 ?
O1_3 K16 2.954(9) 2_657 ?
O1_3 K7 2.962(8) 2_657 ?
O2_3 O27_3 1.77(4) . ?
O2_3 K19A 3.25(3) 2_657 ?
O2_3 K19B 3.430(18) 2_657 ?
O3_3 K3 3.157(8) 2_666 ?
O4_3 K3 3.203(9) 2_666 ?
O12_3 K22 2.75(2) 1_455 ?
O13_3 K13 3.020(19) 2_567 ?
O14_3 K15 3.08(6) 1_546 ?
O15_3 O41_3 1.76(3) . ?
O15_3 K16 2.921(18) 2_667 ?
O15_3 K18 3.416(18) 2_667 ?
O16_3 O22B_3 1.79(4) . ?
O19A_3 K19A 2.87(2) 2_667 ?
O2A_3 K19B 3.38(2) 2_667 ?
O23_3 K15 2.63(2) 1_546 ?
O23B_3 K15 1.54(3) 1_546 ?
O27A_3 K15 2.64(2) 2_576 ?
O27A_3 K17 2.76(2) 2_576 ?
O34A_3 K17 2.49(3) 2_576 ?
O30_3 K21 3.23(3) 2_666 ?
O31_3 K16 2.64(3) 2_667 ?
O38_3 K17 2.92(3) 1_655 ?
O32_3 K18 2.74(3) 2_667 ?
O33_3 K10 2.82(3) 2_667 ?
O33_3 K21 2.95(3) 1_546 ?
O33_3 K25A 3.07(3) 2_667 ?
O33_3 K25B 3.10(4) 2_667 ?
O39_3 K25A 1.77(3) 2_676 ?
O39_3 K25B 2.56(4) 2_676 ?
O44_3 K15 3.13(3) 1_546 ?
O45_3 K13 3.23(3) 2_667 ?
